data_4333269
loop_
_publ_author_name
'Zheng, Yan-Zhen'
'Xue, Wei'
'Zhang, Wei-Xiong'
'Tong, Ming-Liang'
'Chen, Xiao-Ming'

_publ_section_title
;
 From Pseudo to TrueC3Symmetry:&#x00A0; Magnetic Anisotropy Enhanced by
 Site-Specific Ligand Substitution in Two Mn15-Carboxylate Clusters
;
_journal_issue 16
_journal_name_full 'Inorganic Chemistry'
_journal_page_first 6437
_journal_page_last 6443
_journal_paper_doi 10.1021/ic7004584
_journal_volume 46
_journal_year 2007
_chemical_formula_sum 'C197.5 H227 Mn30 O120'
_chemical_formula_weight 6168.99
_chemical_name_systematic
; 
 ? 
;
_space_group_IT_number 2
_symmetry_cell_setting triclinic
_symmetry_space_group_name_Hall '-P 1'
_symmetry_space_group_name_H-M 'P -1'
_atom_sites_solution_hydrogens geom
_atom_sites_solution_primary direct
_atom_sites_solution_secondary difmap
_audit_creation_method SHELXL-97
_cell_angle_alpha 91.468(2)
_cell_angle_beta 97.911(2)
_cell_angle_gamma 109.6030(10)
_cell_formula_units_Z 2
_cell_length_a 21.2148(19)
_cell_length_b 22.494(2)
_cell_length_c 29.539(3)
_cell_measurement_temperature 120(2)
_cell_volume 13114(2)
_computing_cell_refinement 'Bruker SMART'
_computing_data_collection 'Bruker SMART'
_computing_data_reduction 'Bruker SAINT'
_computing_molecular_graphics 'Bruker SHELXTL'
_computing_publication_material 'Bruker SHELXTL'
_computing_structure_refinement 'SHELXL-97 (Sheldrick, 1997)'
_computing_structure_solution 'SHELXS-97 (Sheldrick, 1990)'
_diffrn_ambient_temperature 120(2)
_diffrn_measured_fraction_theta_full 0.989
_diffrn_measured_fraction_theta_max 0.989
_diffrn_radiation_monochromator graphite
_diffrn_radiation_source 'fine-focus sealed tube'
_diffrn_radiation_type MoK\a
_diffrn_radiation_wavelength 0.71073
_diffrn_reflns_av_R_equivalents 0.0632
_diffrn_reflns_av_sigmaI/netI 0.1193
_diffrn_reflns_limit_h_max 25
_diffrn_reflns_limit_h_min -25
_diffrn_reflns_limit_k_max 26
_diffrn_reflns_limit_k_min -26
_diffrn_reflns_limit_l_max 35
_diffrn_reflns_limit_l_min -35
_diffrn_reflns_number 93593
_diffrn_reflns_theta_full 25.00
_diffrn_reflns_theta_max 25.00
_diffrn_reflns_theta_min 1.15
_exptl_absorpt_coefficient_mu 1.478
_exptl_absorpt_correction_T_max 0.9271
_exptl_absorpt_correction_T_min 0.4821
_exptl_absorpt_correction_type multi-scan
_exptl_absorpt_process_details SADABS
_exptl_crystal_colour black
_exptl_crystal_density_diffrn 1.562
_exptl_crystal_density_method 'not measured'
_exptl_crystal_description plate
_exptl_crystal_F_000 6244
_exptl_crystal_size_max 0.58
_exptl_crystal_size_mid 0.11
_exptl_crystal_size_min 0.05
_refine_diff_density_max 1.327
_refine_diff_density_min -0.795
_refine_diff_density_rms 0.141
_refine_ls_extinction_method none
_refine_ls_goodness_of_fit_ref 1.012
_refine_ls_hydrogen_treatment constr
_refine_ls_matrix_type full
_refine_ls_number_parameters 2871
_refine_ls_number_reflns 45694
_refine_ls_number_restraints 571
_refine_ls_restrained_S_all 1.020
_refine_ls_R_factor_all 0.1558
_refine_ls_R_factor_gt 0.0783
_refine_ls_shift/su_max 0.001
_refine_ls_shift/su_mean 0.000
_refine_ls_structure_factor_coef Fsqd
_refine_ls_weighting_details 'calc w=1/[\s^2^(Fo^2^)+(0.1337P)^2^+14.3567P] where P=(Fo^2^+2Fc^2^)/3'
_refine_ls_weighting_scheme calc
_refine_ls_wR_factor_gt 0.2047
_refine_ls_wR_factor_ref 0.2580
_reflns_number_gt 23859
_reflns_number_total 45694
_reflns_threshold_expression >2sigma(I)
_cod_data_source_file ic7004584sup1.cif
_cod_data_source_block Compound_1
_cod_depositor_comments
;
The following automatic conversions were performed:

'_exptl_absorpt_correction_type' value 'Multi-scan' changed to
'multi-scan' according to
/home/saulius/struct/CIF-dictionaries/cif_core.dic dictionary named
'cif_core.dic' version 2.4.2 from 2011-04-26.

Automatic conversion script
Id: cif_fix_values 1891 2012-01-12 08:04:46Z andrius 
;
_cod_original_sg_symbol_H-M P-1
_cod_original_formula_sum 'C197.50 H227 Mn30 O120'
_cod_database_code 4333269

loop_
_symmetry_equiv_pos_as_xyz
'x, y, z'
'-x, -y, -z'

loop_
_atom_site_label
_atom_site_type_symbol
_atom_site_fract_x
_atom_site_fract_y
_atom_site_fract_z
_atom_site_U_iso_or_equiv
_atom_site_adp_type
_atom_site_occupancy
_atom_site_symmetry_multiplicity
_atom_site_calc_flag
_atom_site_refinement_flags
_atom_site_disorder_assembly
_atom_site_disorder_group
Mn1 Mn 0.61448(7) -0.33170(7) -0.06679(4) 0.0341(3) Uani 1 1 d . . .
Mn2 Mn 0.75119(7) -0.29718(7) -0.01653(4) 0.0354(3) Uani 1 1 d . A .
Mn3 Mn 0.70628(7) -0.39416(7) -0.09189(5) 0.0393(4) Uani 1 1 d . A .
Mn4 Mn 0.57301(7) -0.42464(7) -0.13995(5) 0.0423(4) Uani 1 1 d . A .
Mn5 Mn 0.66241(7) -0.23862(7) 0.00810(5) 0.0407(4) Uani 1 1 d . A .
Mn6 Mn 0.83712(7) -0.36038(7) -0.04233(4) 0.0352(3) Uani 1 1 d . . .
Mn7 Mn 0.82768(7) -0.39928(7) -0.15592(5) 0.0416(4) Uani 1 1 d . . .
Mn8 Mn 0.95323(7) -0.29874(7) -0.08010(5) 0.0413(4) Uani 1 1 d . A .
Mn9 Mn 0.91848(7) -0.20424(7) -0.00433(5) 0.0398(4) Uani 1 1 d . . .
Mn10 Mn 0.82731(7) -0.14105(7) 0.02261(5) 0.0418(4) Uani 1 1 d . A .
Mn11 Mn 0.68302(7) -0.11072(7) -0.00166(5) 0.0430(4) Uani 1 1 d . . .
Mn12 Mn 0.55325(7) -0.20894(7) -0.07732(5) 0.0371(3) Uani 1 1 d . . .
Mn13 Mn 0.50797(7) -0.30641(7) -0.15522(5) 0.0386(4) Uani 1 1 d . A .
Mn14 Mn 0.54704(7) -0.39863(8) -0.23106(5) 0.0476(4) Uani 1 1 d . . .
Mn15 Mn 0.68959(7) -0.43342(8) -0.20692(5) 0.0453(4) Uani 1 1 d . A .
O1 O 0.6753(3) -0.3722(3) -0.03800(19) 0.0352(14) Uani 1 1 d . A .
O2 O 0.6483(3) -0.3513(3) -0.11949(19) 0.0327(14) Uani 1 1 d . A .
O3 O 0.6925(3) -0.2572(3) -0.04595(18) 0.0321(14) Uani 1 1 d . A .
O4 O 0.7802(3) -0.3189(3) -0.07154(18) 0.0338(14) Uani 1 1 d . A .
O11 O 0.6176(3) -0.1890(3) -0.02304(18) 0.0349(14) Uani 1 1 d . A .
O12 O 0.5675(3) -0.2840(3) -0.09870(19) 0.0346(14) Uani 1 1 d . A .
O13 O 0.5282(3) -0.3774(3) -0.1733(2) 0.0465(17) Uani 1 1 d . A .
O14 O 0.6061(3) -0.4312(3) -0.1950(2) 0.0413(16) Uani 1 1 d . A .
O15 O 0.7394(3) -0.4022(3) -0.1472(2) 0.0370(15) Uani 1 1 d . A .
O16 O 0.8714(3) -0.3674(3) -0.09644(19) 0.0405(16) Uani 1 1 d . A .
O17 O 0.9096(3) -0.2828(3) -0.03213(18) 0.0346(14) Uani 1 1 d . A .
O18 O 0.8246(3) -0.2191(3) -0.00530(19) 0.0374(15) Uani 1 1 d . A .
O19 O 0.7340(3) -0.1613(3) 0.0200(2) 0.0419(16) Uani 1 1 d . A .
O20 O 0.4880(3) -0.2346(3) -0.1328(2) 0.0407(15) Uani 1 1 d . A .
O21 O 0.7764(3) -0.4380(3) -0.2150(2) 0.0536(18) Uani 1 1 d U A .
O22 O 0.9232(3) -0.1270(3) 0.0276(2) 0.0457(17) Uani 1 1 d . A .
O23 O 0.4681(3) -0.2565(3) -0.0372(2) 0.0524(18) Uani 1 1 d . A .
H23A H 0.4628 -0.2957 -0.0389 0.063 Uiso 1 1 d R . .
O24 O 0.4224(4) -0.3682(4) -0.1242(3) 0.088(3) Uani 1 1 d U . .
H24A H 0.4157 -0.3571 -0.0981 0.106 Uiso 1 1 d R A .
H24B H 0.3966 -0.4031 -0.1382 0.106 Uiso 1 1 d R . .
O25 O 0.6598(3) -0.5321(3) -0.1805(2) 0.0577(19) Uani 1 1 d . . .
H25A H 0.6517 -0.5278 -0.1535 0.069 Uiso 1 1 d R A .
O28 O 0.8277(4) -0.1909(4) 0.0904(2) 0.062(2) Uani 1 1 d U . .
H28A H 0.8687 -0.1873 0.0994 0.074 Uiso 1 1 d R A .
O29 O 0.8415(3) -0.0612(3) 0.0572(2) 0.0519(18) Uani 1 1 d . . .
O30 O 0.7519(4) -0.0348(3) 0.0284(3) 0.061(2) Uani 1 1 d . A .
O31 O 0.6436(3) -0.1259(4) 0.0660(2) 0.0501(18) Uani 1 1 d . A .
O32 O 0.6309(4) -0.2296(3) 0.0651(2) 0.0524(18) Uani 1 1 d . . .
O33 O 0.6249(3) -0.0631(3) -0.0217(2) 0.0485(17) Uani 1 1 d . A .
O34 O 0.5316(3) -0.1320(3) -0.0646(2) 0.0434(16) Uani 1 1 d . A .
O35 O 0.4412(3) -0.3216(3) -0.2109(2) 0.0492(17) Uani 1 1 d . . .
O36 O 0.4754(3) -0.3719(4) -0.2638(2) 0.060(2) Uani 1 1 d U A .
O37 O 0.4972(3) -0.5020(3) -0.1545(2) 0.0548(19) Uani 1 1 d . . .
O38 O 0.4692(3) -0.4913(4) -0.2289(3) 0.064(2) Uani 1 1 d U A .
O39 O 0.5686(3) -0.4279(3) -0.2890(2) 0.0546(19) Uani 1 1 d . A .
O40 O 0.6475(3) -0.4729(3) -0.2684(2) 0.0526(18) Uani 1 1 d U . .
O41 O 0.9133(3) -0.4037(3) -0.1719(2) 0.0465(17) Uani 1 1 d U A .
O42 O 0.9949(3) -0.3259(3) -0.1278(2) 0.0468(17) Uani 1 1 d . . .
O43 O 0.8880(3) -0.4049(3) -0.00851(19) 0.0381(15) Uani 1 1 d . A .
O44 O 0.9881(3) -0.3606(3) -0.0331(2) 0.0449(16) Uani 1 1 d . . .
O45 O 1.0374(3) -0.2321(3) -0.0552(2) 0.0490(17) Uani 1 1 d . . .
O46 O 1.0172(3) -0.1799(3) 0.0035(2) 0.0527(18) Uani 1 1 d . A .
O5 O 0.5441(3) -0.4076(3) -0.0854(2) 0.0413(15) Uani 0.67 1 d P A 1
O9 O 0.7615(3) -0.4337(3) -0.0598(2) 0.0409(15) Uani 0.67 1 d P A 1
O7 O 0.7165(3) -0.2826(3) 0.03591(19) 0.0404(15) Uani 0.67 1 d P A 1
O6' O 0.5887(3) -0.3140(3) -0.01072(19) 0.0371(15) Uani 0.50 1 d PD A 1
C1 C 0.5700(8) -0.3625(7) 0.0232(5) 0.033(4) Uiso 0.50 1 d PD A 1
H1A H 0.5315 -0.3991 0.0088 0.050 Uiso 0.50 1 calc PR A 1
H1B H 0.5576 -0.3443 0.0496 0.050 Uiso 0.50 1 calc PR A 1
H1C H 0.6087 -0.3761 0.0334 0.050 Uiso 0.50 1 calc PR A 1
O8' O 0.8047(3) -0.3423(3) 0.0112(2) 0.0397(15) Uani 0.50 1 d P A 1
C5 C 0.7773(9) -0.3899(8) 0.0430(6) 0.038(4) Uiso 0.50 1 d P A 1
H5A H 0.7634 -0.3703 0.0680 0.057 Uiso 0.50 1 calc PR A 1
H5B H 0.8122 -0.4072 0.0556 0.057 Uiso 0.50 1 calc PR A 1
H5C H 0.7381 -0.4242 0.0266 0.057 Uiso 0.50 1 calc PR A 1
O10' O 0.6288(3) -0.4678(3) -0.1095(2) 0.0436(16) Uani 0.50 1 d P A 1
C3 C 0.6039(10) -0.5106(10) -0.0714(7) 0.051(5) Uiso 0.50 1 d P A 1
H3A H 0.6385 -0.5286 -0.0594 0.077 Uiso 0.50 1 calc PR A 1
H3B H 0.5618 -0.5449 -0.0838 0.077 Uiso 0.50 1 calc PR A 1
H3C H 0.5957 -0.4857 -0.0466 0.077 Uiso 0.50 1 calc PR A 1
O8W O 0.7592(18) -0.5446(17) 0.0015(13) 0.096(12) Uiso 0.25 1 d P B 1
H8WA H 0.7584 -0.5788 -0.0119 0.115 Uiso 0.25 1 d PR B 1
H8WB H 0.7642 -0.5416 0.0306 0.115 Uiso 0.25 1 d PR B 1
O7W O 0.5019(16) -0.3741(15) 0.0532(11) 0.076(9) Uiso 0.25 1 d P C 2
H7WB H 0.4789 -0.4075 0.0361 0.091 Uiso 0.25 1 d PR C 2
H7WC H 0.4919 -0.3685 0.0794 0.091 Uiso 0.25 1 d PR C 2
O5' O 0.5441(3) -0.4076(3) -0.0854(2) 0.0413(15) Uani 0.33 1 d P A 2
C2 C 0.5177(14) -0.4593(13) -0.0577(9) 0.043(7) Uiso 0.33 1 d P A 2
H2A H 0.5053 -0.4435 -0.0303 0.064 Uiso 0.33 1 calc PR A 2
H2B H 0.5523 -0.4784 -0.0486 0.064 Uiso 0.33 1 calc PR A 2
H2C H 0.4776 -0.4911 -0.0754 0.064 Uiso 0.33 1 calc PR A 2
O9' O 0.7615(3) -0.4337(3) -0.0598(2) 0.0409(15) Uani 0.33 1 d P A 2
C4 C 0.7310(13) -0.4827(12) -0.0318(9) 0.034(6) Uiso 0.33 1 d P A 2
H4A H 0.7652 -0.4993 -0.0170 0.051 Uiso 0.33 1 calc PR A 2
H4B H 0.6948 -0.5169 -0.0509 0.051 Uiso 0.33 1 calc PR A 2
H4C H 0.7119 -0.4657 -0.0083 0.051 Uiso 0.33 1 calc PR A 2
O7' O 0.7165(3) -0.2826(3) 0.03591(19) 0.0404(15) Uani 0.33 1 d P A 2
C6 C 0.6827(14) -0.3430(13) 0.0588(9) 0.042(7) Uiso 0.33 1 d P A 2
H6A H 0.7170 -0.3609 0.0713 0.062 Uiso 0.33 1 calc PR A 2
H6B H 0.6486 -0.3738 0.0361 0.062 Uiso 0.33 1 calc PR A 2
H6C H 0.6608 -0.3329 0.0836 0.062 Uiso 0.33 1 calc PR A 2
O6 O 0.5887(3) -0.3140(3) -0.01072(19) 0.0371(15) Uani 0.50 1 d P A 2
O8 O 0.8047(3) -0.3423(3) 0.0112(2) 0.0397(15) Uani 0.50 1 d P A 2
O10 O 0.6288(3) -0.4678(3) -0.1095(2) 0.0436(16) Uani 0.50 1 d P A 2
O27 O 0.9232(4) -0.2415(4) 0.0672(3) 0.082(3) Uiso 0.50 1 d P A 1
H27A H 0.8831 -0.2666 0.0675 0.099 Uiso 0.50 1 d PR A 1
C7 C 0.9563(10) -0.2838(9) 0.0828(7) 0.047(5) Uiso 0.50 1 d P A 1
H7A H 0.9503 -0.2919 0.1146 0.070 Uiso 0.50 1 calc PR A 1
H7B H 1.0047 -0.2652 0.0810 0.070 Uiso 0.50 1 calc PR A 1
H7C H 0.9368 -0.3237 0.0636 0.070 Uiso 0.50 1 calc PR A 1
O27' O 0.9232(4) -0.2415(4) 0.0672(3) 0.082(3) Uiso 0.50 1 d P A 2
H27H H 0.9307 -0.2776 0.0699 0.099 Uiso 0.50 1 d PR A 2
H27J H 0.8930 -0.2404 0.0834 0.099 Uiso 0.50 1 d PR A 2
O217 O 0.9980(12) -0.2813(11) 0.1141(8) 0.124(8) Uiso 0.50 1 d P D 2
H7WA H 0.9819 -0.3133 0.1291 0.149 Uiso 0.50 1 d PR D 2
C217 C 1.0645(15) -0.2672(15) 0.0990(11) 0.102(10) Uiso 0.50 1 d P D 2
H21F H 1.0927 -0.2850 0.1196 0.154 Uiso 0.50 1 calc PR D 2
H21G H 1.0868 -0.2213 0.0997 0.154 Uiso 0.50 1 calc PR D 2
H21H H 1.0583 -0.2861 0.0677 0.154 Uiso 0.50 1 calc PR D 2
C8 C 0.978(3) -0.083(2) 0.0522(19) 0.051(13) Uiso 0.20 1 d P A 1
H8A H 1.0177 -0.0967 0.0519 0.077 Uiso 0.20 1 calc PR A 1
H8B H 0.9706 -0.0789 0.0838 0.077 Uiso 0.20 1 calc PR A 1
H8C H 0.9867 -0.0425 0.0387 0.077 Uiso 0.20 1 calc PR A 1
C8' C 0.9709(7) -0.0677(7) 0.0237(5) 0.040(4) Uiso 0.63 1 d P A 2
H8'A H 1.0163 -0.0707 0.0280 0.060 Uiso 0.63 1 calc PR A 2
H8'B H 0.9686 -0.0372 0.0472 0.060 Uiso 0.63 1 calc PR A 2
H8'C H 0.9612 -0.0536 -0.0068 0.060 Uiso 0.63 1 calc PR A 2
C9 C 0.8041(7) -0.1748(7) 0.1295(4) 0.088(4) Uani 1 1 d U A .
H9A H 0.8102 -0.2022 0.1537 0.132 Uiso 1 1 calc R . .
H9B H 0.7560 -0.1803 0.1218 0.132 Uiso 1 1 calc R . .
H9C H 0.8298 -0.1305 0.1403 0.132 Uiso 1 1 calc R . .
C10 C 0.4708(7) -0.2396(7) 0.0075(5) 0.099(5) Uani 1 1 d U . .
H10A H 0.4295 -0.2661 0.0183 0.148 Uiso 1 1 calc R A .
H10B H 0.4744 -0.1950 0.0110 0.148 Uiso 1 1 calc R . .
H10C H 0.5104 -0.2453 0.0256 0.148 Uiso 1 1 calc R . .
C11 C 0.4652(6) -0.1923(5) -0.1599(4) 0.043(3) Uiso 0.83 1 d P . .
H11A H 0.4589 -0.1601 -0.1398 0.065 Uiso 0.83 1 calc PR A .
H11B H 0.4221 -0.2159 -0.1792 0.065 Uiso 0.83 1 calc PR . .
H11C H 0.4989 -0.1717 -0.1793 0.065 Uiso 0.83 1 calc PR . .
C13 C 0.6048(7) -0.5845(6) -0.2033(5) 0.088(4) Uani 1 1 d U A .
H13A H 0.6005 -0.6220 -0.1860 0.132 Uiso 1 1 calc R . .
H13B H 0.6131 -0.5929 -0.2342 0.132 Uiso 1 1 calc R . .
H13C H 0.5628 -0.5749 -0.2052 0.132 Uiso 1 1 calc R . .
C14 C 0.8031(6) -0.4291(6) -0.2581(4) 0.052(3) Uiso 0.83 1 d P . .
H14A H 0.7677 -0.4532 -0.2832 0.078 Uiso 0.83 1 calc PR A .
H14B H 0.8416 -0.4441 -0.2566 0.078 Uiso 0.83 1 calc PR . .
H14C H 0.8179 -0.3841 -0.2636 0.078 Uiso 0.83 1 calc PR . .
O26 O 0.8052(4) -0.5003(4) -0.1358(3) 0.078(2) Uani 0.50 1 d PDU A 1
H26A H 0.7647 -0.5152 -0.1306 0.093 Uiso 0.50 1 d PR A 1
C15 C 0.8138(10) -0.5384(9) -0.1736(6) 0.054(5) Uani 0.50 1 d PDU A 1
H15A H 0.8043 -0.5821 -0.1653 0.080 Uiso 0.50 1 calc PR A 1
H15B H 0.8604 -0.5211 -0.1799 0.080 Uiso 0.50 1 calc PR A 1
H15C H 0.7823 -0.5377 -0.2010 0.080 Uiso 0.50 1 calc PR A 1
O26' O 0.8052(4) -0.5003(4) -0.1358(3) 0.078(2) Uani 0.50 1 d PU A 2
H26C H 0.7659 -0.5277 -0.1459 0.093 Uiso 0.50 1 d PR A 2
H26D H 0.8352 -0.5100 -0.1205 0.093 Uiso 0.50 1 d PR A 2
C16 C 0.8061(6) -0.0249(5) 0.0549(4) 0.049(3) Uani 1 1 d . A .
C17 C 0.8328(6) 0.0347(5) 0.0862(4) 0.061(3) Uani 1 1 d . . .
C18 C 0.903(2) 0.0514(18) 0.1088(13) 0.089(12) Uiso 0.43(3) 1 d P A 1
H18A H 0.9273 0.0238 0.1029 0.107 Uiso 0.43(3) 1 calc PR A 1
C19 C 0.936(2) 0.1039(19) 0.1375(14) 0.110(16) Uiso 0.43(3) 1 d P A 1
H19A H 0.9793 0.1114 0.1554 0.132 Uiso 0.43(3) 1 calc PR A 1
C20 C 0.901(3) 0.146(2) 0.1381(13) 0.096(13) Uiso 0.43(3) 1 d P A 1
H20A H 0.9211 0.1832 0.1579 0.115 Uiso 0.43(3) 1 calc PR A 1
C18' C 0.8736(12) 0.0404(10) 0.1248(8) 0.059(7) Uiso 0.57(3) 1 d P A 2
H18J H 0.8897 0.0069 0.1329 0.070 Uiso 0.57(3) 1 calc PR A 2
C19' C 0.8939(13) 0.0953(11) 0.1544(8) 0.074(8) Uiso 0.57(3) 1 d P A 2
H19K H 0.9262 0.1006 0.1812 0.088 Uiso 0.57(3) 1 calc PR A 2
C20' C 0.8662(15) 0.1412(12) 0.1440(9) 0.071(7) Uiso 0.57(3) 1 d P A 2
H20N H 0.8765 0.1775 0.1645 0.086 Uiso 0.57(3) 1 calc PR A 2
C21 C 0.8278(9) 0.1345(8) 0.1075(6) 0.111(5) Uani 1 1 d U . .
H21A H 0.8042 0.1637 0.1084 0.133 Uiso 1 1 calc R A 1
C22 C 0.8039(7) 0.0800(6) 0.0810(4) 0.076(4) Uani 1 1 d . A .
H22A H 0.7658 0.0729 0.0579 0.092 Uiso 1 1 calc R . .
C23 C 0.6262(5) -0.1782(6) 0.0825(3) 0.047(3) Uani 1 1 d . A .
C24 C 0.5984(5) -0.1839(5) 0.1268(3) 0.048(3) Uani 1 1 d . . .
C25 C 0.5959(5) -0.1311(6) 0.1499(3) 0.057(3) Uani 1 1 d U A .
H25B H 0.6130 -0.0909 0.1380 0.068 Uiso 1 1 calc R . .
C26 C 0.5689(6) -0.1355(7) 0.1898(4) 0.070(3) Uani 1 1 d U . .
H26B H 0.5678 -0.0985 0.2054 0.084 Uiso 1 1 calc R A .
C27 C 0.5441(6) -0.1924(7) 0.2071(4) 0.075(4) Uani 1 1 d U A .
H27B H 0.5248 -0.1953 0.2346 0.090 Uiso 1 1 calc R . .
C28 C 0.5467(7) -0.2467(7) 0.1848(4) 0.081(4) Uani 1 1 d . . .
H28B H 0.5300 -0.2867 0.1970 0.097 Uiso 1 1 calc R A .
C29 C 0.5746(5) -0.2413(6) 0.1436(4) 0.060(3) Uani 1 1 d U A .
H29A H 0.5767 -0.2778 0.1278 0.072 Uiso 1 1 calc R . .
C30 C 0.5660(6) -0.0791(5) -0.0455(3) 0.047(3) Uani 1 1 d . . .
C31 C 0.5365(5) -0.0260(5) -0.0502(3) 0.050(3) Uani 1 1 d U A .
C32 C 0.5762(6) 0.0350(6) -0.0362(4) 0.067(3) Uani 1 1 d . . .
H32A H 0.6227 0.0444 -0.0240 0.080 Uiso 1 1 calc R A .
C33 C 0.5494(7) 0.0832(7) -0.0396(5) 0.081(4) Uani 1 1 d . A .
H33A H 0.5769 0.1254 -0.0289 0.097 Uiso 1 1 calc R . .
C34 C 0.4845(6) 0.0702(6) -0.0579(4) 0.066(3) Uani 1 1 d U . .
H34A H 0.4670 0.1038 -0.0618 0.079 Uiso 1 1 calc R A .
C35 C 0.4424(6) 0.0083(6) -0.0714(4) 0.069(3) Uani 1 1 d U A .
H35A H 0.3957 -0.0011 -0.0828 0.083 Uiso 1 1 calc R . .
C36 C 0.4699(5) -0.0387(6) -0.0678(3) 0.055(3) Uani 1 1 d . . .
H36A H 0.4421 -0.0811 -0.0776 0.066 Uiso 1 1 calc R A .
C37 C 0.4349(5) -0.3503(5) -0.2488(4) 0.050(3) Uani 1 1 d U A .
C38 C 0.3696(5) -0.3598(6) -0.2812(4) 0.061(3) Uani 1 1 d U . .
C39 C 0.3172(5) -0.3454(6) -0.2651(4) 0.068(3) Uani 1 1 d U A .
H39A H 0.3215 -0.3296 -0.2342 0.081 Uiso 1 1 calc R . .
C40 C 0.2574(6) -0.3553(7) -0.2966(5) 0.082(4) Uani 1 1 d U . .
H40A H 0.2197 -0.3484 -0.2865 0.098 Uiso 1 1 calc R A .
C41 C 0.2530(7) -0.3747(7) -0.3413(5) 0.093(4) Uani 1 1 d U A .
H41A H 0.2148 -0.3758 -0.3627 0.111 Uiso 1 1 calc R . .
C42 C 0.3030(8) -0.3925(8) -0.3557(6) 0.110(5) Uani 1 1 d U . .
H42A H 0.2971 -0.4103 -0.3861 0.132 Uiso 1 1 calc R A .
C43 C 0.3631(7) -0.3847(7) -0.3256(5) 0.088(4) Uani 1 1 d U A .
H43A H 0.3985 -0.3962 -0.3356 0.106 Uiso 1 1 calc R . .
C44 C 0.4582(5) -0.5184(5) -0.1934(4) 0.054(3) Uani 1 1 d U A .
C45 C 0.3938(5) -0.5771(5) -0.1875(5) 0.041(5) Uiso 0.54(3) 1 d PG A 1
C46 C 0.3767(6) -0.6032(6) -0.1468(5) 0.055(6) Uiso 0.54(3) 1 d PG A 1
H46A H 0.4062 -0.5866 -0.1188 0.066 Uiso 0.54(3) 1 calc PR A 1
C47 C 0.3166(7) -0.6534(6) -0.1472(5) 0.064(7) Uiso 0.54(3) 1 d PG A 1
H47A H 0.3050 -0.6712 -0.1194 0.077 Uiso 0.54(3) 1 calc PR A 1
C48 C 0.2735(5) -0.6775(5) -0.1883(6) 0.054(6) Uiso 0.54(3) 1 d PG A 1
H48C H 0.2324 -0.7119 -0.1886 0.065 Uiso 0.54(3) 1 calc PR A 1
C49 C 0.2905(5) -0.6515(6) -0.2290(5) 0.039(5) Uiso 0.54(3) 1 d PG A 1
H49A H 0.2611 -0.6680 -0.2571 0.046 Uiso 0.54(3) 1 calc PR A 1
C50 C 0.3507(6) -0.6013(6) -0.2286(5) 0.034(5) Uiso 0.54(3) 1 d PG A 1
H50C H 0.3623 -0.5835 -0.2564 0.040 Uiso 0.54(3) 1 calc PR A 1
C45' C 0.3993(6) -0.5727(6) -0.2046(6) 0.036(6) Uiso 0.46(3) 1 d PG A 2
C46' C 0.3843(8) -0.6101(8) -0.1681(7) 0.062(8) Uiso 0.46(3) 1 d PG A 2
H46B H 0.4142 -0.5996 -0.1398 0.074 Uiso 0.46(3) 1 calc PR A 2
C47' C 0.3255(9) -0.6629(8) -0.1731(8) 0.093(11) Uiso 0.46(3) 1 d PG A 2
H47B H 0.3153 -0.6884 -0.1482 0.111 Uiso 0.46(3) 1 calc PR A 2
C48' C 0.2818(7) -0.6782(6) -0.2146(8) 0.063(8) Uiso 0.46(3) 1 d PG A 2
H48D H 0.2416 -0.7143 -0.2180 0.075 Uiso 0.46(3) 1 calc PR A 2
C49' C 0.2968(7) -0.6408(7) -0.2511(6) 0.043(6) Uiso 0.46(3) 1 d PG A 2
H49B H 0.2669 -0.6513 -0.2794 0.052 Uiso 0.46(3) 1 calc PR A 2
C50' C 0.3555(7) -0.5880(7) -0.2461(6) 0.037(5) Uiso 0.46(3) 1 d PG A 2
H50D H 0.3658 -0.5624 -0.2710 0.045 Uiso 0.46(3) 1 calc PR A 2
C51 C 0.6033(5) -0.4611(5) -0.2969(3) 0.048(3) Uani 1 1 d U A .
C52 C 0.5975(11) -0.4729(13) -0.3480(5) 0.034(7) Uiso 0.35(3) 1 d PG A 1
C53 C 0.5763(11) -0.4397(12) -0.3824(6) 0.048(8) Uiso 0.35(3) 1 d PG A 1
H53C H 0.5668 -0.4026 -0.3746 0.058 Uiso 0.35(3) 1 calc PR A 1
C54 C 0.5689(11) -0.4606(13) -0.4281(6) 0.053(9) Uiso 0.35(3) 1 d PG A 1
H54C H 0.5544 -0.4379 -0.4516 0.063 Uiso 0.35(3) 1 calc PR A 1
C55 C 0.5827(10) -0.5148(14) -0.4395(5) 0.039(9) Uiso 0.35(3) 1 d PG A 1
H55C H 0.5777 -0.5291 -0.4708 0.047 Uiso 0.35(3) 1 calc PR A 1
C56 C 0.6039(11) -0.5481(13) -0.4052(7) 0.058(10) Uiso 0.35(3) 1 d PG A 1
H56A H 0.6134 -0.5851 -0.4129 0.070 Uiso 0.35(3) 1 calc PR A 1
C57 C 0.6113(11) -0.5271(13) -0.3594(6) 0.045(8) Uiso 0.35(3) 1 d PG A 1
H57A H 0.6258 -0.5499 -0.3359 0.054 Uiso 0.35(3) 1 calc PR A 1
C52' C 0.5914(6) -0.4963(7) -0.3427(3) 0.045(5) Uiso 0.65(3) 1 d PG A 2
C53' C 0.5743(7) -0.4646(7) -0.3796(4) 0.057(5) Uiso 0.65(3) 1 d PG A 2
H53D H 0.5671 -0.4257 -0.3744 0.068 Uiso 0.65(3) 1 calc PR A 2
C54' C 0.5677(7) -0.4899(8) -0.4242(3) 0.067(6) Uiso 0.65(3) 1 d PG A 2
H54D H 0.5559 -0.4683 -0.4494 0.080 Uiso 0.65(3) 1 calc PR A 2
C55' C 0.5782(6) -0.5469(9) -0.4318(3) 0.058(5) Uiso 0.65(3) 1 d PG A 2
H55D H 0.5737 -0.5642 -0.4623 0.070 Uiso 0.65(3) 1 calc PR A 2
C56' C 0.5954(7) -0.5785(8) -0.3949(4) 0.066(6) Uiso 0.65(3) 1 d PG A 2
H56B H 0.6026 -0.6174 -0.4001 0.079 Uiso 0.65(3) 1 calc PR A 2
C57' C 0.6020(6) -0.5532(8) -0.3503(4) 0.054(5) Uiso 0.65(3) 1 d PG A 2
H57B H 0.6137 -0.5748 -0.3251 0.065 Uiso 0.65(3) 1 calc PR A 2
C58 C 0.9734(5) -0.3733(5) -0.1573(3) 0.045(2) Uani 1 1 d U A .
C59 C 1.0261(5) -0.3922(5) -0.1762(3) 0.040(2) Uani 1 1 d U . .
C60 C 1.0075(5) -0.4410(5) -0.2091(3) 0.048(3) Uani 1 1 d . A .
H60A H 0.9607 -0.4619 -0.2202 0.058 Uiso 1 1 calc R . .
C61 C 1.0556(5) -0.4618(6) -0.2273(4) 0.058(3) Uani 1 1 d . . .
H61A H 1.0420 -0.4966 -0.2497 0.069 Uiso 1 1 calc R A .
C62 C 1.1241(5) -0.4288(5) -0.2111(4) 0.058(3) Uani 1 1 d U A .
H62A H 1.1577 -0.4404 -0.2234 0.070 Uiso 1 1 calc R . .
C63 C 1.1430(5) -0.3809(6) -0.1783(4) 0.062(3) Uani 1 1 d U . .
H63A H 1.1897 -0.3606 -0.1667 0.074 Uiso 1 1 calc R A .
C64 C 1.0944(5) -0.3603(5) -0.1608(3) 0.050(3) Uani 1 1 d . A .
H64A H 1.1083 -0.3250 -0.1389 0.060 Uiso 1 1 calc R . .
C65 C 0.9523(5) -0.3947(5) -0.0083(3) 0.040(2) Uani 1 1 d U A .
C66 C 0.9830(4) -0.4277(4) 0.0275(3) 0.036(2) Uani 1 1 d U . .
C67 C 0.9457(5) -0.4623(5) 0.0585(3) 0.045(2) Uani 1 1 d U A .
H67A H 0.8999 -0.4650 0.0574 0.054 Uiso 1 1 calc R . .
C68 C 0.9735(5) -0.4939(5) 0.0917(3) 0.055(3) Uani 1 1 d . . .
H68A H 0.9474 -0.5177 0.1130 0.065 Uiso 1 1 calc R A .
C69 C 1.0409(5) -0.4890(5) 0.0923(3) 0.045(2) Uani 1 1 d U A .
H69A H 1.0611 -0.5102 0.1141 0.054 Uiso 1 1 calc R . .
C70 C 1.0784(5) -0.4538(5) 0.0616(3) 0.045(2) Uani 1 1 d U . .
H70A H 1.1245 -0.4503 0.0630 0.054 Uiso 1 1 calc R A .
C71 C 1.0501(5) -0.4235(5) 0.0288(3) 0.046(2) Uani 1 1 d U A .
H71A H 1.0763 -0.4001 0.0074 0.055 Uiso 1 1 calc R . .
C72 C 1.0555(5) -0.1990(5) -0.0177(3) 0.044(2) Uani 1 1 d . A .
C73 C 1.1274(5) -0.1786(5) 0.0029(4) 0.053(3) Uani 1 1 d U . .
C74 C 1.1650(6) -0.2143(7) -0.0097(5) 0.086(4) Uani 1 1 d U A .
H74A H 1.1449 -0.2481 -0.0329 0.103 Uiso 1 1 calc R . .
C75 C 1.2312(10) -0.2019(9) 0.0107(6) 0.125(6) Uani 1 1 d U . .
H75A H 1.2565 -0.2274 0.0031 0.150 Uiso 1 1 calc R A .
C76 C 1.2582(8) -0.1519(8) 0.0420(6) 0.110(5) Uani 1 1 d U A .
H76A H 1.3038 -0.1428 0.0561 0.132 Uiso 1 1 calc R . .
C77 C 1.2244(7) -0.1130(7) 0.0552(5) 0.087(4) Uani 1 1 d U . .
H77A H 1.2460 -0.0777 0.0770 0.104 Uiso 1 1 calc R A .
C78 C 1.1556(6) -0.1285(6) 0.0346(4) 0.072(4) Uani 1 1 d . A .
H78A H 1.1295 -0.1041 0.0430 0.086 Uiso 1 1 calc R . .
O51 O 0.6201(4) -0.3075(3) -0.2372(2) 0.060(2) Uani 0.50 1 d P A 1
O52 O 0.5823(3) -0.2398(3) -0.1941(2) 0.0467(17) Uani 0.50 1 d P A 1
H52A H 0.5574 -0.2142 -0.2099 0.056 Uiso 0.50 1 calc PR A 1
H52B H 0.6171 -0.2105 -0.1703 0.056 Uiso 0.50 1 calc PR A 1
O55 O 0.7210(3) -0.3429(3) -0.2379(2) 0.0472(17) Uani 0.50 1 d P A 1
H55A H 0.6879 -0.3395 -0.2560 0.071 Uiso 0.50 1 d PR A 1
H55B H 0.7344 -0.3128 -0.2169 0.071 Uiso 0.50 1 d PR A 1
C86 C 0.6159(7) -0.2532(7) -0.2242(5) 0.038(3) Uiso 0.65 1 d P A 1
C87 C 0.6559(5) -0.2037(5) -0.2502(3) 0.044(4) Uiso 0.65 1 d PG A 1
C88 C 0.6759(7) -0.1407(6) -0.2337(4) 0.082(6) Uiso 0.65 1 d PG A 1
H88A H 0.6647 -0.1300 -0.2053 0.099 Uiso 0.65 1 calc PR A 1
C89 C 0.7123(8) -0.0932(4) -0.2589(5) 0.127(9) Uiso 0.65 1 d PG A 1
H89A H 0.7260 -0.0501 -0.2476 0.152 Uiso 0.65 1 calc PR A 1
C90 C 0.7287(7) -0.1088(5) -0.3005(5) 0.100(7) Uiso 0.65 1 d PG A 1
H90A H 0.7536 -0.0764 -0.3177 0.120 Uiso 0.65 1 calc PR A 1
C91 C 0.7086(6) -0.1719(6) -0.3170(3) 0.065(5) Uiso 0.65 1 d PG A 1
H91A H 0.7198 -0.1826 -0.3454 0.079 Uiso 0.65 1 calc PR A 1
C92 C 0.6722(6) -0.2193(4) -0.2918(4) 0.056(4) Uiso 0.65 1 d PG A 1
H92A H 0.6585 -0.2624 -0.3031 0.067 Uiso 0.65 1 calc PR A 1
O114 O 0.0806(9) 0.1857(8) -0.5798(6) 0.077(5) Uiso 0.50 1 d P E 1
O113 O 0.1629(9) 0.2220(9) -0.5170(7) 0.095(6) Uiso 0.50 1 d P E 1
H12Q H 0.1381 0.1960 -0.5014 0.143 Uiso 0.50 1 calc PR E 1
C207 C 0.1321(12) 0.2145(11) -0.5603(8) 0.074(7) Uiso 0.50 1 d PD E 1
C208 C 0.1761(9) 0.2609(8) -0.5893(7) 0.082(8) Uiso 0.50 1 d PGD E 1
C209 C 0.2351(10) 0.3090(10) -0.5696(5) 0.095(9) Uiso 0.50 1 d PG E 1
H20B H 0.2473 0.3151 -0.5372 0.114 Uiso 0.50 1 calc PR E 1
C210 C 0.2763(8) 0.3482(8) -0.5974(7) 0.137(13) Uiso 0.50 1 d PG E 1
H21B H 0.3166 0.3811 -0.5840 0.165 Uiso 0.50 1 calc PR E 1
C211 C 0.2584(10) 0.3394(9) -0.6448(7) 0.098(9) Uiso 0.50 1 d PG E 1
H21C H 0.2866 0.3662 -0.6638 0.118 Uiso 0.50 1 calc PR E 1
C212 C 0.1995(11) 0.2913(10) -0.6644(5) 0.120(11) Uiso 0.50 1 d PG E 1
H21D H 0.1873 0.2852 -0.6968 0.143 Uiso 0.50 1 calc PR E 1
C213 C 0.1583(8) 0.2520(8) -0.6366(7) 0.116(11) Uiso 0.50 1 d PG E 1
H21E H 0.1180 0.2191 -0.6501 0.139 Uiso 0.50 1 calc PR E 1
O51' O 0.6201(4) -0.3075(3) -0.2372(2) 0.060(2) Uani 0.50 1 d P A 2
O52' O 0.5823(3) -0.2398(3) -0.1941(2) 0.0467(17) Uani 0.50 1 d P A 2
O55' O 0.7210(3) -0.3429(3) -0.2379(2) 0.0472(17) Uani 0.50 1 d P A 2
C86' C 0.6921(14) -0.3002(13) -0.2505(9) 0.043(7) Uiso 0.35 1 d P A 2
C87' C 0.7267(9) -0.2424(8) -0.2734(7) 0.049(7) Uiso 0.35 1 d PG A 2
C88' C 0.7832(10) -0.2425(9) -0.2922(7) 0.059(8) Uiso 0.35 1 d PG A 2
H88B H 0.7988 -0.2774 -0.2890 0.071 Uiso 0.35 1 calc PR A 2
C89' C 0.8170(9) -0.1915(11) -0.3155(7) 0.081(11) Uiso 0.35 1 d PG A 2
H89B H 0.8557 -0.1915 -0.3284 0.098 Uiso 0.35 1 calc PR A 2
C90' C 0.7943(11) -0.1404(9) -0.3201(7) 0.081(11) Uiso 0.35 1 d PG A 2
H90B H 0.8174 -0.1056 -0.3361 0.097 Uiso 0.35 1 calc PR A 2
C91' C 0.7378(11) -0.1404(9) -0.3013(7) 0.065(9) Uiso 0.35 1 d PG A 2
H91B H 0.7222 -0.1055 -0.3045 0.078 Uiso 0.35 1 calc PR A 2
C92' C 0.7039(9) -0.1914(10) -0.2780(7) 0.056(8) Uiso 0.35 1 d PG A 2
H92B H 0.6653 -0.1913 -0.2651 0.067 Uiso 0.35 1 calc PR A 2
O49 O 0.9272(4) -0.2335(4) -0.1269(2) 0.069(2) Uani 0.50 1 d P A 1
O50 O 0.8527(3) -0.3075(4) -0.1866(2) 0.0543(19) Uani 0.50 1 d P A 1
O54 O 0.9206(4) -0.1566(3) -0.0681(2) 0.0546(19) Uani 0.50 1 d P A 1
H54B H 0.9549 -0.1228 -0.0648 0.065 Uiso 0.50 1 d PR A 1
H54A H 0.9226 -0.1806 -0.0902 0.082 Uiso 0.50 1 d PR A 1
C93 C 0.8887(14) -0.2530(12) -0.1689(9) 0.082(4) Uiso 0.50 1 d PD A 1
C94 C 0.8920(11) -0.2022(9) -0.2023(6) 0.092(4) Uiso 0.50 1 d PGD A 1
C95 C 0.8762(10) -0.2192(7) -0.2491(7) 0.116(8) Uiso 0.50 1 d PG A 1
H95A H 0.8655 -0.2621 -0.2601 0.139 Uiso 0.50 1 calc PR A 1
C96 C 0.8760(9) -0.1735(9) -0.2799(5) 0.082(4) Uiso 0.50 1 d PG A 1
H96A H 0.8652 -0.1852 -0.3119 0.098 Uiso 0.50 1 calc PR A 1
C97 C 0.8916(10) -0.1108(8) -0.2638(7) 0.092(4) Uiso 0.50 1 d PG A 1
H97A H 0.8915 -0.0796 -0.2849 0.111 Uiso 0.50 1 calc PR A 1
C98 C 0.9075(11) -0.0938(8) -0.2170(7) 0.126(6) Uiso 0.50 1 d PG A 1
H98A H 0.9181 -0.0510 -0.2060 0.151 Uiso 0.50 1 calc PR A 1
C99 C 0.9076(11) -0.1395(11) -0.1862(5) 0.126(6) Uiso 0.50 1 d PG A 1
H99A H 0.9184 -0.1278 -0.1542 0.151 Uiso 0.50 1 calc PR A 1
O49' O 0.9272(4) -0.2335(4) -0.1269(2) 0.069(2) Uani 0.50 1 d PD A 2
O50' O 0.8527(3) -0.3075(4) -0.1866(2) 0.0543(19) Uani 0.50 1 d P A 2
H50A H 0.8927 -0.2865 -0.1748 0.081 Uiso 0.50 1 d PR A 2
H50B H 0.8455 -0.3150 -0.2133 0.081 Uiso 0.50 1 d PR A 2
O54' O 0.9206(4) -0.1566(3) -0.0681(2) 0.0546(19) Uani 0.50 1 d PD A 2
C93' C 0.9315(13) -0.1768(6) -0.1076(5) 0.082(4) Uiso 0.50 1 d PD A 2
C94' C 0.9414(10) -0.1227(8) -0.1405(7) 0.092(4) Uiso 0.50 1 d PGD A 2
C95' C 0.9567(10) -0.0603(10) -0.1237(5) 0.116(8) Uiso 0.50 1 d PG A 2
H95B H 0.9602 -0.0504 -0.0918 0.139 Uiso 0.50 1 calc PR A 2
C96' C 0.9667(9) -0.0125(7) -0.1537(7) 0.082(4) Uiso 0.50 1 d PG A 2
H96B H 0.9771 0.0301 -0.1423 0.098 Uiso 0.50 1 calc PR A 2
C97' C 0.9615(10) -0.0271(8) -0.2004(6) 0.092(4) Uiso 0.50 1 d PG A 2
H97B H 0.9684 0.0056 -0.2209 0.111 Uiso 0.50 1 calc PR A 2
C98' C 0.9462(11) -0.0894(10) -0.2171(5) 0.126(6) Uiso 0.50 1 d PG A 2
H98B H 0.9427 -0.0994 -0.2490 0.151 Uiso 0.50 1 calc PR A 2
C99' C 0.9362(11) -0.1372(7) -0.1872(8) 0.126(6) Uiso 0.50 1 d PG A 2
H99B H 0.9258 -0.1799 -0.1986 0.151 Uiso 0.50 1 calc PR A 2
Mn16 Mn 0.85994(7) 0.17702(7) -0.32712(4) 0.0384(4) Uani 1 1 d . . .
Mn17 Mn 0.75523(7) 0.13960(7) -0.40715(4) 0.0351(3) Uani 1 1 d . F .
Mn18 Mn 0.89569(7) 0.16090(7) -0.41693(4) 0.0373(3) Uani 1 1 d . F .
Mn19 Mn 0.99428(7) 0.19499(7) -0.33795(4) 0.0356(3) Uani 1 1 d . F .
Mn20 Mn 0.72363(7) 0.15535(7) -0.31983(4) 0.0367(3) Uani 1 1 d . F .
Mn21 Mn 0.79289(8) 0.12470(7) -0.49310(5) 0.0458(4) Uani 1 1 d . . .
Mn22 Mn 1.09858(7) 0.31192(7) -0.32160(4) 0.0378(3) Uani 1 1 d . . .
Mn23 Mn 0.97869(7) 0.29367(6) -0.25318(4) 0.0332(3) Uani 1 1 d . . .
Mn24 Mn 0.83718(7) 0.27336(6) -0.24420(4) 0.0328(3) Uani 1 1 d . F .
Mn25 Mn 0.67926(7) 0.25150(7) -0.29185(4) 0.0372(3) Uani 1 1 d . . .
Mn26 Mn 0.62675(7) 0.19963(8) -0.40485(5) 0.0432(4) Uani 1 1 d . . .
Mn27 Mn 0.66134(8) 0.18097(8) -0.49597(5) 0.0476(4) Uani 1 1 d . F .
Mn28 Mn 0.77968(8) 0.20219(8) -0.56352(5) 0.0486(4) Uani 1 1 d . F .
Mn29 Mn 0.94291(8) 0.22803(7) -0.51435(4) 0.0438(4) Uani 1 1 d . . .
Mn30 Mn 1.04920(7) 0.26616(7) -0.43289(4) 0.0398(4) Uani 1 1 d . F .
O56 O 0.8304(3) 0.1160(3) -0.37915(18) 0.0379(15) Uani 1 1 d . F .
O57 O 0.8213(3) 0.1860(3) -0.44313(17) 0.0333(14) Uani 1 1 d . F .
O58 O 0.9238(3) 0.2216(3) -0.36520(17) 0.0309(13) Uani 1 1 d . F .
O59 O 0.7873(3) 0.2018(3) -0.35563(17) 0.0302(13) Uani 1 1 d . F .
O66 O 0.6903(3) 0.1746(3) -0.43315(19) 0.0388(15) Uani 1 1 d . F .
O67 O 0.7288(3) 0.1591(3) -0.51984(19) 0.0433(16) Uani 1 1 d . F .
O68 O 0.8499(3) 0.1815(3) -0.52782(19) 0.0445(16) Uani 1 1 d . F .
O69 O 0.9556(3) 0.2167(3) -0.45049(18) 0.0374(15) Uani 1 1 d . F .
O70 O 1.0562(3) 0.2499(3) -0.37064(19) 0.0380(15) Uani 1 1 d . F .
O71 O 1.0244(3) 0.2652(3) -0.29440(19) 0.0339(14) Uani 1 1 d . F .
O72 O 0.8893(3) 0.2465(3) -0.28182(17) 0.0298(13) Uani 1 1 d . F .
O73 O 0.7510(3) 0.2225(3) -0.27436(18) 0.0323(14) Uani 1 1 d . F .
O74 O 0.6632(3) 0.1951(3) -0.34370(18) 0.0375(15) Uani 1 1 d . F .
O75 O 0.5915(3) 0.1996(3) -0.4689(2) 0.0505(18) Uani 1 1 d . F .
O76 O 1.0397(3) 0.2744(3) -0.4983(2) 0.0442(16) Uani 1 1 d . F .
O77 O 0.9276(3) 0.3167(3) -0.21092(18) 0.0346(14) Uani 1 1 d . F .
O82 O 0.9774(4) 0.2135(4) -0.2069(3) 0.090(3) Uani 1 1 d U . .
H82C H 0.9436 0.1822 -0.2196 0.108 Uiso 1 1 d R . .
O84 O 0.6176(4) 0.1836(4) -0.5581(2) 0.067(2) Uani 1 1 d U . .
O85 O 0.7000(4) 0.2100(4) -0.6010(2) 0.060(2) Uani 1 1 d U . .
O86 O 0.7633(4) 0.0550(3) -0.5395(2) 0.0580(19) Uani 1 1 d U F .
O87 O 0.7497(4) 0.1077(4) -0.6022(2) 0.064(2) Uani 1 1 d U . .
O88 O 0.8380(4) 0.2390(3) -0.6095(2) 0.0526(18) Uani 1 1 d U . .
O89 O 0.9434(4) 0.2465(4) -0.5785(2) 0.0572(19) Uani 1 1 d . F .
O90 O 1.1453(3) 0.3180(3) -0.4250(2) 0.0524(18) Uani 1 1 d . . .
O91 O 1.1786(3) 0.3521(3) -0.3500(2) 0.0506(18) Uani 1 1 d . F .
O92 O 1.0581(3) 0.1579(3) -0.3100(2) 0.0455(16) Uani 1 1 d . . .
O93 O 1.1503(3) 0.2453(4) -0.2930(2) 0.0482(17) Uani 1 1 d . F .
O94 O 1.1376(3) 0.3719(3) -0.2677(2) 0.0389(15) Uani 1 1 d . . .
O95 O 1.0651(3) 0.3450(3) -0.2171(2) 0.0418(16) Uani 1 1 d . . .
O96 O 0.7948(3) 0.2982(3) -0.19584(19) 0.0380(15) Uani 1 1 d . . .
O97 O 0.6938(3) 0.2969(3) -0.23140(19) 0.0386(15) Uani 1 1 d . F .
O98 O 0.6620(3) 0.1004(3) -0.2849(2) 0.0472(17) Uani 1 1 d . . .
O99 O 0.6170(3) 0.1689(3) -0.2569(2) 0.0483(17) Uani 1 1 d . F .
O100 O 0.5997(3) 0.2737(3) -0.3118(2) 0.0442(16) Uani 1 1 d . . .
O101 O 0.5579(3) 0.2288(4) -0.3834(2) 0.0545(19) Uani 1 1 d . . .
O102 O 0.7121(4) 0.2831(3) -0.4959(2) 0.0592(19) Uani 1 1 d . . .
O103 O 0.7989(3) 0.2966(3) -0.5335(2) 0.0473(17) Uani 1 1 d . . .
O104 O 0.7392(3) 0.3370(3) -0.3192(2) 0.0401(15) Uani 1 1 d . F .
O105 O 0.8421(3) 0.3594(3) -0.2776(2) 0.0387(15) Uani 1 1 d . . .
O106 O 1.0300(3) 0.3568(3) -0.4256(2) 0.0449(16) Uani 1 1 d . . .
O107 O 1.0586(3) 0.3813(3) -0.34957(19) 0.0401(15) Uani 1 1 d . F .
O108 O 0.9308(3) 0.3208(3) -0.5029(2) 0.0514(18) Uani 1 1 d . F .
H10G H 0.9551 0.3466 -0.4805 0.062 Uiso 1 1 d R . .
H10H H 0.9015 0.3306 -0.5208 0.062 Uiso 1 1 d R . .
O109 O 0.6826(4) 0.3013(3) -0.4073(2) 0.0546(19) Uani 1 1 d . . .
H10D H 0.7009 0.3144 -0.4307 0.066 Uiso 1 1 d R . .
H10E H 0.6856 0.3274 -0.3851 0.066 Uiso 1 1 d R . .
O110 O 0.9803(3) 0.3798(3) -0.28690(19) 0.0361(14) Uani 1 1 d . . .
H11D H 0.9450 0.3900 -0.2906 0.043 Uiso 1 1 d R . .
H11E H 1.0161 0.4030 -0.2962 0.043 Uiso 1 1 d R . .
O47 O 0.7255(3) -0.0882(3) -0.0641(2) 0.0544(19) Uani 0.50 1 d P A 1
O48 O 0.8368(3) -0.0902(3) -0.0392(2) 0.0573(19) Uani 0.50 1 d P A 1
O53 O 0.6230(3) -0.1492(3) -0.1207(2) 0.0418(16) Uani 0.50 1 d P A 1
H53A H 0.6458 -0.1137 -0.1061 0.063 Uiso 0.50 1 d PR A 1
H53B H 0.6497 -0.1677 -0.1276 0.063 Uiso 0.50 1 d PR A 1
C79 C 0.7912(7) -0.0741(7) -0.0633(5) 0.033(3) Uiso 0.60 1 d P A 1
C80 C 0.8166(5) -0.0351(5) -0.1008(3) 0.040(4) Uiso 0.60 1 d PG A 1
C81 C 0.8840(5) -0.0191(5) -0.1069(3) 0.044(4) Uiso 0.60 1 d PG A 1
H81A H 0.9133 -0.0357 -0.0882 0.053 Uiso 0.60 1 calc PR A 1
C82 C 0.9083(4) 0.0212(5) -0.1402(4) 0.062(5) Uiso 0.60 1 d PG A 1
H82A H 0.9544 0.0322 -0.1444 0.074 Uiso 0.60 1 calc PR A 1
C83 C 0.8654(6) 0.0454(5) -0.1675(4) 0.065(5) Uiso 0.60 1 d PG A 1
H83A H 0.8821 0.0730 -0.1903 0.078 Uiso 0.60 1 calc PR A 1
C84 C 0.7980(5) 0.0294(6) -0.1614(4) 0.060(5) Uiso 0.60 1 d PG A 1
H84A H 0.7687 0.0460 -0.1801 0.072 Uiso 0.60 1 calc PR A 1
C85 C 0.7736(4) -0.0109(5) -0.1281(4) 0.056(5) Uiso 0.60 1 d PG A 1
H85A H 0.7276 -0.0219 -0.1239 0.067 Uiso 0.60 1 calc PR A 1
O61 O 0.8627(3) 0.0985(3) -0.46546(19) 0.0433(16) Uani 0.65 1 d P F 1
O63 O 0.9293(3) 0.1475(3) -0.3029(2) 0.0426(16) Uani 0.55 1 d P F 1
O65 O 0.6975(3) 0.0940(3) -0.36888(19) 0.0447(16) Uani 0.55 1 d P F 1
O60' O 0.7323(3) 0.0775(3) -0.45537(18) 0.0410(16) Uani 0.40 1 d P F 1
C105 C 0.7366(12) 0.0133(11) -0.4464(8) 0.042(6) Uiso 0.40 1 d P F 1
H10T H 0.7035 -0.0078 -0.4267 0.063 Uiso 0.40 1 calc PR F 1
H10U H 0.7823 0.0181 -0.4313 0.063 Uiso 0.40 1 calc PR F 1
H10V H 0.7267 -0.0123 -0.4756 0.063 Uiso 0.40 1 calc PR F 1
O64' O 0.7950(3) 0.1276(3) -0.29391(18) 0.0377(15) Uani 0.45 1 d P F 1
C103 C 0.7904(10) 0.0596(9) -0.2930(7) 0.036(5) Uiso 0.45 1 d P F 1
H10Q H 0.8334 0.0572 -0.2778 0.055 Uiso 0.45 1 calc PR F 1
H10R H 0.7807 0.0404 -0.3245 0.055 Uiso 0.45 1 calc PR F 1
H10S H 0.7539 0.0368 -0.2763 0.055 Uiso 0.45 1 calc PR F 1
O62' O 0.9625(3) 0.1329(3) -0.3871(2) 0.0447(16) Uani 0.40 1 d P F 1
C101 C 0.9565(13) 0.0715(12) -0.3819(9) 0.050(7) Uiso 0.40 1 d P F 1
H12N H 0.9396 0.0471 -0.4116 0.075 Uiso 0.40 1 calc PR F 1
H12O H 0.9247 0.0542 -0.3605 0.075 Uiso 0.40 1 calc PR F 1
H12P H 1.0009 0.0691 -0.3697 0.075 Uiso 0.40 1 calc PR F 1
O47' O 0.7255(3) -0.0882(3) -0.0641(2) 0.0544(19) Uani 0.50 1 d P A 2
O48' O 0.8368(3) -0.0902(3) -0.0392(2) 0.0573(19) Uani 0.50 1 d P A 2
H48A H 0.8142 -0.0660 -0.0400 0.086 Uiso 0.50 1 d PR A 2
H48B H 0.8792 -0.0676 -0.0393 0.086 Uiso 0.50 1 d PR A 2
O53' O 0.6230(3) -0.1492(3) -0.1207(2) 0.0418(16) Uani 0.50 1 d P A 2
C79' C 0.6835(12) -0.1008(11) -0.1113(8) 0.042(6) Uiso 0.40 1 d P A 2
C80' C 0.7054(7) -0.0644(7) -0.1505(5) 0.037(5) Uiso 0.40 1 d PG A 2
C81' C 0.6597(6) -0.0617(8) -0.1882(5) 0.056(7) Uiso 0.40 1 d PG A 2
H81B H 0.6126 -0.0834 -0.1891 0.068 Uiso 0.40 1 calc PR A 2
C82' C 0.6829(8) -0.0271(9) -0.2245(5) 0.062(8) Uiso 0.40 1 d PG A 2
H82B H 0.6517 -0.0253 -0.2503 0.074 Uiso 0.40 1 calc PR A 2
C83' C 0.7518(9) 0.0046(8) -0.2232(5) 0.085(10) Uiso 0.40 1 d PG A 2
H83B H 0.7677 0.0282 -0.2481 0.102 Uiso 0.40 1 calc PR A 2
C84' C 0.7976(6) 0.0019(8) -0.1855(6) 0.050(7) Uiso 0.40 1 d PG A 2
H84B H 0.8447 0.0236 -0.1846 0.060 Uiso 0.40 1 calc PR A 2
C85' C 0.7744(7) -0.0326(8) -0.1491(5) 0.046(6) Uiso 0.40 1 d PG A 2
H85B H 0.8056 -0.0345 -0.1233 0.056 Uiso 0.40 1 calc PR A 2
O60 O 0.7323(3) 0.0775(3) -0.45537(18) 0.0410(16) Uani 0.60 1 d P F 2
O62 O 0.9625(3) 0.1329(3) -0.3871(2) 0.0447(16) Uani 0.60 1 d P F 2
O64 O 0.7950(3) 0.1276(3) -0.29391(18) 0.0377(15) Uani 0.55 1 d P F 2
O61' O 0.8627(3) 0.0985(3) -0.46546(19) 0.0433(16) Uani 0.35 1 d P F 2
C100 C 0.8506(15) 0.0283(14) -0.4546(10) 0.053(8) Uiso 0.35 1 d P F 2
H10F H 0.8934 0.0244 -0.4402 0.080 Uiso 0.35 1 calc PR F 2
H10I H 0.8338 0.0009 -0.4831 0.080 Uiso 0.35 1 calc PR F 2
H10J H 0.8172 0.0156 -0.4337 0.080 Uiso 0.35 1 calc PR F 2
O63' O 0.9293(3) 0.1475(3) -0.3029(2) 0.0426(16) Uani 0.45 1 d P F 2
C102 C 0.9091(10) 0.0780(9) -0.2977(7) 0.040(5) Uiso 0.45 1 d P F 2
H10N H 0.8746 0.0658 -0.2775 0.060 Uiso 0.45 1 calc PR F 2
H10O H 0.9488 0.0679 -0.2844 0.060 Uiso 0.45 1 calc PR F 2
H10P H 0.8906 0.0548 -0.3278 0.060 Uiso 0.45 1 calc PR F 2
O65' O 0.6975(3) 0.0940(3) -0.36888(19) 0.0447(16) Uani 0.45 1 d P F 2
C104 C 0.6855(12) 0.0258(11) -0.3598(8) 0.055(6) Uiso 0.45 1 d P F 2
H10K H 0.6720 -0.0002 -0.3890 0.083 Uiso 0.45 1 calc PR F 2
H10L H 0.6495 0.0114 -0.3409 0.083 Uiso 0.45 1 calc PR F 2
H10M H 0.7273 0.0219 -0.3436 0.083 Uiso 0.45 1 calc PR F 2
O111 O 0.9797(13) 0.0264(14) -0.3711(9) 0.097(10) Uiso 0.30 1 d PD G 2
H12J H 0.9723 0.0604 -0.3755 0.146 Uiso 0.30 1 calc PR G 2
O112 O 1.0758(19) 0.0794(14) -0.3913(10) 0.146(15) Uiso 0.30 1 d PD G 2
C200 C 1.0404(13) 0.0351(10) -0.3715(6) 0.072(12) Uiso 0.30 1 d PD G 2
C201 C 1.0658(10) -0.0115(9) -0.3464(6) 0.073(12) Uiso 0.30 1 d PGD G 2
C202 C 1.1332(10) -0.0066(12) -0.3445(9) 0.13(2) Uiso 0.30 1 d PGD G 2
H20C H 1.1630 0.0262 -0.3589 0.161 Uiso 0.30 1 calc PR G 2
C203 C 1.1571(11) -0.0498(14) -0.3214(10) 0.14(2) Uiso 0.30 1 d PGD G 2
H20D H 1.2032 -0.0464 -0.3200 0.167 Uiso 0.30 1 calc PR G 2
C204 C 1.1136(15) -0.0978(12) -0.3003(9) 0.076(12) Uiso 0.30 1 d PGD G 2
H20E H 1.1299 -0.1273 -0.2845 0.091 Uiso 0.30 1 calc PR G 2
C205 C 1.0462(14) -0.1026(11) -0.3022(9) 0.083(13) Uiso 0.30 1 d PGD G 2
H20F H 1.0164 -0.1355 -0.2878 0.099 Uiso 0.30 1 calc PR G 2
C206 C 1.0223(10) -0.0595(10) -0.3253(8) 0.094(15) Uiso 0.30 1 d PGD G 2
H20G H 0.9762 -0.0628 -0.3267 0.113 Uiso 0.30 1 calc PR G 2
C107 C 1.0751(6) 0.3283(6) -0.5201(4) 0.045(3) Uani 0.83 1 d P . .
H10W H 1.1230 0.3437 -0.5064 0.067 Uiso 0.83 1 calc PR F .
H10X H 1.0558 0.3617 -0.5159 0.067 Uiso 0.83 1 calc PR . .
H10Y H 1.0709 0.3170 -0.5529 0.067 Uiso 0.83 1 calc PR . .
C108 C 0.9470(5) 0.3767(5) -0.1845(3) 0.039(2) Uani 0.92 1 d P . .
H10Z H 0.9948 0.3895 -0.1707 0.058 Uiso 0.92 1 calc PR F .
H11F H 0.9189 0.3725 -0.1602 0.058 Uiso 0.92 1 calc PR . .
H11G H 0.9404 0.4088 -0.2046 0.058 Uiso 0.92 1 calc PR . .
C10C C 0.5608(11) 0.2477(11) -0.4877(7) 0.038(5) Uiso 0.50 1 d P F 1
H11H H 0.5458 0.2382 -0.5208 0.057 Uiso 0.50 1 calc PR F 1
H11I H 0.5948 0.2903 -0.4818 0.057 Uiso 0.50 1 calc PR F 1
H11J H 0.5219 0.2457 -0.4725 0.057 Uiso 0.50 1 calc PR F 1
C10D C 0.546(2) 0.222(2) -0.4879(17) 0.051(14) Uiso 0.25 1 d P F 2
H12C H 0.5385 0.2124 -0.5212 0.076 Uiso 0.25 1 calc PR F 2
H12D H 0.5614 0.2676 -0.4808 0.076 Uiso 0.25 1 calc PR F 2
H12E H 0.5034 0.2018 -0.4761 0.076 Uiso 0.25 1 calc PR F 2
O80 O 0.9713(4) 0.1456(4) -0.5331(3) 0.074(2) Uani 0.50 1 d P F 1
H80A H 0.9775 0.1283 -0.5084 0.089 Uiso 0.50 1 d PR F 1
C110 C 0.9253(15) 0.0947(14) -0.5643(10) 0.097(9) Uani 0.50 1 d PU F 1
H11K H 0.9456 0.0621 -0.5682 0.146 Uiso 0.50 1 calc PR F 1
H11L H 0.9160 0.1110 -0.5941 0.146 Uiso 0.50 1 calc PR F 1
H11M H 0.8829 0.0764 -0.5520 0.146 Uiso 0.50 1 calc PR F 1
O80' O 0.9713(4) 0.1456(4) -0.5331(3) 0.074(2) Uani 0.50 1 d P F 2
H80B H 1.0012 0.1365 -0.5172 0.089 Uiso 0.50 1 d PR F 2
H80C H 0.9475 0.1193 -0.5574 0.089 Uiso 0.50 1 d PR F 2
O81 O 1.0865(11) 0.1863(10) -0.4475(7) 0.080(2) Uiso 0.50 1 d P F 1
H81C H 1.0985 0.1905 -0.4739 0.096 Uiso 0.50 1 d PR F 1
C111 C 1.1394(11) 0.1737(11) -0.4153(7) 0.061(6) Uani 0.50 1 d PU F 1
H11N H 1.1480 0.1366 -0.4273 0.091 Uiso 0.50 1 calc PR F 1
H11O H 1.1242 0.1656 -0.3855 0.091 Uiso 0.50 1 calc PR F 1
H11P H 1.1812 0.2105 -0.4116 0.091 Uiso 0.50 1 calc PR F 1
O81' O 1.0843(6) 0.1839(6) -0.4474(4) 0.080(2) Uiso 0.50 1 d P F 2
H81D H 1.0650 0.1579 -0.4706 0.096 Uiso 0.50 1 d PR F 2
H81E H 1.1170 0.1792 -0.4296 0.096 Uiso 0.50 1 d PR F 2
C112 C 1.0265(6) 0.1864(6) -0.1952(4) 0.071(3) Uani 1 1 d RU . .
H11Q H 1.0096 0.1517 -0.1757 0.106 Uiso 1 1 calc R . .
H11R H 1.0674 0.2184 -0.1785 0.106 Uiso 1 1 calc R . .
H11S H 1.0373 0.1699 -0.2231 0.106 Uiso 1 1 calc R . .
O83 O 0.8386(4) 0.1864(3) -0.2017(2) 0.059(2) Uani 0.50 1 d PD F 1
H83C H 0.8796 0.1881 -0.1962 0.071 Uiso 0.50 1 d PR F 1
C113 C 0.8480(14) 0.1964(14) -0.1500(4) 0.087(9) Uani 0.50 1 d PD F 1
H11T H 0.8531 0.1587 -0.1363 0.130 Uiso 0.50 1 calc PR F 1
H11U H 0.8083 0.2037 -0.1409 0.130 Uiso 0.50 1 calc PR F 1
H11V H 0.8886 0.2332 -0.1393 0.130 Uiso 0.50 1 calc PR F 1
O83' O 0.8386(4) 0.1864(3) -0.2017(2) 0.059(2) Uani 0.50 1 d PD F 2
H83D H 0.8798 0.1879 -0.1962 0.071 Uiso 0.50 1 d PR F 2
C219 C 0.7880(9) 0.1619(10) -0.1736(7) 0.057(6) Uani 0.50 1 d PDU F 2
H21P H 0.7449 0.1644 -0.1886 0.085 Uiso 0.50 1 calc PR F 2
H21Q H 0.8015 0.1867 -0.1439 0.085 Uiso 0.50 1 calc PR F 2
H21R H 0.7827 0.1176 -0.1688 0.085 Uiso 0.50 1 calc PR F 2
O78 O 0.5521(4) 0.1024(4) -0.4057(3) 0.076(2) Uani 0.50 1 d P F 1
H78C H 0.5250 0.0968 -0.4307 0.092 Uiso 0.50 1 d PR F 1
C114 C 0.5106(10) 0.0809(10) -0.3693(7) 0.050(5) Uani 0.50 1 d PU F 1
H11W H 0.4813 0.0367 -0.3770 0.076 Uiso 0.50 1 calc PR F 1
H11X H 0.4826 0.1073 -0.3667 0.076 Uiso 0.50 1 calc PR F 1
H11Y H 0.5403 0.0843 -0.3401 0.076 Uiso 0.50 1 calc PR F 1
O78' O 0.5521(4) 0.1024(4) -0.4057(3) 0.076(2) Uani 0.50 1 d P F 2
H78B H 0.5436 0.0756 -0.4281 0.092 Uiso 0.50 1 d PR F 2
H78D H 0.5308 0.0909 -0.3822 0.092 Uiso 0.50 1 d PR F 2
O79 O 0.5952(4) 0.0776(4) -0.5016(3) 0.088(3) Uani 0.50 1 d P F 1
H79D H 0.5740 0.0614 -0.4811 0.106 Uiso 0.50 1 d PR F 1
C115 C 0.5857(13) 0.0385(11) -0.5420(8) 0.074(7) Uani 0.50 1 d PU F 1
H11Z H 0.5557 -0.0044 -0.5383 0.111 Uiso 0.50 1 calc PR F 1
H12A H 0.6296 0.0371 -0.5479 0.111 Uiso 0.50 1 calc PR F 1
H12B H 0.5654 0.0557 -0.5680 0.111 Uiso 0.50 1 calc PR F 1
O79' O 0.5952(4) 0.0776(4) -0.5016(3) 0.088(3) Uani 0.50 1 d P F 2
H79A H 0.5738 0.0611 -0.4810 0.106 Uiso 0.50 1 d PR F 2
H79B H 0.5916 0.0525 -0.5265 0.106 Uiso 0.50 1 d PR F 2
C116 C 0.6397(6) 0.1944(5) -0.5958(4) 0.056(3) Uani 1 1 d U F .
C117 C 0.5991(9) 0.1978(11) -0.6380(6) 0.053(9) Uiso 0.371(18) 1 d PG F 1
C118 C 0.5333(10) 0.1956(11) -0.6360(5) 0.045(8) Uiso 0.371(18) 1 d PG F 1
H12F H 0.5187 0.1972 -0.6071 0.054 Uiso 0.371(18) 1 calc PR F 1
C119 C 0.4888(9) 0.1910(12) -0.6762(6) 0.069(10) Uiso 0.371(18) 1 d PG F 1
H12G H 0.4438 0.1894 -0.6748 0.083 Uiso 0.371(18) 1 calc PR F 1
C120 C 0.5101(11) 0.1886(11) -0.7184(5) 0.049(8) Uiso 0.371(18) 1 d PG F 1
H12T H 0.4796 0.1854 -0.7459 0.058 Uiso 0.371(18) 1 calc PR F 1
C121 C 0.5759(11) 0.1908(11) -0.7204(6) 0.095(13) Uiso 0.371(18) 1 d PG F 1
H12U H 0.5904 0.1891 -0.7493 0.113 Uiso 0.371(18) 1 calc PR F 1
C122 C 0.6204(8) 0.1954(12) -0.6802(7) 0.071(10) Uiso 0.371(18) 1 d PG F 1
H12V H 0.6654 0.1969 -0.6816 0.085 Uiso 0.371(18) 1 calc PR F 1
C17B C 0.5803(6) 0.1826(7) -0.6357(4) 0.054(6) Uiso 0.629(18) 1 d PG F 2
C11A C 0.5127(7) 0.1491(7) -0.6335(4) 0.064(6) Uiso 0.629(18) 1 d PG F 2
H12W H 0.5001 0.1310 -0.6059 0.077 Uiso 0.629(18) 1 calc PR F 2
C11B C 0.4636(5) 0.1419(8) -0.6715(5) 0.083(7) Uiso 0.629(18) 1 d PG F 2
H12X H 0.4174 0.1190 -0.6700 0.099 Uiso 0.629(18) 1 calc PR F 2
C12A C 0.4820(7) 0.1683(7) -0.7119(4) 0.081(7) Uiso 0.629(18) 1 d PG F 2
H12Y H 0.4484 0.1634 -0.7379 0.098 Uiso 0.629(18) 1 calc PR F 2
C12B C 0.5496(8) 0.2018(7) -0.7141(4) 0.084(7) Uiso 0.629(18) 1 d PG F 2
H12Z H 0.5622 0.2199 -0.7417 0.101 Uiso 0.629(18) 1 calc PR F 2
C12C C 0.5987(6) 0.2090(6) -0.6760(5) 0.071(6) Uiso 0.629(18) 1 d PG F 2
H13J H 0.6449 0.2319 -0.6776 0.085 Uiso 0.629(18) 1 calc PR F 2
C123 C 0.7445(6) 0.0601(5) -0.5831(4) 0.067(3) Uani 1 1 d DU F .
C124 C 0.7092(12) -0.0010(7) -0.6115(7) 0.106(4) Uiso 0.50 1 d PGD F 1
C125 C 0.6596(11) -0.0077(8) -0.6492(8) 0.106(5) Uiso 0.50 1 d PG F 1
H12H H 0.6429 0.0259 -0.6557 0.127 Uiso 0.50 1 calc PR F 1
C126 C 0.6347(10) -0.0635(10) -0.6775(6) 0.108(5) Uiso 0.50 1 d PG F 1
H12I H 0.6008 -0.0681 -0.7033 0.129 Uiso 0.50 1 calc PR F 1
C127 C 0.6592(12) -0.1126(7) -0.6680(7) 0.106(4) Uiso 0.50 1 d PG F 1
H12K H 0.6421 -0.1508 -0.6873 0.127 Uiso 0.50 1 calc PR F 1
C128 C 0.7088(11) -0.1059(8) -0.6303(7) 0.106(5) Uiso 0.50 1 d PG F 1
H12L H 0.7255 -0.1395 -0.6238 0.127 Uiso 0.50 1 calc PR F 1
C129 C 0.7337(9) -0.0501(10) -0.6020(6) 0.108(5) Uiso 0.50 1 d PG F 1
H12M H 0.7676 -0.0456 -0.5762 0.129 Uiso 0.50 1 calc PR F 1
C24A C 0.7177(11) -0.0049(7) -0.6082(8) 0.106(4) Uiso 0.50 1 d PGD F 2
C25A C 0.6891(11) -0.0093(7) -0.6540(8) 0.106(5) Uiso 0.50 1 d PG F 2
H25G H 0.6921 0.0280 -0.6692 0.127 Uiso 0.50 1 calc PR F 2
C26A C 0.6562(11) -0.0684(10) -0.6775(6) 0.108(5) Uiso 0.50 1 d PG F 2
H26I H 0.6367 -0.0714 -0.7088 0.129 Uiso 0.50 1 calc PR F 2
C27A C 0.6518(11) -0.1230(7) -0.6552(7) 0.106(4) Uiso 0.50 1 d PG F 2
H27K H 0.6294 -0.1634 -0.6713 0.127 Uiso 0.50 1 calc PR F 2
C28A C 0.6804(10) -0.1186(7) -0.6094(7) 0.106(5) Uiso 0.50 1 d PG F 2
H28C H 0.6774 -0.1559 -0.5942 0.127 Uiso 0.50 1 calc PR F 2
C29A C 0.7133(11) -0.0595(10) -0.5859(6) 0.108(5) Uiso 0.50 1 d PG F 2
H29B H 0.7328 -0.0565 -0.5546 0.129 Uiso 0.50 1 calc PR F 2
C130 C 0.8990(6) 0.2472(5) -0.6116(3) 0.047(2) Uani 1 1 d U F .
C131 C 0.9216(6) 0.2608(5) -0.6562(3) 0.054(3) Uani 1 1 d U . .
C132 C 0.8761(6) 0.2615(5) -0.6942(4) 0.063(3) Uani 1 1 d . F .
H13D H 0.8305 0.2555 -0.6909 0.076 Uiso 1 1 calc R . .
C133 C 0.8956(7) 0.2709(6) -0.7370(4) 0.081(4) Uani 1 1 d U . .
H13E H 0.8639 0.2705 -0.7632 0.097 Uiso 1 1 calc R F .
C134 C 0.9624(7) 0.2807(6) -0.7406(4) 0.081(4) Uani 1 1 d U F .
H13F H 0.9768 0.2876 -0.7697 0.097 Uiso 1 1 calc R . .
C135 C 1.0096(7) 0.2808(7) -0.7026(4) 0.085(4) Uani 1 1 d . . .
H13G H 1.0554 0.2877 -0.7059 0.102 Uiso 1 1 calc R F .
C136 C 0.9895(6) 0.2710(6) -0.6613(4) 0.070(3) Uani 1 1 d . F .
H13H H 1.0213 0.2709 -0.6353 0.084 Uiso 1 1 calc R . .
C137 C 1.1889(5) 0.3487(5) -0.3910(4) 0.046(2) Uani 1 1 d . F .
C138 C 1.2594(5) 0.3817(5) -0.4006(4) 0.052(3) Uani 1 1 d . . .
C139 C 1.2779(6) 0.3653(6) -0.4416(4) 0.057(3) Uani 1 1 d . F .
H13I H 1.2464 0.3339 -0.4635 0.069 Uiso 1 1 calc R . .
C140 C 1.3430(7) 0.3961(7) -0.4492(5) 0.080(4) Uani 1 1 d . . .
H14D H 1.3569 0.3841 -0.4762 0.095 Uiso 1 1 calc R F .
C141 C 1.3882(7) 0.4429(7) -0.4196(5) 0.090(4) Uani 1 1 d U F .
H14E H 1.4325 0.4639 -0.4262 0.109 Uiso 1 1 calc R . .
C142 C 1.3686(7) 0.4599(7) -0.3790(6) 0.098(5) Uani 1 1 d . . .
H14F H 1.3996 0.4929 -0.3581 0.118 Uiso 1 1 calc R F .
C143 C 1.3042(6) 0.4286(6) -0.3696(4) 0.068(3) Uani 1 1 d . F .
H14G H 1.2910 0.4394 -0.3419 0.082 Uiso 1 1 calc R . .
C144 C 1.1197(6) 0.1881(6) -0.2926(3) 0.049(3) Uani 1 1 d . F .
C145 C 1.1549(6) 0.1468(6) -0.2673(4) 0.061(3) Uani 1 1 d U . .
C146 C 1.1184(8) 0.0882(6) -0.2558(5) 0.089(4) Uani 1 1 d . F .
H14H H 1.0707 0.0713 -0.2651 0.106 Uiso 1 1 calc R . .
C147 C 1.1529(8) 0.0524(8) -0.2295(5) 0.105(5) Uani 1 1 d U . .
H14I H 1.1285 0.0127 -0.2193 0.126 Uiso 1 1 calc R F .
C148 C 1.2228(8) 0.0774(8) -0.2195(5) 0.097(5) Uani 1 1 d U F .
H14J H 1.2462 0.0536 -0.2027 0.117 Uiso 1 1 calc R . .
C149 C 1.2585(8) 0.1332(7) -0.2322(5) 0.092(4) Uani 1 1 d U . .
H14K H 1.3065 0.1479 -0.2256 0.110 Uiso 1 1 calc R F .
C150 C 1.2247(7) 0.1713(7) -0.2560(4) 0.075(4) Uani 1 1 d . F .
H15D H 1.2496 0.2123 -0.2639 0.090 Uiso 1 1 calc R . .
C151 C 1.1206(5) 0.3775(4) -0.2290(3) 0.036(2) Uani 1 1 d U . .
C152 C 1.1715(5) 0.4258(6) -0.1952(3) 0.058(3) Uani 1 1 d U F .
C153 C 1.1572(8) 0.4449(8) -0.1549(5) 0.041(4) Uiso 0.625(13) 1 d P F 1
H15K H 1.1145 0.4225 -0.1463 0.049 Uiso 0.625(13) 1 calc PR F 1
C154 C 1.2019(9) 0.4957(8) -0.1254(6) 0.055(5) Uiso 0.625(13) 1 d P F 1
H15F H 1.1916 0.5048 -0.0963 0.067 Uiso 0.625(13) 1 calc PR F 1
C155 C 1.2627(8) 0.5331(8) -0.1398(6) 0.050(5) Uiso 0.625(13) 1 d P F 1
H15G H 1.2941 0.5666 -0.1194 0.061 Uiso 0.625(13) 1 calc PR F 1
C156 C 1.2775(8) 0.5226(9) -0.1822(6) 0.044(4) Uiso 0.625(13) 1 d P F 1
H15H H 1.3158 0.5500 -0.1936 0.053 Uiso 0.625(13) 1 calc PR F 1
C15A C 1.1589(13) 0.4032(14) -0.1460(9) 0.044(7) Uiso 0.375(13) 1 d P F 2
H15E H 1.1203 0.3692 -0.1407 0.053 Uiso 0.375(13) 1 calc PR F 2
C15B C 1.2116(15) 0.4392(14) -0.1103(11) 0.061(9) Uiso 0.375(13) 1 d P F 2
H15N H 1.2089 0.4317 -0.0790 0.073 Uiso 0.375(13) 1 calc PR F 2
C15C C 1.2664(17) 0.4850(16) -0.1230(11) 0.070(10) Uiso 0.375(13) 1 d P F 2
H15O H 1.2982 0.5127 -0.0992 0.084 Uiso 0.375(13) 1 calc PR F 2
C15D C 1.2795(15) 0.4944(15) -0.1686(10) 0.052(8) Uiso 0.375(13) 1 d P F 2
H15P H 1.3234 0.5207 -0.1731 0.063 Uiso 0.375(13) 1 calc PR F 2
C157 C 1.2304(5) 0.4665(5) -0.2081(4) 0.061(3) Uani 1 1 d U . .
H15I H 1.2406 0.4563 -0.2370 0.073 Uiso 1 1 calc R F 1
C158 C 0.7348(5) 0.2986(4) -0.1961(3) 0.040(2) Uani 1 1 d . F .
C159 C 0.7138(5) 0.3022(5) -0.1506(3) 0.048(3) Uani 1 1 d U . .
C160 C 0.6451(6) 0.2854(6) -0.1483(4) 0.071(4) Uani 1 1 d . F .
H16A H 0.6125 0.2728 -0.1754 0.085 Uiso 1 1 calc R . .
C161 C 0.6256(8) 0.2874(8) -0.1061(5) 0.107(5) Uani 1 1 d U . .
H16B H 0.5808 0.2637 -0.1017 0.129 Uiso 1 1 calc R F 1
C162 C 0.6742(10) 0.3261(12) -0.0680(7) 0.064(7) Uiso 0.59(3) 1 d P F 1
H16C H 0.6599 0.3410 -0.0422 0.077 Uiso 0.59(3) 1 calc PR F 1
C163 C 0.7394(10) 0.3399(12) -0.0708(7) 0.057(6) Uiso 0.59(3) 1 d P F 1
H16D H 0.7723 0.3615 -0.0453 0.068 Uiso 0.59(3) 1 calc PR F 1
C16A C 0.6717(16) 0.2840(19) -0.0654(12) 0.076(11) Uiso 0.41(3) 1 d P F 2
H16J H 0.6554 0.2682 -0.0381 0.092 Uiso 0.41(3) 1 calc PR F 2
C16B C 0.7401(14) 0.3048(17) -0.0684(10) 0.058(9) Uiso 0.41(3) 1 d P F 2
H16K H 0.7726 0.3070 -0.0423 0.069 Uiso 0.41(3) 1 calc PR F 2
C164 C 0.7610(6) 0.3229(6) -0.1114(4) 0.071(3) Uani 1 1 d U F .
H16E H 0.8067 0.3257 -0.1114 0.085 Uiso 1 1 calc R H 1
C165 C 0.5545(5) 0.2578(5) -0.3474(3) 0.045(2) Uani 1 1 d U . .
C166 C 0.4945(5) 0.2767(5) -0.3444(3) 0.047(3) Uani 1 1 d . F .
C167 C 0.4447(6) 0.2680(6) -0.3835(4) 0.062(3) Uani 1 1 d . . .
H16F H 0.4498 0.2508 -0.4119 0.074 Uiso 1 1 calc R F .
C168 C 0.3898(7) 0.2843(6) -0.3800(4) 0.079(4) Uani 1 1 d U F .
H16G H 0.3577 0.2805 -0.4068 0.095 Uiso 1 1 calc R . .
C169 C 0.3790(7) 0.3059(7) -0.3397(5) 0.089(4) Uani 1 1 d U . .
H16H H 0.3390 0.3153 -0.3381 0.106 Uiso 1 1 calc R F .
C170 C 0.4266(7) 0.3143(7) -0.3008(5) 0.087(4) Uani 1 1 d U F .
H17A H 0.4193 0.3292 -0.2723 0.104 Uiso 1 1 calc R . .
C171 C 0.4858(6) 0.3004(5) -0.3041(4) 0.064(3) Uani 1 1 d U . .
H17B H 0.5197 0.3077 -0.2779 0.076 Uiso 1 1 calc R F .
C172 C 0.7992(5) 0.3732(4) -0.3063(3) 0.036(2) Uani 1 1 d . F .
C173 C 0.8221(5) 0.4366(5) -0.3253(3) 0.039(2) Uani 1 1 d . . .
C174 C 0.7778(6) 0.4546(5) -0.3564(3) 0.052(3) Uani 1 1 d . F .
H17C H 0.7329 0.4261 -0.3657 0.062 Uiso 1 1 calc R . .
C175 C 0.7979(6) 0.5131(5) -0.3741(3) 0.058(3) Uani 1 1 d . . .
H17D H 0.7671 0.5249 -0.3953 0.070 Uiso 1 1 calc R F .
C176 C 0.8629(6) 0.5540(5) -0.3607(4) 0.059(3) Uani 1 1 d . F .
H17E H 0.8772 0.5941 -0.3730 0.071 Uiso 1 1 calc R . .
C177 C 0.9078(5) 0.5373(5) -0.3293(3) 0.050(3) Uani 1 1 d U . .
H17F H 0.9524 0.5664 -0.3201 0.060 Uiso 1 1 calc R F .
C178 C 0.8885(5) 0.4789(4) -0.3113(3) 0.040(2) Uani 1 1 d . F .
H17G H 0.9194 0.4676 -0.2899 0.049 Uiso 1 1 calc R . .
C179 C 0.7597(5) 0.3183(5) -0.5149(3) 0.048(3) Uani 1 1 d . F .
C180 C 0.7699(5) 0.3868(5) -0.5144(3) 0.040(2) Uani 1 1 d U . .
C181 C 0.7237(5) 0.4099(5) -0.4978(3) 0.051(3) Uani 1 1 d . F .
H18B H 0.6865 0.3816 -0.4859 0.061 Uiso 1 1 calc R . .
C182 C 0.7308(6) 0.4726(6) -0.4985(4) 0.063(3) Uani 1 1 d . . .
H18C H 0.6989 0.4876 -0.4869 0.075 Uiso 1 1 calc R F .
C183 C 0.7852(6) 0.5145(6) -0.5161(3) 0.057(3) Uani 1 1 d . F .
H18D H 0.7909 0.5582 -0.5167 0.068 Uiso 1 1 calc R . .
C184 C 0.8306(6) 0.4906(6) -0.5328(4) 0.062(3) Uani 1 1 d . . .
H18E H 0.8678 0.5185 -0.5449 0.074 Uiso 1 1 calc R F .
C185 C 0.8229(5) 0.4273(5) -0.5322(3) 0.045(2) Uani 1 1 d . F .
H18F H 0.8542 0.4118 -0.5442 0.054 Uiso 1 1 calc R . .
C186 C 1.0401(5) 0.3933(5) -0.3908(3) 0.040(2) Uani 1 1 d U F .
C187 C 1.0338(4) 0.4574(4) -0.3957(3) 0.034(2) Uani 1 1 d U . .
C188 C 0.9965(5) 0.4698(5) -0.4349(3) 0.047(2) Uani 1 1 d U F .
H18G H 0.9735 0.4371 -0.4585 0.056 Uiso 1 1 calc R . .
C189 C 0.9935(5) 0.5296(5) -0.4391(3) 0.050(3) Uani 1 1 d . . .
H18H H 0.9679 0.5378 -0.4657 0.060 Uiso 1 1 calc R F .
C190 C 1.0266(5) 0.5777(5) -0.4057(3) 0.050(3) Uani 1 1 d . F .
H19B H 1.0237 0.6186 -0.4090 0.060 Uiso 1 1 calc R . .
C191 C 1.0637(5) 0.5663(5) -0.3677(3) 0.045(2) Uani 1 1 d . . .
H19C H 1.0874 0.5996 -0.3446 0.054 Uiso 1 1 calc R F .
C192 C 1.0671(5) 0.5071(5) -0.3624(3) 0.043(2) Uani 1 1 d . F .
H19D H 1.0927 0.4997 -0.3355 0.051 Uiso 1 1 calc R . .
C193 C 0.6235(5) 0.1176(5) -0.2591(3) 0.051(3) Uani 1 1 d DU F .
C194 C 0.6071(7) 0.0687(5) -0.2249(4) 0.039(4) Uiso 0.50 1 d PGD F 1
C195 C 0.5862(9) 0.0877(6) -0.1861(5) 0.073(8) Uiso 0.50 1 d PG F 1
H19E H 0.5857 0.1295 -0.1822 0.087 Uiso 0.50 1 calc PR F 1
C196 C 0.5662(10) 0.0454(8) -0.1530(4) 0.104(7) Uiso 0.50 1 d PG F 1
H19F H 0.5520 0.0583 -0.1265 0.124 Uiso 0.50 1 calc PR F 1
C197 C 0.5670(9) -0.0159(7) -0.1587(5) 0.106(10) Uiso 0.50 1 d PG F 1
H19G H 0.5534 -0.0448 -0.1361 0.127 Uiso 0.50 1 calc PR F 1
C198 C 0.5878(8) -0.0348(5) -0.1975(5) 0.069(7) Uiso 0.50 1 d PG F 1
H19H H 0.5884 -0.0767 -0.2015 0.083 Uiso 0.50 1 calc PR F 1
C199 C 0.6079(7) 0.0075(6) -0.2306(4) 0.054(6) Uiso 0.50 1 d PG F 1
H19I H 0.6221 -0.0055 -0.2572 0.065 Uiso 0.50 1 calc PR F 1
C14A C 0.5679(8) 0.0663(7) -0.2411(6) 0.057(6) Uiso 0.50 1 d PG F 2
C15J C 0.5338(10) 0.0069(9) -0.2639(5) 0.104(10) Uiso 0.50 1 d PG F 2
H15J H 0.5388 -0.0008 -0.2947 0.125 Uiso 0.50 1 calc PR F 2
C16C C 0.4924(9) -0.0411(7) -0.2416(7) 0.104(7) Uiso 0.50 1 d PG F 2
H16I H 0.4692 -0.0817 -0.2572 0.124 Uiso 0.50 1 calc PR F 2
C17A C 0.4851(9) -0.0297(8) -0.1965(7) 0.117(11) Uiso 0.50 1 d PG F 2
H17H H 0.4568 -0.0626 -0.1812 0.141 Uiso 0.50 1 calc PR F 2
C18A C 0.5191(10) 0.0296(9) -0.1737(5) 0.092(9) Uiso 0.50 1 d PG F 2
H18I H 0.5141 0.0374 -0.1428 0.110 Uiso 0.50 1 calc PR F 2
C19A C 0.5605(9) 0.0777(7) -0.1960(6) 0.076(8) Uiso 0.50 1 d PG F 2
H19J H 0.5838 0.1183 -0.1804 0.091 Uiso 0.50 1 calc PR F 2
O25A O 0.8453(8) 0.3284(7) -0.4120(5) 0.061(4) Uani 0.50 1 d PU I 1
H25C H 0.8143 0.3017 -0.4003 0.073 Uiso 0.50 1 d PR I 1
H25D H 0.8851 0.3268 -0.4082 0.073 Uiso 0.50 1 d PR I 1
O25B O 0.8957(9) 0.3374(7) -0.3787(6) 0.080(5) Uani 0.50 1 d PU J 2
H25E H 0.9235 0.3277 -0.3592 0.096 Uiso 0.50 1 d PR J 2
H25F H 0.8734 0.3115 -0.4014 0.096 Uiso 0.50 1 d PR J 2
O26A O 0.7549(10) -0.2204(9) -0.1485(7) 0.098(6) Uani 0.50 1 d PU K 1
H26E H 0.7659 -0.2050 -0.1208 0.118 Uiso 0.50 1 d PR K 1
H26F H 0.7203 -0.2535 -0.1561 0.118 Uiso 0.50 1 d PR K 1
O26B O 0.7686(9) -0.1869(9) -0.1147(6) 0.087(5) Uani 0.50 1 d PU L 2
H26G H 0.7437 -0.2213 -0.1058 0.105 Uiso 0.50 1 d PR L 2
H26H H 0.7986 -0.1597 -0.0955 0.105 Uiso 0.50 1 d PR L 2
O1W O 0.3828(3) -0.3951(3) -0.0321(2) 0.0403(15) Uiso 1 1 d . . .
H1WA H 0.3658 -0.4080 -0.0082 0.048 Uiso 1 1 d R . .
H1WB H 0.3928 -0.4248 -0.0442 0.048 Uiso 1 1 d R . .
O20A O 0.6484(16) -0.2507(14) -0.4999(11) 0.118(7) Uiso 0.35 1 d P M 1
H20M H 0.6847 -0.2313 -0.5095 0.177 Uiso 0.35 1 d PR M 1
O20B O 0.6595(17) -0.1983(16) -0.4368(11) 0.123(8) Uiso 0.35 1 d P M 1
C20A C 0.6332(14) -0.2439(16) -0.4605(12) 0.101(14) Uiso 0.35 1 d PD M 1
C20B C 0.5716(10) -0.2866(10) -0.4441(7) 0.073(10) Uiso 0.35 1 d PGD M 1
C20C C 0.5579(11) -0.2749(10) -0.4008(7) 0.094(13) Uiso 0.35 1 d PGD M 1
H20H H 0.5885 -0.2402 -0.3810 0.113 Uiso 0.35 1 calc PR M 1
C20D C 0.4994(12) -0.3140(12) -0.3862(6) 0.098(13) Uiso 0.35 1 d PG M 1
H20I H 0.4900 -0.3060 -0.3566 0.117 Uiso 0.35 1 calc PR M 1
C20E C 0.4546(10) -0.3648(11) -0.4151(8) 0.070(10) Uiso 0.35 1 d PG M 1
H20J H 0.4146 -0.3915 -0.4051 0.084 Uiso 0.35 1 calc PR M 1
C20F C 0.4683(10) -0.3765(9) -0.4584(7) 0.068(9) Uiso 0.35 1 d PG M 1
H20K H 0.4377 -0.4112 -0.4781 0.082 Uiso 0.35 1 calc PR M 1
C20G C 0.5268(11) -0.3374(10) -0.4730(6) 0.090(12) Uiso 0.35 1 d PGD M 1
H20L H 0.5362 -0.3454 -0.5026 0.108 Uiso 0.35 1 calc PR M 1
O2W O 0.738(2) -0.176(2) -0.5070(17) 0.146(18) Uiso 0.25 1 d P N 2
H2WA H 0.7436 -0.1778 -0.5349 0.219 Uiso 0.25 1 d PR N 2
H2WB H 0.7327 -0.1415 -0.5001 0.219 Uiso 0.25 1 d PR N 2
O3W O 0.5481(13) -0.0229(12) -0.4411(8) 0.146(9) Uiso 0.50 1 d P . .
H3WA H 0.5221 -0.0564 -0.4569 0.219 Uiso 0.50 1 d PR . .
H3WB H 0.5825 -0.0296 -0.4270 0.219 Uiso 0.50 1 d PR . .
O4W O 1.020(2) 0.047(2) -0.4848(16) 0.128(15) Uiso 0.25 1 d P . .
H4WA H 1.0247 0.0222 -0.5052 0.191 Uiso 0.25 1 d PR . .
H4WB H 1.0586 0.0666 -0.4687 0.191 Uiso 0.25 1 d PR . .
O27C O 0.2705(13) -0.3403(12) -0.0527(9) 0.146(9) Uiso 0.50 1 d P O 1
H27F H 0.2658 -0.3134 -0.0340 0.175 Uiso 0.50 1 d PR O 1
H27G H 0.2942 -0.3579 -0.0363 0.175 Uiso 0.50 1 d PR O 1
O31A O 0.2875(10) -0.2670(13) -0.1752(10) 0.118(7) Uiso 0.35 1 d PD P 1
H31F H 0.2877 -0.2976 -0.1594 0.177 Uiso 0.35 1 calc PR P 1
O31B O 0.3038(12) -0.2190(16) -0.1063(8) 0.123(8) Uiso 0.35 1 d PD P 1
C31A C 0.2967(8) -0.2194(10) -0.1492(8) 0.082(8) Uiso 0.35 1 d PD P 1
C31B C 0.2970(7) -0.1672(9) -0.1799(6) 0.082(8) Uiso 0.35 1 d PGD P 1
C31C C 0.2879(9) -0.1789(9) -0.2272(6) 0.084(11) Uiso 0.35 1 d PGD P 1
H31A H 0.2816 -0.2199 -0.2402 0.101 Uiso 0.35 1 calc PR P 1
C31D C 0.2880(11) -0.1304(12) -0.2555(6) 0.089(12) Uiso 0.35 1 d PGD P 1
H31B H 0.2818 -0.1383 -0.2879 0.107 Uiso 0.35 1 calc PR P 1
C31E C 0.2973(11) -0.0703(11) -0.2365(8) 0.119(16) Uiso 0.35 1 d PGD P 1
H31C H 0.2973 -0.0372 -0.2559 0.143 Uiso 0.35 1 calc PR P 1
C31F C 0.3064(12) -0.0587(9) -0.1892(9) 0.085(11) Uiso 0.35 1 d PGD P 1
H31D H 0.3127 -0.0177 -0.1762 0.102 Uiso 0.35 1 calc PR P 1
C31G C 0.3062(10) -0.1072(9) -0.1609(6) 0.099(13) Uiso 0.35 1 d PGD P 1
H31E H 0.3125 -0.0993 -0.1286 0.118 Uiso 0.35 1 calc PR P 1
O27A O 0.3216(8) -0.2964(8) -0.0712(5) 0.073(5) Uiso 0.50 1 d P Q 2
H27E H 0.3477 -0.2829 -0.0458 0.088 Uiso 0.50 1 d PR Q 2
H27C H 0.2837 -0.3221 -0.0664 0.088 Uiso 0.50 1 d PR Q 2
O27B O 0.2017(14) -0.3910(13) -0.0519(9) 0.163(10) Uiso 0.50 1 d P R 2
H27I H 0.1702 -0.3786 -0.0645 0.195 Uiso 0.50 1 d PR R 2
H27D H 0.1967 -0.3985 -0.0243 0.195 Uiso 0.50 1 d PR R 2
O218 O 0.2826(15) -0.2107(14) -0.1752(10) 0.163(10) Uiso 0.50 1 d P S 2
H21L H 0.3057 -0.2104 -0.1966 0.196 Uiso 0.50 1 d PR S 2
C218 C 0.3189(18) -0.1678(17) -0.1295(12) 0.125(12) Uiso 0.50 1 d P S 2
H21M H 0.3271 -0.1233 -0.1351 0.188 Uiso 0.50 1 calc PR S 2
H21N H 0.3621 -0.1738 -0.1192 0.188 Uiso 0.50 1 calc PR S 2
H21O H 0.2899 -0.1797 -0.1057 0.188 Uiso 0.50 1 calc PR S 2

loop_
_atom_site_aniso_label
_atom_site_aniso_U_11
_atom_site_aniso_U_22
_atom_site_aniso_U_33
_atom_site_aniso_U_23
_atom_site_aniso_U_13
_atom_site_aniso_U_12
Mn1 0.0317(7) 0.0446(9) 0.0276(7) 0.0023(6) -0.0006(6) 0.0170(7)
Mn2 0.0322(8) 0.0489(9) 0.0284(7) 0.0036(6) -0.0025(6) 0.0212(7)
Mn3 0.0372(8) 0.0416(9) 0.0419(8) 0.0004(7) 0.0025(6) 0.0189(7)
Mn4 0.0301(8) 0.0480(9) 0.0460(9) -0.0002(7) -0.0070(6) 0.0150(7)
Mn5 0.0479(9) 0.0536(10) 0.0306(8) 0.0058(7) 0.0067(6) 0.0300(8)
Mn6 0.0337(8) 0.0440(9) 0.0295(7) -0.0043(6) -0.0068(6) 0.0205(7)
Mn7 0.0317(8) 0.0592(10) 0.0357(8) -0.0148(7) -0.0078(6) 0.0241(7)
Mn8 0.0382(8) 0.0571(10) 0.0314(8) -0.0030(7) -0.0009(6) 0.0227(7)
Mn9 0.0372(8) 0.0482(9) 0.0334(8) -0.0069(7) -0.0061(6) 0.0189(7)
Mn10 0.0441(9) 0.0509(9) 0.0317(8) -0.0073(7) -0.0094(6) 0.0246(8)
Mn11 0.0402(9) 0.0487(9) 0.0447(9) -0.0019(7) -0.0002(7) 0.0242(7)
Mn12 0.0318(8) 0.0512(9) 0.0337(8) 0.0079(7) 0.0044(6) 0.0214(7)
Mn13 0.0250(7) 0.0536(9) 0.0376(8) 0.0035(7) -0.0018(6) 0.0166(7)
Mn14 0.0361(8) 0.0666(11) 0.0408(9) -0.0117(8) -0.0109(7) 0.0261(8)
Mn15 0.0349(8) 0.0614(10) 0.0396(8) -0.0176(7) -0.0113(7) 0.0247(8)
O1 0.035(3) 0.041(4) 0.034(3) 0.004(3) 0.003(3) 0.019(3)
O2 0.026(3) 0.040(4) 0.032(3) -0.003(3) -0.003(3) 0.014(3)
O3 0.034(3) 0.039(4) 0.027(3) 0.001(3) 0.002(3) 0.019(3)
O4 0.034(3) 0.042(4) 0.028(3) -0.004(3) -0.006(3) 0.022(3)
O11 0.034(3) 0.047(4) 0.030(3) 0.010(3) 0.004(3) 0.022(3)
O12 0.031(3) 0.045(4) 0.032(3) 0.007(3) 0.002(3) 0.018(3)
O13 0.035(4) 0.063(5) 0.041(4) -0.007(3) -0.008(3) 0.023(3)
O14 0.025(3) 0.053(4) 0.044(4) -0.009(3) -0.006(3) 0.016(3)
O15 0.029(3) 0.042(4) 0.040(4) -0.013(3) -0.010(3) 0.020(3)
O16 0.035(4) 0.057(4) 0.032(3) -0.011(3) -0.008(3) 0.025(3)
O17 0.034(3) 0.041(4) 0.028(3) -0.004(3) -0.007(3) 0.016(3)
O18 0.041(4) 0.041(4) 0.033(3) -0.005(3) 0.002(3) 0.021(3)
O19 0.039(4) 0.051(4) 0.042(4) -0.008(3) -0.002(3) 0.028(3)
O20 0.029(3) 0.055(4) 0.040(4) 0.009(3) 0.001(3) 0.019(3)
O21 0.041(4) 0.076(5) 0.043(4) -0.022(3) -0.009(3) 0.026(3)
O22 0.040(4) 0.057(4) 0.041(4) -0.014(3) -0.007(3) 0.024(3)
O23 0.059(5) 0.054(4) 0.047(4) -0.002(3) -0.002(3) 0.028(4)
O24 0.080(4) 0.084(4) 0.089(4) 0.001(4) 0.030(4) 0.008(3)
O25 0.043(4) 0.057(5) 0.068(5) -0.014(4) -0.004(4) 0.017(4)
O28 0.068(5) 0.095(5) 0.041(4) 0.005(4) 0.009(3) 0.053(4)
O29 0.055(4) 0.052(4) 0.046(4) -0.012(3) -0.009(3) 0.023(4)
O30 0.052(5) 0.056(5) 0.078(5) -0.016(4) -0.016(4) 0.031(4)
O31 0.062(5) 0.062(5) 0.040(4) -0.003(4) 0.000(3) 0.043(4)
O32 0.067(5) 0.067(5) 0.039(4) 0.009(4) 0.010(3) 0.043(4)
O33 0.040(4) 0.056(4) 0.056(4) 0.007(3) 0.005(3) 0.026(4)
O34 0.038(4) 0.061(5) 0.036(4) 0.002(3) 0.002(3) 0.024(4)
O35 0.030(4) 0.074(5) 0.042(4) -0.002(4) -0.006(3) 0.022(3)
O36 0.045(4) 0.090(5) 0.056(4) -0.004(4) -0.008(3) 0.042(4)
O37 0.032(4) 0.053(4) 0.073(5) -0.002(4) -0.007(3) 0.014(3)
O38 0.039(4) 0.073(5) 0.069(5) -0.019(4) -0.014(3) 0.015(4)
O39 0.042(4) 0.079(5) 0.044(4) -0.017(4) -0.008(3) 0.030(4)
O40 0.041(4) 0.068(4) 0.046(4) -0.019(3) -0.011(3) 0.024(3)
O41 0.030(3) 0.070(4) 0.039(3) -0.013(3) -0.010(3) 0.022(3)
O42 0.032(4) 0.070(5) 0.040(4) -0.012(4) -0.003(3) 0.024(3)
O43 0.034(4) 0.045(4) 0.036(3) -0.001(3) -0.003(3) 0.019(3)
O44 0.034(4) 0.061(5) 0.041(4) 0.000(3) -0.005(3) 0.023(3)
O45 0.054(4) 0.049(4) 0.043(4) -0.001(3) 0.012(3) 0.014(4)
O46 0.040(4) 0.069(5) 0.046(4) -0.006(4) -0.003(3) 0.021(4)
O5 0.039(4) 0.043(4) 0.046(4) 0.005(3) 0.009(3) 0.019(3)
O9 0.036(4) 0.045(4) 0.043(4) 0.001(3) -0.004(3) 0.021(3)
O7 0.046(4) 0.058(4) 0.025(3) 0.003(3) -0.002(3) 0.031(3)
O6' 0.038(4) 0.049(4) 0.032(3) 0.009(3) 0.008(3) 0.023(3)
O8' 0.037(4) 0.050(4) 0.042(4) 0.008(3) 0.002(3) 0.030(3)
O10' 0.034(4) 0.042(4) 0.049(4) -0.005(3) -0.006(3) 0.012(3)
O5' 0.039(4) 0.043(4) 0.046(4) 0.005(3) 0.009(3) 0.019(3)
O9' 0.036(4) 0.045(4) 0.043(4) 0.001(3) -0.004(3) 0.021(3)
O7' 0.046(4) 0.058(4) 0.025(3) 0.003(3) -0.002(3) 0.031(3)
O6 0.038(4) 0.049(4) 0.032(3) 0.009(3) 0.008(3) 0.023(3)
O8 0.037(4) 0.050(4) 0.042(4) 0.008(3) 0.002(3) 0.030(3)
O10 0.034(4) 0.042(4) 0.049(4) -0.005(3) -0.006(3) 0.012(3)
C9 0.087(7) 0.108(8) 0.073(7) 0.003(6) 0.002(6) 0.041(6)
C10 0.094(6) 0.103(6) 0.095(6) 0.000(4) 0.025(4) 0.026(4)
C13 0.082(7) 0.071(7) 0.095(8) -0.009(6) -0.015(6) 0.017(6)
O26 0.075(4) 0.070(3) 0.091(4) 0.001(3) -0.008(3) 0.037(3)
C15 0.051(7) 0.055(7) 0.056(7) 0.004(5) 0.004(5) 0.021(5)
O26' 0.075(4) 0.070(3) 0.091(4) 0.001(3) -0.008(3) 0.037(3)
C16 0.060(7) 0.039(6) 0.053(7) -0.002(5) 0.008(6) 0.024(6)
C17 0.079(9) 0.041(7) 0.053(7) -0.005(5) 0.004(6) 0.014(6)
C21 0.135(9) 0.089(8) 0.111(9) -0.002(7) 0.020(8) 0.041(7)
C22 0.112(11) 0.049(8) 0.068(8) -0.018(6) 0.014(8) 0.029(8)
C23 0.049(6) 0.075(8) 0.031(5) -0.006(6) -0.006(5) 0.044(6)
C24 0.046(6) 0.071(8) 0.034(5) -0.004(5) -0.001(5) 0.032(6)
C25 0.068(6) 0.074(6) 0.041(5) -0.001(5) 0.005(5) 0.043(5)
C26 0.083(7) 0.088(7) 0.048(6) -0.010(5) 0.009(5) 0.042(6)
C27 0.069(7) 0.097(8) 0.057(6) -0.018(6) 0.020(5) 0.024(6)
C28 0.089(10) 0.082(10) 0.060(8) -0.003(7) 0.033(7) 0.006(8)
C29 0.059(6) 0.074(7) 0.046(6) -0.006(5) 0.016(5) 0.019(5)
C30 0.052(7) 0.064(8) 0.038(6) 0.014(5) 0.023(5) 0.031(6)
C31 0.051(4) 0.059(5) 0.051(4) 0.008(4) 0.017(4) 0.029(4)
C32 0.062(8) 0.068(8) 0.092(9) 0.025(7) 0.031(7) 0.042(7)
C33 0.080(10) 0.082(10) 0.105(11) 0.025(8) 0.031(8) 0.052(8)
C34 0.071(7) 0.084(7) 0.069(6) 0.016(6) 0.019(5) 0.054(6)
C35 0.060(6) 0.092(7) 0.070(7) 0.014(6) 0.010(5) 0.045(6)
C36 0.053(7) 0.081(8) 0.045(6) 0.011(6) 0.013(5) 0.037(6)
C37 0.036(5) 0.063(6) 0.046(5) 0.000(5) -0.008(4) 0.019(5)
C38 0.047(6) 0.080(7) 0.055(6) -0.008(5) -0.008(5) 0.030(5)
C39 0.045(6) 0.084(7) 0.072(7) 0.002(6) -0.006(5) 0.027(5)
C40 0.057(6) 0.107(8) 0.086(7) -0.004(6) -0.001(6) 0.040(6)
C41 0.082(6) 0.105(6) 0.091(6) -0.001(4) 0.003(4) 0.036(4)
C42 0.106(7) 0.118(7) 0.106(7) -0.004(5) 0.005(5) 0.043(5)
C43 0.080(6) 0.099(6) 0.088(6) -0.002(4) 0.000(4) 0.040(4)
C44 0.047(4) 0.053(5) 0.062(5) 0.000(4) 0.003(4) 0.021(4)
C51 0.044(4) 0.053(4) 0.044(4) -0.008(4) 0.001(4) 0.018(4)
C58 0.039(5) 0.060(6) 0.040(5) 0.002(5) -0.001(4) 0.025(5)
C59 0.040(4) 0.046(4) 0.035(4) 0.000(3) 0.002(3) 0.018(3)
C60 0.041(6) 0.068(7) 0.042(6) -0.001(5) 0.004(5) 0.027(5)
C61 0.049(7) 0.074(8) 0.060(7) 0.001(6) 0.016(5) 0.031(6)
C62 0.047(6) 0.072(7) 0.067(6) 0.009(5) 0.021(5) 0.032(5)
C63 0.041(5) 0.076(7) 0.068(6) 0.005(6) 0.006(5) 0.019(5)
C64 0.044(6) 0.067(7) 0.041(6) 0.001(5) 0.001(5) 0.024(6)
C65 0.041(5) 0.043(5) 0.038(5) -0.008(4) -0.007(4) 0.021(4)
C66 0.036(5) 0.037(5) 0.033(5) -0.006(4) -0.006(4) 0.016(4)
C67 0.037(5) 0.055(6) 0.044(5) 0.000(4) -0.007(4) 0.024(4)
C68 0.062(7) 0.073(8) 0.036(6) -0.002(5) -0.002(5) 0.037(6)
C69 0.045(5) 0.047(5) 0.045(5) -0.004(4) -0.010(4) 0.028(4)
C70 0.041(4) 0.046(4) 0.048(4) -0.004(3) -0.007(3) 0.022(3)
C71 0.040(5) 0.049(5) 0.051(5) -0.001(4) -0.005(4) 0.023(4)
C72 0.038(6) 0.053(7) 0.039(6) -0.002(5) 0.006(5) 0.013(5)
C73 0.035(5) 0.065(6) 0.061(6) 0.004(5) 0.014(5) 0.016(5)
C74 0.056(6) 0.091(8) 0.103(8) 0.002(6) 0.005(6) 0.018(6)
C75 0.119(7) 0.127(7) 0.130(7) 0.010(5) 0.017(5) 0.044(5)
C76 0.086(8) 0.121(9) 0.112(9) 0.012(8) 0.007(7) 0.027(7)
C77 0.079(7) 0.098(8) 0.066(7) 0.012(6) 0.017(6) 0.005(6)
C78 0.052(7) 0.095(10) 0.057(8) 0.004(7) 0.007(6) 0.013(7)
O51 0.066(5) 0.060(5) 0.051(4) -0.006(4) -0.004(4) 0.025(4)
O52 0.040(4) 0.061(4) 0.035(4) 0.006(3) 0.003(3) 0.013(3)
O55 0.035(4) 0.069(5) 0.036(4) -0.011(3) 0.002(3) 0.018(3)
O51' 0.066(5) 0.060(5) 0.051(4) -0.006(4) -0.004(4) 0.025(4)
O52' 0.040(4) 0.061(4) 0.035(4) 0.006(3) 0.003(3) 0.013(3)
O55' 0.035(4) 0.069(5) 0.036(4) -0.011(3) 0.002(3) 0.018(3)
O49 0.080(6) 0.097(6) 0.050(5) 0.018(4) 0.007(4) 0.057(5)
O50 0.043(4) 0.080(5) 0.044(4) 0.000(4) -0.004(3) 0.031(4)
O54 0.078(5) 0.046(4) 0.038(4) 0.005(3) 0.014(4) 0.018(4)
O49' 0.080(6) 0.097(6) 0.050(5) 0.018(4) 0.007(4) 0.057(5)
O50' 0.043(4) 0.080(5) 0.044(4) 0.000(4) -0.004(3) 0.031(4)
O54' 0.078(5) 0.046(4) 0.038(4) 0.005(3) 0.014(4) 0.018(4)
Mn16 0.0548(9) 0.0367(8) 0.0221(7) 0.0005(6) -0.0037(6) 0.0176(7)
Mn17 0.0410(8) 0.0407(8) 0.0204(7) -0.0003(6) 0.0027(6) 0.0106(7)
Mn18 0.0418(8) 0.0398(8) 0.0296(7) -0.0042(6) -0.0002(6) 0.0160(7)
Mn19 0.0430(8) 0.0438(9) 0.0249(7) 0.0005(6) 0.0014(6) 0.0228(7)
Mn20 0.0377(8) 0.0397(8) 0.0272(7) 0.0020(6) 0.0017(6) 0.0074(7)
Mn21 0.0592(10) 0.0474(9) 0.0252(7) -0.0072(7) -0.0017(7) 0.0148(8)
Mn22 0.0355(8) 0.0493(9) 0.0291(7) -0.0032(6) -0.0023(6) 0.0186(7)
Mn23 0.0367(8) 0.0432(8) 0.0212(7) 0.0000(6) -0.0010(6) 0.0180(7)
Mn24 0.0348(8) 0.0429(8) 0.0187(6) -0.0002(6) 0.0016(6) 0.0117(7)
Mn25 0.0358(8) 0.0467(9) 0.0257(7) 0.0003(6) 0.0026(6) 0.0106(7)
Mn26 0.0380(8) 0.0631(10) 0.0246(7) 0.0006(7) -0.0021(6) 0.0153(8)
Mn27 0.0444(9) 0.0710(11) 0.0220(7) -0.0013(7) -0.0053(6) 0.0170(8)
Mn28 0.0554(10) 0.0663(11) 0.0205(7) -0.0018(7) 0.0010(7) 0.0186(8)
Mn29 0.0498(9) 0.0573(10) 0.0220(7) -0.0029(7) 0.0030(6) 0.0169(8)
Mn30 0.0412(8) 0.0544(10) 0.0271(7) -0.0025(7) 0.0033(6) 0.0222(7)
O56 0.056(4) 0.032(3) 0.025(3) 0.001(3) 0.004(3) 0.016(3)
O57 0.039(3) 0.039(4) 0.020(3) -0.005(3) 0.000(3) 0.012(3)
O58 0.040(3) 0.036(3) 0.017(3) -0.002(2) -0.002(2) 0.017(3)
O59 0.037(3) 0.036(3) 0.018(3) 0.001(2) 0.002(2) 0.014(3)
O66 0.033(3) 0.051(4) 0.028(3) 0.000(3) 0.000(3) 0.011(3)
O67 0.049(4) 0.055(4) 0.022(3) -0.003(3) 0.002(3) 0.015(3)
O68 0.052(4) 0.054(4) 0.021(3) -0.006(3) -0.001(3) 0.013(3)
O69 0.043(4) 0.046(4) 0.020(3) -0.003(3) -0.001(3) 0.015(3)
O70 0.040(4) 0.051(4) 0.028(3) -0.002(3) -0.001(3) 0.023(3)
O71 0.036(3) 0.032(3) 0.035(3) -0.002(3) 0.000(3) 0.016(3)
O72 0.033(3) 0.036(3) 0.018(3) -0.002(2) 0.000(2) 0.011(3)
O73 0.036(3) 0.037(3) 0.022(3) -0.001(3) 0.002(2) 0.010(3)
O74 0.041(4) 0.043(4) 0.026(3) 0.001(3) 0.000(3) 0.012(3)
O75 0.042(4) 0.072(5) 0.034(4) -0.001(3) -0.006(3) 0.021(4)
O76 0.048(4) 0.054(4) 0.030(3) 0.000(3) 0.006(3) 0.018(3)
O77 0.039(4) 0.039(4) 0.025(3) -0.005(3) 0.003(3) 0.014(3)
O82 0.065(5) 0.100(6) 0.106(6) 0.064(5) 0.000(4) 0.033(4)
O84 0.065(5) 0.108(6) 0.032(4) 0.003(4) -0.005(3) 0.040(4)
O85 0.062(5) 0.080(5) 0.029(3) 0.012(3) -0.003(3) 0.015(4)
O86 0.074(5) 0.055(4) 0.036(4) -0.014(3) -0.004(3) 0.017(4)
O87 0.076(5) 0.071(5) 0.033(4) -0.006(4) 0.004(3) 0.012(4)
O88 0.067(5) 0.069(5) 0.024(3) 0.007(3) 0.005(3) 0.025(4)
O89 0.059(5) 0.084(5) 0.025(4) 0.001(3) 0.003(3) 0.020(4)
O90 0.043(4) 0.080(5) 0.033(4) -0.004(4) 0.003(3) 0.022(4)
O91 0.043(4) 0.069(5) 0.038(4) -0.008(3) 0.002(3) 0.017(4)
O92 0.053(4) 0.051(4) 0.039(4) 0.000(3) -0.001(3) 0.030(4)
O93 0.046(4) 0.063(5) 0.043(4) -0.006(4) -0.006(3) 0.034(4)
O94 0.036(4) 0.045(4) 0.032(3) -0.013(3) -0.007(3) 0.014(3)
O95 0.038(4) 0.055(4) 0.031(3) -0.004(3) -0.003(3) 0.018(3)
O96 0.035(4) 0.051(4) 0.027(3) -0.008(3) 0.002(3) 0.015(3)
O97 0.034(4) 0.056(4) 0.027(3) -0.006(3) 0.006(3) 0.017(3)
O98 0.055(4) 0.040(4) 0.039(4) 0.003(3) 0.004(3) 0.008(3)
O99 0.048(4) 0.051(5) 0.040(4) 0.007(3) 0.010(3) 0.006(3)
O100 0.038(4) 0.059(4) 0.036(4) 0.000(3) 0.003(3) 0.017(3)
O101 0.046(4) 0.082(5) 0.033(4) -0.003(4) -0.005(3) 0.024(4)
O102 0.069(5) 0.065(5) 0.050(4) 0.012(4) 0.017(4) 0.027(4)
O103 0.046(4) 0.065(5) 0.032(4) -0.002(3) 0.005(3) 0.021(4)
O104 0.033(4) 0.043(4) 0.037(4) 0.004(3) -0.001(3) 0.007(3)
O105 0.039(4) 0.044(4) 0.034(3) 0.006(3) 0.000(3) 0.017(3)
O106 0.061(4) 0.053(4) 0.027(3) -0.001(3) 0.003(3) 0.029(4)
O107 0.047(4) 0.050(4) 0.025(3) 0.001(3) 0.000(3) 0.021(3)
O108 0.056(4) 0.048(4) 0.040(4) -0.004(3) -0.014(3) 0.015(4)
O109 0.082(5) 0.054(4) 0.029(4) 0.003(3) 0.008(3) 0.024(4)
O110 0.035(3) 0.038(4) 0.038(4) 0.004(3) 0.005(3) 0.017(3)
O47 0.049(4) 0.047(4) 0.067(5) -0.003(4) 0.023(4) 0.012(4)
O48 0.050(4) 0.062(5) 0.057(5) 0.009(4) -0.011(3) 0.022(4)
O53 0.036(4) 0.052(4) 0.036(4) 0.005(3) 0.004(3) 0.015(3)
O61 0.051(4) 0.048(4) 0.027(3) -0.010(3) 0.001(3) 0.016(3)
O63 0.058(4) 0.038(4) 0.035(4) 0.001(3) -0.002(3) 0.024(3)
O65 0.054(4) 0.046(4) 0.025(3) -0.006(3) 0.001(3) 0.009(3)
O60' 0.047(4) 0.042(4) 0.022(3) -0.007(3) 0.000(3) 0.003(3)
O64' 0.056(4) 0.030(3) 0.022(3) 0.004(3) 0.005(3) 0.009(3)
O62' 0.059(4) 0.041(4) 0.033(3) -0.007(3) -0.007(3) 0.021(3)
O47' 0.049(4) 0.047(4) 0.067(5) -0.003(4) 0.023(4) 0.012(4)
O48' 0.050(4) 0.062(5) 0.057(5) 0.009(4) -0.011(3) 0.022(4)
O53' 0.036(4) 0.052(4) 0.036(4) 0.005(3) 0.004(3) 0.015(3)
O60 0.047(4) 0.042(4) 0.022(3) -0.007(3) 0.000(3) 0.003(3)
O62 0.059(4) 0.041(4) 0.033(3) -0.007(3) -0.007(3) 0.021(3)
O64 0.056(4) 0.030(3) 0.022(3) 0.004(3) 0.005(3) 0.009(3)
O61' 0.051(4) 0.048(4) 0.027(3) -0.010(3) 0.001(3) 0.016(3)
O63' 0.058(4) 0.038(4) 0.035(4) 0.001(3) -0.002(3) 0.024(3)
O65' 0.054(4) 0.046(4) 0.025(3) -0.006(3) 0.001(3) 0.009(3)
C107 0.044(7) 0.055(8) 0.033(6) 0.009(6) 0.009(5) 0.011(6)
C108 0.033(6) 0.040(6) 0.035(6) -0.016(5) -0.001(4) 0.007(5)
O80 0.079(6) 0.084(6) 0.060(5) -0.025(4) 0.001(4) 0.034(5)
C110 0.098(10) 0.096(10) 0.099(10) 0.004(5) 0.018(5) 0.034(6)
O80' 0.079(6) 0.084(6) 0.060(5) -0.025(4) 0.001(4) 0.034(5)
C111 0.063(7) 0.062(7) 0.063(7) 0.003(5) 0.010(5) 0.029(5)
C112 0.094(7) 0.073(7) 0.059(6) 0.007(5) 0.010(6) 0.047(6)
O83 0.071(5) 0.073(5) 0.050(4) 0.033(4) 0.033(4) 0.035(4)
C113 0.10(2) 0.13(2) 0.045(14) 0.027(15) 0.025(14) 0.045(19)
O83' 0.071(5) 0.073(5) 0.050(4) 0.033(4) 0.033(4) 0.035(4)
C219 0.059(7) 0.058(7) 0.051(7) 0.004(5) 0.012(5) 0.016(5)
O78 0.066(5) 0.085(6) 0.053(5) -0.013(4) 0.003(4) -0.003(5)
C114 0.049(7) 0.052(7) 0.045(6) 0.005(5) 0.011(5) 0.008(5)
O78' 0.066(5) 0.085(6) 0.053(5) -0.013(4) 0.003(4) -0.003(5)
O79 0.080(6) 0.088(6) 0.080(6) -0.018(5) 0.026(5) 0.004(5)
C115 0.076(10) 0.067(10) 0.070(10) -0.011(8) 0.005(8) 0.015(8)
O79' 0.080(6) 0.088(6) 0.080(6) -0.018(5) 0.026(5) 0.004(5)
C116 0.063(5) 0.061(5) 0.043(4) 0.006(4) 0.001(4) 0.021(4)
C123 0.073(7) 0.069(7) 0.049(6) -0.015(5) 0.015(5) 0.009(6)
C130 0.055(4) 0.047(4) 0.035(4) -0.002(3) 0.011(4) 0.013(4)
C131 0.070(6) 0.049(6) 0.038(5) -0.002(4) 0.011(5) 0.015(5)
C132 0.085(9) 0.069(8) 0.041(6) 0.013(6) 0.019(6) 0.028(7)
C133 0.095(8) 0.095(8) 0.057(6) 0.025(6) 0.013(6) 0.035(6)
C134 0.096(8) 0.088(8) 0.059(6) 0.023(6) 0.030(6) 0.022(6)
C135 0.076(9) 0.116(12) 0.054(8) 0.023(8) 0.023(7) 0.017(8)
C136 0.073(9) 0.087(9) 0.039(6) 0.012(6) 0.013(6) 0.012(7)
C137 0.042(6) 0.052(7) 0.051(7) 0.006(5) 0.008(5) 0.026(5)
C138 0.046(6) 0.063(7) 0.048(6) 0.006(6) 0.004(5) 0.021(6)
C139 0.054(7) 0.074(8) 0.056(7) 0.009(6) 0.015(6) 0.036(6)
C140 0.071(9) 0.100(11) 0.079(9) 0.012(8) 0.040(8) 0.031(8)
C141 0.071(7) 0.100(8) 0.097(8) 0.012(7) 0.031(7) 0.018(6)
C142 0.066(9) 0.096(11) 0.114(13) -0.007(9) 0.009(9) 0.007(8)
C143 0.056(8) 0.074(9) 0.072(8) 0.007(7) 0.016(6) 0.016(7)
C144 0.052(7) 0.058(8) 0.044(6) -0.011(5) -0.007(5) 0.036(6)
C145 0.061(5) 0.066(5) 0.061(5) 0.005(4) 0.002(4) 0.032(4)
C146 0.107(11) 0.074(10) 0.092(10) 0.023(8) -0.010(8) 0.049(9)
C147 0.108(6) 0.100(6) 0.108(6) 0.014(5) 0.008(5) 0.040(5)
C148 0.097(6) 0.098(6) 0.102(6) 0.009(4) 0.006(4) 0.045(5)
C149 0.086(8) 0.102(8) 0.095(8) 0.008(7) -0.002(6) 0.049(7)
C150 0.078(9) 0.088(10) 0.072(8) -0.009(7) -0.005(7) 0.054(8)
C151 0.034(4) 0.043(4) 0.033(4) -0.003(3) -0.005(3) 0.018(3)
C152 0.037(5) 0.084(7) 0.044(5) -0.023(5) 0.001(4) 0.013(5)
C157 0.042(5) 0.074(7) 0.061(6) -0.024(5) 0.006(5) 0.018(5)
C158 0.037(6) 0.044(6) 0.035(5) -0.002(4) 0.008(4) 0.009(5)
C159 0.047(5) 0.062(6) 0.034(5) -0.005(4) 0.010(4) 0.015(5)
C160 0.053(7) 0.122(11) 0.046(7) 0.017(7) 0.020(6) 0.035(7)
C161 0.078(8) 0.146(9) 0.106(9) 0.013(7) 0.045(7) 0.037(7)
C164 0.064(6) 0.101(8) 0.045(6) -0.008(5) 0.013(5) 0.024(6)
C165 0.049(5) 0.046(5) 0.035(5) 0.008(4) 0.002(4) 0.012(4)
C166 0.053(6) 0.048(6) 0.040(6) 0.004(5) -0.002(5) 0.019(5)
C167 0.066(8) 0.080(9) 0.049(7) 0.006(6) 0.000(6) 0.041(7)
C168 0.076(7) 0.102(8) 0.070(7) 0.001(6) -0.016(6) 0.054(6)
C169 0.086(6) 0.095(6) 0.095(6) -0.001(4) 0.003(4) 0.049(4)
C170 0.090(7) 0.107(8) 0.079(7) -0.015(6) -0.002(6) 0.060(7)
C171 0.065(6) 0.075(7) 0.059(6) -0.012(5) -0.010(5) 0.043(5)
C172 0.045(6) 0.038(6) 0.031(5) 0.002(4) 0.009(4) 0.021(5)
C173 0.043(6) 0.049(6) 0.029(5) 0.000(4) 0.006(4) 0.022(5)
C174 0.061(7) 0.050(7) 0.038(6) 0.000(5) -0.007(5) 0.017(6)
C175 0.074(8) 0.054(7) 0.040(6) 0.006(5) -0.011(6) 0.022(6)
C176 0.082(9) 0.054(7) 0.044(6) 0.017(5) 0.017(6) 0.023(7)
C177 0.046(5) 0.054(6) 0.049(5) 0.007(5) 0.022(4) 0.011(5)
C178 0.046(6) 0.045(6) 0.036(5) 0.003(5) 0.009(4) 0.022(5)
C179 0.048(6) 0.064(7) 0.029(5) 0.012(5) 0.002(5) 0.017(6)
C180 0.040(4) 0.048(4) 0.031(4) 0.011(3) 0.003(3) 0.014(3)
C181 0.051(7) 0.058(7) 0.046(6) 0.021(5) 0.017(5) 0.019(6)
C182 0.064(8) 0.080(9) 0.056(7) 0.012(6) 0.019(6) 0.035(7)
C183 0.064(8) 0.066(8) 0.049(7) 0.017(6) 0.007(6) 0.033(6)
C184 0.049(7) 0.078(9) 0.056(7) 0.013(6) 0.013(5) 0.017(6)
C185 0.040(6) 0.064(7) 0.036(5) 0.002(5) 0.006(4) 0.023(5)
C186 0.035(4) 0.046(4) 0.037(4) 0.004(3) 0.010(3) 0.011(3)
C187 0.034(4) 0.037(4) 0.030(4) 0.002(3) 0.010(3) 0.008(3)
C188 0.058(6) 0.049(6) 0.032(5) 0.002(4) 0.001(4) 0.020(5)
C189 0.062(7) 0.057(7) 0.034(5) 0.003(5) -0.004(5) 0.028(6)
C190 0.059(7) 0.057(7) 0.044(6) 0.015(5) 0.016(5) 0.030(6)
C191 0.046(6) 0.048(7) 0.035(5) -0.005(5) 0.003(5) 0.012(5)
C192 0.038(6) 0.052(7) 0.034(5) 0.004(5) 0.004(4) 0.012(5)
C193 0.055(4) 0.052(5) 0.042(4) 0.005(4) 0.015(4) 0.008(4)
O25A 0.063(6) 0.057(5) 0.074(6) 0.026(4) 0.020(4) 0.029(4)
O25B 0.085(6) 0.065(6) 0.086(6) 0.010(5) 0.011(5) 0.023(5)
O26A 0.099(7) 0.102(7) 0.087(7) 0.013(5) 0.010(5) 0.027(5)
O26B 0.091(7) 0.083(7) 0.086(7) 0.012(5) 0.019(5) 0.025(5)

loop_
_atom_type_symbol
_atom_type_description
_atom_type_scat_dispersion_real
_atom_type_scat_dispersion_imag
_atom_type_scat_source
C C 0.0033 0.0016 'International Tables Vol C Tables 4.2.6.8 and 6.1.1.4'
H H 0.0000 0.0000 'International Tables Vol C Tables 4.2.6.8 and 6.1.1.4'
O O 0.0106 0.0060 'International Tables Vol C Tables 4.2.6.8 and 6.1.1.4'
Mn Mn 0.3368 0.7283 'International Tables Vol C Tables 4.2.6.8 and 6.1.1.4'

loop_
_geom_angle_atom_site_label_1
_geom_angle_atom_site_label_2
_geom_angle_atom_site_label_3
_geom_angle
O5 Mn1 O12 92.6(3)
O5 Mn1 O6' 98.3(3)
O12 Mn1 O6' 92.2(2)
O5 Mn1 O2 83.7(3)
O12 Mn1 O2 93.4(2)
O6' Mn1 O2 173.9(2)
O5 Mn1 O3 175.0(3)
O12 Mn1 O3 92.3(2)
O6' Mn1 O3 82.8(2)
O2 Mn1 O3 94.7(2)
O5 Mn1 O1 94.1(3)
O12 Mn1 O1 170.8(3)
O6' Mn1 O1 93.1(2)
O2 Mn1 O1 81.0(2)
O3 Mn1 O1 81.0(2)
O5 Mn1 Mn4 41.74(19)
O12 Mn1 Mn4 91.24(18)
O6' Mn1 Mn4 140.05(19)
O2 Mn1 Mn4 42.14(17)
O3 Mn1 Mn4 136.84(17)
O1 Mn1 Mn4 89.47(18)
O5 Mn1 Mn5 139.67(19)
O12 Mn1 Mn5 90.99(18)
O6' Mn1 Mn5 41.37(18)
O2 Mn1 Mn5 136.11(18)
O3 Mn1 Mn5 41.47(16)
O1 Mn1 Mn5 88.08(18)
Mn4 Mn1 Mn5 177.27(6)
O5 Mn1 Mn2 134.88(19)
O12 Mn1 Mn2 132.28(19)
O6' Mn1 Mn2 86.46(18)
O2 Mn1 Mn2 88.03(16)
O3 Mn1 Mn2 40.18(16)
O1 Mn1 Mn2 40.81(18)
Mn4 Mn1 Mn2 119.08(6)
Mn5 Mn1 Mn2 58.20(5)
O5 Mn1 Mn3 87.32(19)
O12 Mn1 Mn3 133.61(18)
O6' Mn1 Mn3 133.73(18)
O2 Mn1 Mn3 40.40(16)
O3 Mn1 Mn3 88.41(17)
O1 Mn1 Mn3 40.61(17)
Mn4 Mn1 Mn3 59.42(5)
Mn5 Mn1 Mn3 117.86(6)
Mn2 Mn1 Mn3 59.66(5)
O7 Mn2 O8' 96.5(3)
O7 Mn2 O3 84.0(2)
O8' Mn2 O3 176.0(3)
O7 Mn2 O18 92.7(3)
O8' Mn2 O18 92.2(3)
O3 Mn2 O18 91.7(2)
O7 Mn2 O1 93.8(3)
O8' Mn2 O1 93.8(3)
O3 Mn2 O1 82.2(2)
O18 Mn2 O1 170.6(2)
O7 Mn2 O4 175.0(3)
O8' Mn2 O4 83.5(2)
O3 Mn2 O4 95.7(2)
O18 Mn2 O4 92.3(2)
O1 Mn2 O4 81.2(2)
O7 Mn2 Mn5 41.82(17)
O8' Mn2 Mn5 138.34(19)
O3 Mn2 Mn5 42.24(16)
O18 Mn2 Mn5 90.76(18)
O1 Mn2 Mn5 89.54(17)
O4 Mn2 Mn5 137.90(17)
O7 Mn2 Mn6 138.22(18)
O8' Mn2 Mn6 41.75(18)
O3 Mn2 Mn6 137.47(17)
O18 Mn2 Mn6 91.23(18)
O1 Mn2 Mn6 88.46(17)
O4 Mn2 Mn6 41.80(16)
Mn5 Mn2 Mn6 178.00(7)
O7 Mn2 Mn3 134.7(2)
O8' Mn2 Mn3 87.30(19)
O3 Mn2 Mn3 89.55(17)
O18 Mn2 Mn3 132.39(18)
O1 Mn2 Mn3 40.94(17)
O4 Mn2 Mn3 40.30(18)
Mn5 Mn2 Mn3 119.79(6)
Mn6 Mn2 Mn3 58.53(5)
O7 Mn2 Mn1 87.68(18)
O8' Mn2 Mn1 135.0(2)
O3 Mn2 Mn1 41.01(17)
O18 Mn2 Mn1 132.48(18)
O1 Mn2 Mn1 41.20(17)
O4 Mn2 Mn1 88.79(16)
Mn5 Mn2 Mn1 59.53(5)
Mn6 Mn2 Mn1 118.79(6)
Mn3 Mn2 Mn1 60.26(5)
O9 Mn3 O15 92.4(3)
O9 Mn3 O4 83.9(2)
O15 Mn3 O4 92.0(2)
O9 Mn3 O10' 97.4(3)
O15 Mn3 O10' 91.7(3)
O4 Mn3 O10' 176.0(3)
O9 Mn3 O2 174.8(3)
O15 Mn3 O2 92.7(2)
O4 Mn3 O2 94.7(2)
O10' Mn3 O2 83.6(3)
O9 Mn3 O1 93.8(3)
O15 Mn3 O1 170.9(3)
O4 Mn3 O1 82.0(2)
O10' Mn3 O1 94.2(3)
O2 Mn3 O1 81.1(2)
O9 Mn3 Mn6 41.65(19)
O15 Mn3 Mn6 90.75(17)
O4 Mn3 Mn6 42.34(16)
O10' Mn3 Mn6 139.1(2)
O2 Mn3 Mn6 137.01(18)
O1 Mn3 Mn6 89.34(17)
O9 Mn3 Mn4 139.7(2)
O15 Mn3 Mn4 90.92(17)
O4 Mn3 Mn4 136.10(17)
O10' Mn3 Mn4 42.31(18)
O2 Mn3 Mn4 41.40(17)
O1 Mn3 Mn4 88.78(17)
Mn6 Mn3 Mn4 177.77(7)
O9 Mn3 Mn2 87.55(19)
O15 Mn3 Mn2 132.71(19)
O4 Mn3 Mn2 40.98(17)
O10' Mn3 Mn2 135.2(2)
O2 Mn3 Mn2 88.11(17)
O1 Mn3 Mn2 41.01(18)
Mn6 Mn3 Mn2 59.47(5)
Mn4 Mn3 Mn2 118.30(6)
O9 Mn3 Mn1 134.8(2)
O15 Mn3 Mn1 132.55(18)
O4 Mn3 Mn1 89.13(17)
O10' Mn3 Mn1 87.29(19)
O2 Mn3 Mn1 40.03(17)
O1 Mn3 Mn1 41.06(16)
Mn6 Mn3 Mn1 119.55(6)
Mn4 Mn3 Mn1 58.23(5)
Mn2 Mn3 Mn1 60.07(4)
O13 Mn4 O5 92.7(3)
O13 Mn4 O14 83.4(3)
O5 Mn4 O14 173.2(3)
O13 Mn4 O2 91.3(3)
O5 Mn4 O2 83.8(3)
O14 Mn4 O2 90.7(3)
O13 Mn4 O10' 172.7(3)
O5 Mn4 O10' 92.4(3)
O14 Mn4 O10' 91.0(3)
O2 Mn4 O10' 84.0(2)
O13 Mn4 O37 93.0(3)
O5 Mn4 O37 92.0(3)
O14 Mn4 O37 93.8(3)
O2 Mn4 O37 174.1(3)
O10' Mn4 O37 92.1(3)
O13 Mn4 Mn14 42.38(19)
O5 Mn4 Mn14 134.84(19)
O14 Mn4 Mn14 42.07(18)
O2 Mn4 Mn14 98.83(18)
O10' Mn4 Mn14 132.7(2)
O37 Mn4 Mn14 87.1(2)
O13 Mn4 Mn1 90.0(2)
O5 Mn4 Mn1 41.32(19)
O14 Mn4 Mn1 132.8(2)
O2 Mn4 Mn1 42.59(17)
O10' Mn4 Mn1 90.45(19)
O37 Mn4 Mn1 133.3(2)
Mn14 Mn4 Mn1 123.12(7)
O13 Mn4 Mn3 133.0(2)
O5 Mn4 Mn3 89.50(19)
O14 Mn4 Mn3 89.10(17)
O2 Mn4 Mn3 42.24(17)
O10' Mn4 Mn3 41.86(18)
O37 Mn4 Mn3 133.9(2)
Mn14 Mn4 Mn3 122.33(7)
Mn1 Mn4 Mn3 62.36(5)
O19 Mn5 O7 91.8(3)
O19 Mn5 O11 83.0(3)
O7 Mn5 O11 173.0(3)
O19 Mn5 O3 91.6(3)
O7 Mn5 O3 84.2(2)
O11 Mn5 O3 91.1(2)
O19 Mn5 O6' 173.5(3)
O7 Mn5 O6' 92.5(3)
O11 Mn5 O6' 92.3(2)
O3 Mn5 O6' 84.0(2)
O19 Mn5 O32 92.9(3)
O7 Mn5 O32 90.6(3)
O11 Mn5 O32 94.4(3)
O3 Mn5 O32 173.3(3)
O6' Mn5 O32 91.9(3)
O19 Mn5 Mn11 42.18(18)
O7 Mn5 Mn11 133.8(2)
O11 Mn5 Mn11 41.69(18)
O3 Mn5 Mn11 98.55(18)
O6' Mn5 Mn11 133.77(18)
O32 Mn5 Mn11 88.1(2)
O19 Mn5 Mn2 90.06(18)
O7 Mn5 Mn2 41.71(18)
O11 Mn5 Mn2 133.17(18)
O3 Mn5 Mn2 42.63(16)
O6' Mn5 Mn2 89.90(18)
O32 Mn5 Mn2 132.3(2)
Mn11 Mn5 Mn2 122.77(7)
O19 Mn5 Mn1 133.82(19)
O7 Mn5 Mn1 89.90(19)
O11 Mn5 Mn1 90.31(18)
O3 Mn5 Mn1 42.72(17)
O6' Mn5 Mn1 41.38(17)
O32 Mn5 Mn1 133.3(2)
Mn11 Mn5 Mn1 122.97(6)
Mn2 Mn5 Mn1 62.27(5)
O16 Mn6 O9 92.2(3)
O16 Mn6 O17 83.5(3)
O9 Mn6 O17 172.5(3)
O16 Mn6 O4 91.3(2)
O9 Mn6 O4 83.9(2)
O17 Mn6 O4 90.0(2)
O16 Mn6 O8' 172.7(3)
O9 Mn6 O8' 92.8(3)
O17 Mn6 O8' 90.9(3)
O4 Mn6 O8' 84.0(2)
O16 Mn6 O43 94.1(3)
O9 Mn6 O43 93.4(3)
O17 Mn6 O43 93.1(2)
O4 Mn6 O43 174.1(3)
O8' Mn6 O43 90.9(2)
O16 Mn6 Mn8 42.34(19)
O9 Mn6 Mn8 134.4(2)
O17 Mn6 Mn8 42.24(17)
O4 Mn6 Mn8 98.30(19)
O8' Mn6 Mn8 132.9(2)
O43 Mn6 Mn8 87.38(19)
O16 Mn6 Mn3 90.22(17)
O9 Mn6 Mn3 41.59(18)
O17 Mn6 Mn3 131.95(18)
O4 Mn6 Mn3 42.41(18)
O8' Mn6 Mn3 90.02(18)
O43 Mn6 Mn3 134.93(19)
Mn8 Mn6 Mn3 122.87(6)
O16 Mn6 Mn2 133.36(19)
O9 Mn6 Mn2 89.63(19)
O17 Mn6 Mn2 88.83(18)
O4 Mn6 Mn2 42.59(17)
O8' Mn6 Mn2 41.45(17)
O43 Mn6 Mn2 132.36(19)
Mn8 Mn6 Mn2 122.37(7)
Mn3 Mn6 Mn2 61.99(5)
O16 Mn7 O15 97.1(2)
O16 Mn7 O21 174.9(3)
O15 Mn7 O21 79.6(3)
O16 Mn7 O41 89.8(2)
O15 Mn7 O41 172.7(2)
O21 Mn7 O41 93.2(3)
O16 Mn7 O50 96.7(3)
O15 Mn7 O50 94.4(3)
O21 Mn7 O50 87.6(3)
O41 Mn7 O50 87.0(3)
O16 Mn7 O26 91.0(3)
O15 Mn7 O26 90.8(3)
O21 Mn7 O26 85.1(3)
O41 Mn7 O26 86.9(3)
O50 Mn7 O26 170.1(3)
O16 Mn7 Mn15 136.69(19)
O15 Mn7 Mn15 39.55(17)
O21 Mn7 Mn15 40.26(19)
O41 Mn7 Mn15 133.44(18)
O50 Mn7 Mn15 88.24(17)
O26 Mn7 Mn15 90.4(2)
O17 Mn8 O16 82.9(2)
O17 Mn8 O45 92.2(3)
O16 Mn8 O45 172.4(3)
O17 Mn8 O42 173.0(3)
O16 Mn8 O42 92.4(3)
O45 Mn8 O42 92.0(3)
O17 Mn8 O49 97.1(3)
O16 Mn8 O49 96.6(3)
O45 Mn8 O49 89.8(3)
O42 Mn8 O49 88.5(3)
O17 Mn8 O44 85.4(2)
O16 Mn8 O44 87.5(3)
O45 Mn8 O44 86.3(3)
O42 Mn8 O44 89.2(3)
O49 Mn8 O44 175.5(3)
O17 Mn8 Mn6 42.20(18)
O16 Mn8 Mn6 41.80(18)
O45 Mn8 Mn6 132.1(2)
O42 Mn8 Mn6 132.1(2)
O49 Mn8 Mn6 106.5(2)
O44 Mn8 Mn6 77.91(18)
O17 Mn9 O18 97.2(2)
O17 Mn9 O22 175.5(3)
O18 Mn9 O22 80.0(3)
O17 Mn9 O46 90.1(3)
O18 Mn9 O46 172.1(3)
O22 Mn9 O46 92.4(3)
O17 Mn9 O54 95.2(2)
O18 Mn9 O54 92.8(3)
O22 Mn9 O54 88.5(3)
O46 Mn9 O54 89.4(3)
O17 Mn9 O27 91.6(3)
O18 Mn9 O27 89.1(3)
O22 Mn9 O27 84.8(3)
O46 Mn9 O27 87.8(3)
O54 Mn9 O27 172.6(3)
O17 Mn9 Mn10 136.71(18)
O18 Mn9 Mn10 39.49(17)
O22 Mn9 Mn10 40.64(18)
O46 Mn9 Mn10 133.1(2)
O54 Mn9 Mn10 88.62(19)
O27 Mn9 Mn10 88.3(2)
O19 Mn10 O18 97.0(3)
O19 Mn10 O22 175.1(3)
O18 Mn10 O22 79.7(3)
O19 Mn10 O29 89.3(3)
O18 Mn10 O29 171.8(3)
O22 Mn10 O29 93.6(3)
O19 Mn10 O48 97.1(3)
O18 Mn10 O48 95.9(3)
O22 Mn10 O48 87.0(3)
O29 Mn10 O48 88.4(3)
O19 Mn10 O28 87.9(3)
O18 Mn10 O28 85.0(3)
O22 Mn10 O28 88.1(3)
O29 Mn10 O28 90.1(3)
O48 Mn10 O28 174.8(3)
O19 Mn10 Mn9 136.56(19)
O18 Mn10 Mn9 39.53(18)
O22 Mn10 Mn9 40.31(18)
O29 Mn10 Mn9 133.9(2)
O48 Mn10 Mn9 89.7(2)
O28 Mn10 Mn9 87.76(17)
O11 Mn11 O19 82.9(3)
O11 Mn11 O33 94.1(3)
O19 Mn11 O33 175.5(3)
O11 Mn11 O30 172.1(3)
O19 Mn11 O30 91.8(3)
O33 Mn11 O30 90.8(3)
O11 Mn11 O47 97.9(2)
O19 Mn11 O47 96.9(3)
O33 Mn11 O47 86.8(3)
O30 Mn11 O47 88.5(3)
O11 Mn11 O31 86.7(3)
O19 Mn11 O31 84.6(3)
O33 Mn11 O31 91.9(3)
O30 Mn11 O31 86.9(3)
O47 Mn11 O31 175.2(3)
O11 Mn11 Mn5 41.97(17)
O19 Mn11 Mn5 41.87(19)
O33 Mn11 Mn5 134.6(2)
O30 Mn11 Mn5 131.7(2)
O47 Mn11 Mn5 106.61(18)
O31 Mn11 Mn5 77.48(19)
O11 Mn12 O12 98.0(2)
O11 Mn12 O20 176.4(3)
O12 Mn12 O20 78.6(2)
O11 Mn12 O34 90.2(3)
O12 Mn12 O34 171.5(3)
O20 Mn12 O34 93.3(3)
O11 Mn12 O53 95.4(2)
O12 Mn12 O53 92.2(2)
O20 Mn12 O53 85.8(2)
O34 Mn12 O53 84.8(3)
O11 Mn12 O23 91.0(2)
O12 Mn12 O23 97.6(2)
O20 Mn12 O23 88.5(2)
O34 Mn12 O23 84.4(3)
O53 Mn12 O23 167.4(2)
O11 Mn12 Mn13 136.73(18)
O12 Mn12 Mn13 38.81(16)
O20 Mn12 Mn13 39.88(18)
O34 Mn12 Mn13 132.91(19)
O53 Mn12 Mn13 86.44(17)
O23 Mn12 Mn13 96.27(18)
O13 Mn13 O12 97.9(3)
O13 Mn13 O20 176.5(3)
O12 Mn13 O20 79.3(2)
O13 Mn13 O35 89.5(3)
O12 Mn13 O35 172.4(3)
O20 Mn13 O35 93.3(3)
O13 Mn13 O24 89.9(3)
O12 Mn13 O24 93.5(3)
O20 Mn13 O24 88.4(3)
O35 Mn13 O24 84.9(3)
O13 Mn13 O52 94.3(3)
O12 Mn13 O52 93.9(2)
O20 Mn13 O52 87.9(3)
O35 Mn13 O52 87.1(3)
O24 Mn13 O52 170.9(3)
O13 Mn13 Mn12 137.27(19)
O12 Mn13 Mn12 39.42(18)
O20 Mn13 Mn12 39.96(17)
O35 Mn13 Mn12 133.2(2)
O24 Mn13 Mn12 93.6(2)
O52 Mn13 Mn12 88.78(17)
O14 Mn14 O13 82.7(3)
O14 Mn14 O36 171.8(3)
O13 Mn14 O36 92.1(3)
O14 Mn14 O39 92.5(3)
O13 Mn14 O39 174.5(3)
O36 Mn14 O39 92.3(3)
O14 Mn14 O51 96.9(3)
O13 Mn14 O51 95.4(3)
O36 Mn14 O51 89.9(3)
O39 Mn14 O51 87.8(3)
O14 Mn14 O38 86.0(3)
O13 Mn14 O38 86.7(3)
O36 Mn14 O38 87.3(3)
O39 Mn14 O38 90.3(3)
O51 Mn14 O38 176.6(3)
O14 Mn14 Mn4 42.09(19)
O13 Mn14 Mn4 41.73(19)
O36 Mn14 Mn4 131.5(2)
O39 Mn14 Mn4 133.1(2)
O51 Mn14 Mn4 105.61(19)
O38 Mn14 Mn4 77.8(2)
O14 Mn15 O15 97.2(3)
O14 Mn15 O21 176.0(3)
O15 Mn15 O21 79.8(2)
O14 Mn15 O40 90.1(3)
O15 Mn15 O40 171.4(3)
O21 Mn15 O40 92.7(3)
O14 Mn15 O55 96.6(3)
O15 Mn15 O55 96.3(2)
O21 Mn15 O55 86.4(3)
O40 Mn15 O55 87.4(3)
O14 Mn15 O25 87.1(3)
O15 Mn15 O25 87.2(3)
O21 Mn15 O25 90.1(3)
O40 Mn15 O25 88.5(3)
O55 Mn15 O25 174.4(2)
O14 Mn15 Mn7 136.60(19)
O15 Mn15 Mn7 39.46(17)
O21 Mn15 Mn7 40.55(18)
O40 Mn15 Mn7 133.3(2)
O55 Mn15 Mn7 88.78(17)
O25 Mn15 Mn7 91.29(17)
Mn3 O1 Mn2 98.1(3)
Mn3 O1 Mn1 98.3(3)
Mn2 O1 Mn1 98.0(3)
Mn4 O2 Mn1 95.3(3)
Mn4 O2 Mn3 96.4(3)
Mn1 O2 Mn3 99.6(3)
Mn5 O3 Mn2 95.1(2)
Mn5 O3 Mn1 95.8(3)
Mn2 O3 Mn1 98.8(3)
Mn6 O4 Mn3 95.2(3)
Mn6 O4 Mn2 95.6(2)
Mn3 O4 Mn2 98.7(3)
Mn11 O11 Mn5 96.3(3)
Mn11 O11 Mn12 128.1(3)
Mn5 O11 Mn12 130.1(3)
Mn1 O12 Mn13 128.5(3)
Mn1 O12 Mn12 128.8(3)
Mn13 O12 Mn12 101.8(3)
Mn4 O13 Mn13 130.7(3)
Mn4 O13 Mn14 95.9(3)
Mn13 O13 Mn14 128.2(4)
Mn15 O14 Mn14 127.4(4)
Mn15 O14 Mn4 132.0(3)
Mn14 O14 Mn4 95.8(3)
Mn3 O15 Mn7 129.0(3)
Mn3 O15 Mn15 128.8(3)
Mn7 O15 Mn15 101.0(3)
Mn6 O16 Mn7 131.3(3)
Mn6 O16 Mn8 95.9(3)
Mn7 O16 Mn8 126.6(3)
Mn9 O17 Mn6 132.2(3)
Mn9 O17 Mn8 127.5(3)
Mn6 O17 Mn8 95.6(3)
Mn10 O18 Mn2 128.8(3)
Mn10 O18 Mn9 101.0(3)
Mn2 O18 Mn9 128.5(3)
Mn10 O19 Mn5 131.6(3)
Mn10 O19 Mn11 126.1(4)
Mn5 O19 Mn11 96.0(3)
C11 O20 Mn13 126.4(6)
C11 O20 Mn12 124.3(6)
Mn13 O20 Mn12 100.2(3)
C14 O21 Mn15 123.9(6)
C14 O21 Mn7 124.5(7)
Mn15 O21 Mn7 99.2(3)
C8 O22 C8' 40(2)
C8 O22 Mn9 127(2)
C8' O22 Mn9 124.5(7)
C8 O22 Mn10 133(2)
C8' O22 Mn10 122.6(7)
Mn9 O22 Mn10 99.1(3)
C10 O23 Mn12 122.5(7)
C10 O23 H23A 106.5
Mn12 O23 H23A 106.3
Mn13 O24 H24A 119.9
Mn13 O24 H24B 120.1
H24A O24 H24B 120.0
C13 O25 Mn15 122.9(7)
C13 O25 H25A 106.4
Mn15 O25 H25A 106.2
C9 O28 Mn10 124.9(7)
C9 O28 H28A 105.4
Mn10 O28 H28A 105.9
C16 O29 Mn10 130.8(6)
C16 O30 Mn11 133.3(7)
C23 O31 Mn11 123.0(6)
C23 O32 Mn5 125.7(7)
C30 O33 Mn11 132.5(7)
C30 O34 Mn12 132.7(6)
C37 O35 Mn13 132.4(6)
C37 O36 Mn14 130.3(7)
C44 O37 Mn4 125.1(7)
C44 O38 Mn14 124.1(7)
C51 O39 Mn14 132.0(7)
C51 O40 Mn15 129.6(6)
C58 O41 Mn7 132.7(6)
C58 O42 Mn8 132.1(6)
C65 O43 Mn6 125.1(6)
C65 O44 Mn8 123.1(6)
C72 O45 Mn8 131.4(6)
C72 O46 Mn9 131.6(6)
Mn1 O5 Mn4 96.9(3)
Mn3 O9 Mn6 96.8(3)
Mn2 O7 Mn5 96.5(3)
C1 O6' Mn5 118.1(7)
C1 O6' Mn1 122.0(8)
Mn5 O6' Mn1 97.3(3)
O6' C1 H1A 109.5
O6' C1 H1B 109.5
H1A C1 H1B 109.5
O6' C1 H1C 109.5
H1A C1 H1C 109.5
H1B C1 H1C 109.5
C5 O8' Mn2 119.8(8)
C5 O8' Mn6 123.4(8)
Mn2 O8' Mn6 96.8(3)
O8' C5 H5A 109.5
O8' C5 H5B 109.5
H5A C5 H5B 109.5
O8' C5 H5C 109.5
H5A C5 H5C 109.5
H5B C5 H5C 109.5
C3 O10' Mn3 116.6(9)
C3 O10' Mn4 120.0(9)
Mn3 O10' Mn4 95.8(3)
O10' C3 H3A 109.5
O10' C3 H3B 109.5
H3A C3 H3B 109.5
O10' C3 H3C 109.5
H3A C3 H3C 109.5
H3B C3 H3C 109.5
H8WA O8W H8WB 118.2
H7WB O7W H7WC 120.0
H2A C2 H2B 109.5
H2A C2 H2C 109.5
H2B C2 H2C 109.5
H4A C4 H4B 109.5
H4A C4 H4C 109.5
H4B C4 H4C 109.5
H6A C6 H6B 109.5
H6A C6 H6C 109.5
H6B C6 H6C 109.5
C7 O27 Mn9 126.4(10)
C7 O27 H27A 96.4
Mn9 O27 H27A 103.8
C7 O27 H27H 21.7
Mn9 O27 H27H 117.5
H27A O27 H27H 79.8
C7 O27 H27J 112.1
Mn9 O27 H27J 118.5
H27A O27 H27J 48.3
H27H O27 H27J 109.5
O27 C7 H7A 109.5
O27 C7 H7B 109.5
H7A C7 H7B 109.5
O27 C7 H7C 109.5
H7A C7 H7C 109.5
H7B C7 H7C 109.5
O27 C7 H27H 28.8
H7A C7 H27H 115.4
H7B C7 H27H 126.8
H7C C7 H27H 81.3
C217 O217 H7WA 121.0
O217 C217 H21F 109.5
O217 C217 H21G 109.5
H21F C217 H21G 109.5
O217 C217 H21H 109.5
H21F C217 H21H 109.5
H21G C217 H21H 109.5
O22 C8 H8A 109.5
O22 C8 H8B 109.5
H8A C8 H8B 109.5
O22 C8 H8C 109.5
H8A C8 H8C 109.5
H8B C8 H8C 109.5
O22 C8' H8'A 109.5
O22 C8' H8'B 109.5
H8'A C8' H8'B 109.5
O22 C8' H8'C 109.5
H8'A C8' H8'C 109.5
H8'B C8' H8'C 109.5
O28 C9 H9A 109.5
O28 C9 H9B 109.5
H9A C9 H9B 109.5
O28 C9 H9C 109.5
H9A C9 H9C 109.5
H9B C9 H9C 109.5
O23 C10 H10A 109.5
O23 C10 H10B 109.5
H10A C10 H10B 109.5
O23 C10 H10C 109.5
H10A C10 H10C 109.5
H10B C10 H10C 109.5
O20 C11 H11A 109.5
O20 C11 H11B 109.5
H11A C11 H11B 109.5
O20 C11 H11C 109.5
H11A C11 H11C 109.5
H11B C11 H11C 109.5
O25 C13 H13A 109.5
O25 C13 H13B 109.5
H13A C13 H13B 109.5
O25 C13 H13C 109.5
H13A C13 H13C 109.5
H13B C13 H13C 109.5
O21 C14 H14A 109.5
O21 C14 H14B 109.5
H14A C14 H14B 109.5
O21 C14 H14C 109.5
H14A C14 H14C 109.5
H14B C14 H14C 109.5
C15 O26 Mn7 108.7(10)
C15 O26 H26A 109.3
Mn7 O26 H26A 109.6
C15 O26 H26C 73.3
Mn7 O26 H26C 118.4
H26A O26 H26C 36.3
C15 O26 H26D 86.1
Mn7 O26 H26D 119.5
H26A O26 H26D 120.1
H26C O26 H26D 122.1
O26 C15 H15A 109.5
O26 C15 H15B 109.5
H15A C15 H15B 109.5
O26 C15 H15C 109.5
H15A C15 H15C 109.5
H15B C15 H15C 109.5
O26 C15 H26C 34.3
H15A C15 H26C 93.0
H15B C15 H26C 143.6
H15C C15 H26C 88.2
O30 C16 O29 125.1(9)
O30 C16 C17 117.8(9)
O29 C16 C17 117.1(10)
C18' C17 C22 115.3(14)
C18' C17 C18 33.6(14)
C22 C17 C18 120.1(17)
C18' C17 C16 122.7(14)
C22 C17 C16 120.4(11)
C18 C17 C16 115.4(18)
C19 C18 C17 124(3)
C19 C18 H18A 118.2
C17 C18 H18A 118.2
C18 C19 C20 113(4)
C18 C19 H19A 123.3
C20 C19 H19A 123.3
C19 C20 C21 125(3)
C19 C20 H20A 117.7
C21 C20 H20A 117.7
C17 C18' C19' 121(2)
C17 C18' H18J 119.5
C19' C18' H18J 119.5
C20' C19' C18' 119(2)
C20' C19' H19K 120.6
C18' C19' H19K 120.6
C21 C20' C19' 119(2)
C21 C20' H20N 120.5
C19' C20' H20N 120.5
C20' C21 C22 122(2)
C20' C21 C20 26.4(17)
C22 C21 C20 113(2)
C20' C21 H21A 109.2
C22 C21 H21A 123.5
C20 C21 H21A 123.5
C21 C22 C17 121.8(14)
C21 C22 H22A 119.1
C17 C22 H22A 119.1
O31 C23 O32 125.6(9)
O31 C23 C24 119.0(9)
O32 C23 C24 115.4(10)
C29 C24 C25 120.1(10)
C29 C24 C23 119.8(10)
C25 C24 C23 120.0(10)
C26 C25 C24 121.0(11)
C26 C25 H25B 119.5
C24 C25 H25B 119.5
C27 C26 C25 120.2(12)
C27 C26 H26B 119.9
C25 C26 H26B 119.9
C26 C27 C28 120.1(12)
C26 C27 H27B 119.9
C28 C27 H27B 119.9
C27 C28 C29 118.9(12)
C27 C28 H28B 120.5
C29 C28 H28B 120.5
C24 C29 C28 119.6(11)
C24 C29 H29A 120.2
C28 C29 H29A 120.2
O34 C30 O33 127.1(9)
O34 C30 C31 118.2(10)
O33 C30 C31 114.7(10)
C36 C31 C32 119.1(10)
C36 C31 C30 120.7(11)
C32 C31 C30 120.2(10)
C31 C32 C33 120.4(12)
C31 C32 H32A 119.8
C33 C32 H32A 119.8
C34 C33 C32 119.8(14)
C34 C33 H33A 120.1
C32 C33 H33A 120.1
C33 C34 C35 120.9(12)
C33 C34 H34A 119.5
C35 C34 H34A 119.5
C36 C35 C34 118.3(11)
C36 C35 H35A 120.8
C34 C35 H35A 120.8
C31 C36 C35 121.4(12)
C31 C36 H36A 119.3
C35 C36 H36A 119.3
O36 C37 O35 128.4(9)
O36 C37 C38 115.5(9)
O35 C37 C38 116.1(9)
C43 C38 C39 121.8(11)
C43 C38 C37 118.7(10)
C39 C38 C37 119.4(10)
C38 C39 C40 117.2(12)
C38 C39 H39A 121.4
C40 C39 H39A 121.4
C41 C40 C39 121.1(13)
C41 C40 H40A 119.5
C39 C40 H40A 119.5
C40 C41 C42 120.7(15)
C40 C41 H41A 119.7
C42 C41 H41A 119.7
C41 C42 C43 120.3(16)
C41 C42 H42A 119.9
C43 C42 H42A 119.9
C38 C43 C42 118.5(13)
C38 C43 H43A 120.7
C42 C43 H43A 120.7
O38 C44 O37 125.0(10)
O38 C44 C45' 107.9(12)
O37 C44 C45' 126.9(12)
O38 C44 C45 126.5(11)
O37 C44 C45 108.5(10)
C45' C44 C45 19.6(7)
C46 C45 C50 120.0
C46 C45 C44 127.1(9)
C50 C45 C44 112.9(9)
C47 C46 C45 120.0
C47 C46 H46A 120.0
C45 C46 H46A 120.0
C46 C47 C48 120.0
C46 C47 H47A 120.0
C48 C47 H47A 120.0
C49 C48 C47 120.0
C49 C48 H48C 120.0
C47 C48 H48C 120.0
C48 C49 C50 120.0
C48 C49 H49A 120.0
C50 C49 H49A 120.0
C49 C50 C45 120.0
C49 C50 H50C 120.0
C45 C50 H50C 120.0
C46' C45' C50' 120.0
C46' C45' C44 113.5(11)
C50' C45' C44 126.4(11)
C47' C46' C45' 120.0
C47' C46' H46B 120.0
C45' C46' H46B 120.0
C46' C47' C48' 120.0
C46' C47' H47B 120.0
C48' C47' H47B 120.0
C47' C48' C49' 120.0
C47' C48' H48D 120.0
C49' C48' H48D 120.0
C50' C49' C48' 120.0
C50' C49' H49B 120.0
C48' C49' H49B 120.0
C49' C50' C45' 120.0
C49' C50' H50D 120.0
C45' C50' H50D 120.0
O39 C51 O40 126.8(9)
O39 C51 C52' 120.7(10)
O40 C51 C52' 112.4(9)
O39 C51 C52 109.1(12)
O40 C51 C52 122.7(11)
C52' C51 C52 20.3(9)
C53 C52 C57 120.0
C53 C52 C51 128.0(13)
C57 C52 C51 111.8(13)
C54 C53 C52 120.0
C54 C53 H53C 120.0
C52 C53 H53C 120.0
C53 C54 C55 120.0
C53 C54 H54C 120.0
C55 C54 H54C 120.0
C54 C55 C56 120.0
C54 C55 H55C 120.0
C56 C55 H55C 120.0
C57 C56 C55 120.0
C57 C56 H56A 120.0
C55 C56 H56A 120.0
C56 C57 C52 120.0
C56 C57 H57A 120.0
C52 C57 H57A 120.0
C53' C52' C57' 120.0
C53' C52' C51 114.6(9)
C57' C52' C51 125.2(9)
C54' C53' C52' 120.0
C54' C53' H53D 120.0
C52' C53' H53D 120.0
C53' C54' C55' 120.0
C53' C54' H54D 120.0
C55' C54' H54D 120.0
C54' C55' C56' 120.0
C54' C55' H55D 120.0
C56' C55' H55D 120.0
C57' C56' C55' 120.0
C57' C56' H56B 120.0
C55' C56' H56B 120.0
C56' C57' C52' 120.0
C56' C57' H57B 120.0
C52' C57' H57B 120.0
O41 C58 O42 125.7(9)
O41 C58 C59 118.0(9)
O42 C58 C59 116.3(8)
C60 C59 C64 119.2(9)
C60 C59 C58 120.0(9)
C64 C59 C58 120.7(9)
C59 C60 C61 122.1(10)
C59 C60 H60A 118.9
C61 C60 H60A 118.9
C62 C61 C60 117.3(10)
C62 C61 H61A 121.4
C60 C61 H61A 121.4
C63 C62 C61 121.1(10)
C63 C62 H62A 119.5
C61 C62 H62A 119.5
C62 C63 C64 120.9(10)
C62 C63 H63A 119.6
C64 C63 H63A 119.6
C59 C64 C63 119.3(10)
C59 C64 H64A 120.4
C63 C64 H64A 120.4
O44 C65 O43 126.1(9)
O44 C65 C66 119.5(8)
O43 C65 C66 114.3(9)
C67 C66 C71 119.5(9)
C67 C66 C65 121.3(8)
C71 C66 C65 119.1(9)
C66 C67 C68 121.9(9)
C66 C67 H67A 119.1
C68 C67 H67A 119.1
C69 C68 C67 117.6(10)
C69 C68 H68A 121.2
C67 C68 H68A 121.2
C70 C69 C68 120.6(9)
C70 C69 H69A 119.7
C68 C69 H69A 119.7
C69 C70 C71 121.2(9)
C69 C70 H70A 119.4
C71 C70 H70A 119.4
C70 C71 C66 119.3(10)
C70 C71 H71A 120.4
C66 C71 H71A 120.4
O45 C72 O46 125.2(9)
O45 C72 C73 118.1(9)
O46 C72 C73 116.7(9)
C78 C73 C74 120.7(11)
C78 C73 C72 121.8(10)
C74 C73 C72 117.5(11)
C75 C74 C73 121.4(15)
C75 C74 H74A 119.3
C73 C74 H74A 119.3
C76 C75 C74 116.9(18)
C76 C75 H75A 121.5
C74 C75 H75A 121.5
C75 C76 C77 124.9(17)
C75 C76 H76A 117.6
C77 C76 H76A 117.6
C76 C77 C78 116.7(14)
C76 C77 H77A 121.7
C78 C77 H77A 121.7
C73 C78 C77 119.4(13)
C73 C78 H78A 120.3
C77 C78 H78A 120.3
C86 O51 Mn14 125.5(8)
C86 O52 Mn13 128.6(8)
C86 O52 H52A 105.1
Mn13 O52 H52A 105.1
C86 O52 H52B 105.1
Mn13 O52 H52B 105.1
H52A O52 H52B 105.9
Mn15 O55 H55A 109.8
Mn15 O55 H55B 109.4
H55A O55 H55B 109.4
O52 C86 O51 129.9(12)
O52 C86 C87 120.6(12)
O51 C86 C87 109.5(11)
C88 C87 C92 120.0
C88 C87 C86 119.7(9)
C92 C87 C86 120.3(9)
C87 C88 C89 120.0
C87 C88 H88A 120.0
C89 C88 H88A 120.0
C90 C89 C88 120.0
C90 C89 H89A 120.0
C88 C89 H89A 120.0
C89 C90 C91 120.0
C89 C90 H90A 120.0
C91 C90 H90A 120.0
C92 C91 C90 120.0
C92 C91 H91A 120.0
C90 C91 H91A 120.0
C91 C92 C87 120.0
C91 C92 H92A 120.0
C87 C92 H92A 120.0
C207 O113 H12Q 109.5
O114 C207 O113 136.1(18)
O114 C207 C208 113(2)
O113 C207 C208 110(2)
C209 C208 C213 120.0
C209 C208 C207 121.6(17)
C213 C208 C207 118.2(18)
C210 C209 C208 120.0
C210 C209 H20B 120.0
C208 C209 H20B 120.0
C209 C210 C211 120.0
C209 C210 H21B 120.0
C211 C210 H21B 120.0
C212 C211 C210 120.0
C212 C211 H21C 120.0
C210 C211 H21C 120.0
C211 C212 C213 120.0
C211 C212 H21D 120.0
C213 C212 H21D 120.0
C212 C213 C208 120.0
C212 C213 H21E 120.0
C208 C213 H21E 120.0
C87' C86' H55A 130.9
C87' C86' H55B 112.2
H55A C86' H55B 74.1
C88' C87' C92' 120.0
C88' C87' C86' 116.2(17)
C92' C87' C86' 123.7(17)
C87' C88' C89' 120.0
C87' C88' H88B 120.0
C89' C88' H88B 120.0
C90' C89' C88' 120.0
C90' C89' H89B 120.0
C88' C89' H89B 120.0
C89' C90' C91' 120.0
C89' C90' H90B 120.0
C91' C90' H90B 120.0
C90' C91' C92' 120.0
C90' C91' H91B 120.0
C92' C91' H91B 120.0
C91' C92' C87' 120.0
C91' C92' H92B 120.0
C87' C92' H92B 120.0
C93 O49 Mn8 123.0(10)
C93 O50 Mn7 129.7(10)
C93 O50 H50A 38.8
Mn7 O50 H50A 106.0
C93 O50 H50B 120.9
Mn7 O50 H50B 106.7
H50A O50 H50B 117.1
Mn9 O54 H54B 109.1
Mn9 O54 H54A 110.4
H54B O54 H54A 109.7
O50 C93 O49 131.1(14)
O50 C93 C94 113(2)
O49 C93 C94 116(2)
O50 C93 H50A 41.0
O49 C93 H50A 103.3
C94 C93 H50A 125.1
C95 C94 C99 120.0
C95 C94 C93 119.5(19)
C99 C94 C93 120.5(19)
C94 C95 C96 120.0
C94 C95 H95A 120.0
C96 C95 H95A 120.0
C97 C96 C95 120.0
C97 C96 H96A 120.0
C95 C96 H96A 120.0
C98 C97 C96 120.0
C98 C97 H97A 120.0
C96 C97 H97A 120.0
C97 C98 C99 120.0
C97 C98 H98A 120.0
C99 C98 H98A 120.0
C98 C99 C94 120.0
C98 C99 H99A 120.0
C94 C99 H99A 120.0
C94' C93' H54A 134.0
C95' C94' C99' 120.0
C95' C94' C93' 121.0(15)
C99' C94' C93' 119.0(15)
C96' C95' C94' 120.0
C96' C95' H95B 120.0
C94' C95' H95B 120.0
C97' C96' C95' 120.0
C97' C96' H96B 120.0
C95' C96' H96B 120.0
C96' C97' C98' 120.0
C96' C97' H97B 120.0
C98' C97' H97B 120.0
C99' C98' C97' 120.0
C99' C98' H98B 120.0
C97' C98' H98B 120.0
C98' C99' C94' 120.0
C98' C99' H99B 120.0
C94' C99' H99B 120.0
O64' Mn16 O63 96.1(3)
O64' Mn16 O72 92.5(2)
O63 Mn16 O72 92.2(2)
O64' Mn16 O59 84.0(2)
O63 Mn16 O59 175.4(3)
O72 Mn16 O59 92.4(2)
O64' Mn16 O58 175.0(2)
O63 Mn16 O58 83.8(3)
O72 Mn16 O58 92.5(2)
O59 Mn16 O58 95.6(2)
O64' Mn16 O56 93.3(3)
O63 Mn16 O56 93.2(3)
O72 Mn16 O56 171.6(2)
O59 Mn16 O56 82.2(2)
O58 Mn16 O56 81.8(2)
O64' Mn16 Mn19 138.1(2)
O63 Mn16 Mn19 42.0(2)
O72 Mn16 Mn19 91.07(17)
O59 Mn16 Mn19 137.49(17)
O58 Mn16 Mn19 41.88(16)
O56 Mn16 Mn19 88.65(19)
O64' Mn16 Mn20 42.28(19)
O63 Mn16 Mn20 138.4(2)
O72 Mn16 Mn20 91.42(17)
O59 Mn16 Mn20 41.83(16)
O58 Mn16 Mn20 137.42(17)
O56 Mn16 Mn20 88.81(19)
Mn19 Mn16 Mn20 177.45(7)
O64' Mn16 Mn17 87.21(18)
O63 Mn16 Mn17 134.46(19)
O72 Mn16 Mn17 133.17(17)
O59 Mn16 Mn17 40.98(16)
O58 Mn16 Mn17 89.28(16)
O56 Mn16 Mn17 41.27(18)
Mn19 Mn16 Mn17 119.10(6)
Mn20 Mn16 Mn17 58.60(5)
O64' Mn16 Mn18 134.44(18)
O63 Mn16 Mn18 87.56(19)
O72 Mn16 Mn18 132.81(18)
O59 Mn16 Mn18 89.09(16)
O58 Mn16 Mn18 40.58(16)
O56 Mn16 Mn18 41.20(18)
Mn19 Mn16 Mn18 58.93(5)
Mn20 Mn16 Mn18 118.78(6)
Mn17 Mn16 Mn18 60.18(5)
O65 Mn17 O60' 98.1(3)
O65 Mn17 O66 91.6(3)
O60' Mn17 O66 92.8(3)
O65 Mn17 O57 175.1(3)
O60' Mn17 O57 83.5(2)
O66 Mn17 O57 93.0(2)
O65 Mn17 O59 83.4(2)
O60' Mn17 O59 174.2(3)
O66 Mn17 O59 92.8(2)
O57 Mn17 O59 94.6(2)
O65 Mn17 O56 93.5(3)
O60' Mn17 O56 92.8(3)
O66 Mn17 O56 171.9(3)
O57 Mn17 O56 81.8(2)
O59 Mn17 O56 81.5(2)
O65 Mn17 Mn20 41.34(18)
O60' Mn17 Mn20 139.37(19)
O66 Mn17 Mn20 90.68(18)
O57 Mn17 Mn20 136.70(17)
O59 Mn17 Mn20 42.12(16)
O56 Mn17 Mn20 88.88(17)
O65 Mn17 Mn21 139.90(19)
O60' Mn17 Mn21 41.84(19)
O66 Mn17 Mn21 91.45(18)
O57 Mn17 Mn21 41.80(16)
O59 Mn17 Mn21 136.37(17)
O56 Mn17 Mn21 88.81(17)
Mn20 Mn17 Mn21 177.47(7)
O65 Mn17 Mn16 86.91(19)
O60' Mn17 Mn16 133.7(2)
O66 Mn17 Mn16 133.21(19)
O57 Mn17 Mn16 88.62(17)
O59 Mn17 Mn16 40.55(16)
O56 Mn17 Mn16 40.95(17)
Mn20 Mn17 Mn16 58.97(5)
Mn21 Mn17 Mn16 118.52(6)
O65 Mn17 Mn18 134.5(2)
O60' Mn17 Mn18 86.4(2)
O66 Mn17 Mn18 133.61(19)
O57 Mn17 Mn18 40.74(17)
O59 Mn17 Mn18 88.54(17)
O56 Mn17 Mn18 41.07(17)
Mn20 Mn17 Mn18 118.89(6)
Mn21 Mn17 Mn18 58.60(5)
Mn16 Mn17 Mn18 59.92(5)
O62' Mn18 O61 97.9(3)
O62' Mn18 O69 93.2(3)
O61 Mn18 O69 92.8(3)
O62' Mn18 O58 83.0(2)
O61 Mn18 O58 175.8(3)
O69 Mn18 O58 91.2(2)
O62' Mn18 O57 174.3(3)
O61 Mn18 O57 83.3(3)
O69 Mn18 O57 92.3(3)
O58 Mn18 O57 95.3(2)
O62' Mn18 O56 92.7(3)
O61 Mn18 O56 94.2(3)
O69 Mn18 O56 170.2(3)
O58 Mn18 O56 81.6(2)
O57 Mn18 O56 81.7(2)
O62' Mn18 Mn21 139.24(19)
O61 Mn18 Mn21 41.4(2)
O69 Mn18 Mn21 91.65(18)
O58 Mn18 Mn21 137.30(18)
O57 Mn18 Mn21 42.00(16)
O56 Mn18 Mn21 89.08(18)
O62' Mn18 Mn19 41.35(18)
O61 Mn18 Mn19 139.3(2)
O69 Mn18 Mn19 90.84(17)
O58 Mn18 Mn19 41.77(16)
O57 Mn18 Mn19 137.05(17)
O56 Mn18 Mn19 88.33(18)
Mn21 Mn18 Mn19 177.38(7)
O62' Mn18 Mn16 86.72(19)
O61 Mn18 Mn16 135.1(2)
O69 Mn18 Mn16 131.65(18)
O58 Mn18 Mn16 40.71(17)
O57 Mn18 Mn16 88.47(16)
O56 Mn18 Mn16 40.93(17)
Mn21 Mn18 Mn16 118.77(6)
Mn19 Mn18 Mn16 58.79(5)
O62' Mn18 Mn17 133.8(2)
O61 Mn18 Mn17 87.2(2)
O69 Mn18 Mn17 132.61(19)
O58 Mn18 Mn17 89.14(17)
O57 Mn18 Mn17 40.56(17)
O56 Mn18 Mn17 41.12(18)
Mn21 Mn18 Mn17 58.87(5)
Mn19 Mn18 Mn17 118.68(6)
Mn16 Mn18 Mn17 59.90(5)
O70 Mn19 O62' 92.1(3)
O70 Mn19 O58 91.7(2)
O62' Mn19 O58 83.6(2)
O70 Mn19 O71 82.9(3)
O62' Mn19 O71 172.2(3)
O58 Mn19 O71 90.6(2)
O70 Mn19 O63 173.6(3)
O62' Mn19 O63 92.5(3)
O58 Mn19 O63 84.3(2)
O71 Mn19 O63 92.1(3)
O70 Mn19 O92 94.1(3)
O62' Mn19 O92 92.5(3)
O58 Mn19 O92 173.1(3)
O71 Mn19 O92 93.9(3)
O63 Mn19 O92 90.2(3)
O70 Mn19 Mn22 42.20(18)
O62' Mn19 Mn22 134.0(2)
O58 Mn19 Mn22 99.39(18)
O71 Mn19 Mn22 41.89(18)
O63 Mn19 Mn22 133.49(19)
O92 Mn19 Mn22 87.4(2)
O70 Mn19 Mn16 134.01(18)
O62' Mn19 Mn16 89.5(2)
O58 Mn19 Mn16 42.85(17)
O71 Mn19 Mn16 89.76(18)
O63 Mn19 Mn16 41.54(18)
O92 Mn19 Mn16 131.7(2)
Mn22 Mn19 Mn16 123.54(6)
O70 Mn19 Mn18 90.42(18)
O62' Mn19 Mn18 41.06(19)
O58 Mn19 Mn18 42.60(16)
O71 Mn19 Mn18 132.60(18)
O63 Mn19 Mn18 90.05(19)
O92 Mn19 Mn18 133.5(2)
Mn22 Mn19 Mn18 123.63(6)
Mn16 Mn19 Mn18 62.28(5)
O65 Mn20 O74 93.8(3)
O65 Mn20 O73 174.9(3)
O74 Mn20 O73 83.1(2)
O65 Mn20 O59 84.3(3)
O74 Mn20 O59 90.3(2)
O73 Mn20 O59 91.7(2)
O65 Mn20 O64' 92.3(3)
O74 Mn20 O64' 171.2(3)
O73 Mn20 O64' 90.5(2)
O59 Mn20 O64' 84.0(2)
O65 Mn20 O98 91.5(3)
O74 Mn20 O98 94.6(3)
O73 Mn20 O98 92.8(3)
O59 Mn20 O98 173.8(3)
O64' Mn20 O98 91.6(3)
O65 Mn20 Mn25 135.7(2)
O74 Mn20 Mn25 42.30(17)
O73 Mn20 Mn25 41.81(17)
O59 Mn20 Mn25 98.65(18)
O64' Mn20 Mn25 132.06(18)
O98 Mn20 Mn25 87.6(2)
O65 Mn20 Mn17 41.01(19)
O74 Mn20 Mn17 90.54(18)
O73 Mn20 Mn17 134.70(18)
O59 Mn20 Mn17 43.35(16)
O64' Mn20 Mn17 89.85(17)
O98 Mn20 Mn17 132.5(2)
Mn25 Mn20 Mn17 124.35(6)
O65 Mn20 Mn16 89.6(2)
O74 Mn20 Mn16 132.19(19)
O73 Mn20 Mn16 89.56(18)
O59 Mn20 Mn16 42.59(17)
O64' Mn20 Mn16 41.46(17)
O98 Mn20 Mn16 133.1(2)
Mn25 Mn20 Mn16 122.08(6)
Mn17 Mn20 Mn16 62.43(5)
O61 Mn21 O67 174.4(3)
O61 Mn21 O68 92.7(3)
O67 Mn21 O68 83.3(3)
O61 Mn21 O57 84.4(2)
O67 Mn21 O57 91.7(3)
O68 Mn21 O57 90.2(3)
O61 Mn21 O60' 92.3(3)
O67 Mn21 O60' 91.3(3)
O68 Mn21 O60' 171.8(3)
O57 Mn21 O60' 83.8(2)
O61 Mn21 O86 91.7(3)
O67 Mn21 O86 92.5(3)
O68 Mn21 O86 94.9(3)
O57 Mn21 O86 173.7(3)
O60' Mn21 O86 91.5(3)
O61 Mn21 Mn28 134.8(2)
O67 Mn21 Mn28 41.86(19)
O68 Mn21 Mn28 42.63(19)
O57 Mn21 Mn28 98.98(18)
O60' Mn21 Mn28 132.9(2)
O86 Mn21 Mn28 87.3(2)
O61 Mn21 Mn18 41.33(18)
O67 Mn21 Mn18 134.48(19)
O68 Mn21 Mn18 90.15(19)
O57 Mn21 Mn18 43.15(17)
O60' Mn21 Mn18 89.27(18)
O86 Mn21 Mn18 133.0(2)
Mn28 Mn21 Mn18 124.38(7)
O61 Mn21 Mn17 90.32(18)
O67 Mn21 Mn17 89.52(18)
O68 Mn21 Mn17 132.30(19)
O57 Mn21 Mn17 42.75(18)
O60' Mn21 Mn17 41.15(17)
O86 Mn21 Mn17 132.6(2)
Mn28 Mn21 Mn17 122.38(7)
Mn18 Mn21 Mn17 62.54(5)
O71 Mn22 O70 82.8(3)
O71 Mn22 O91 173.6(3)
O70 Mn22 O91 94.2(3)
O71 Mn22 O94 92.7(3)
O70 Mn22 O94 175.4(3)
O91 Mn22 O94 90.2(3)
O71 Mn22 O107 98.4(2)
O70 Mn22 O107 95.5(2)
O91 Mn22 O107 87.5(3)
O94 Mn22 O107 86.1(2)
O71 Mn22 O93 86.7(3)
O70 Mn22 O93 86.8(2)
O91 Mn22 O93 87.5(3)
O94 Mn22 O93 92.0(2)
O107 Mn22 O93 174.6(3)
O71 Mn22 Mn19 42.18(17)
O70 Mn22 Mn19 41.88(19)
O91 Mn22 Mn19 133.5(2)
O94 Mn22 Mn19 133.5(2)
O107 Mn22 Mn19 107.12(17)
O93 Mn22 Mn19 77.79(19)
O71 Mn23 O72 97.2(2)
O71 Mn23 O77 175.9(3)
O72 Mn23 O77 79.9(2)
O71 Mn23 O95 90.3(2)
O72 Mn23 O95 172.4(2)
O77 Mn23 O95 92.5(2)
O71 Mn23 O110 96.1(2)
O72 Mn23 O110 93.8(2)
O77 Mn23 O110 87.1(2)
O95 Mn23 O110 86.6(2)
O71 Mn23 O82 92.3(3)
O72 Mn23 O82 90.0(3)
O77 Mn23 O82 84.8(3)
O95 Mn23 O82 88.5(3)
O110 Mn23 O82 170.3(3)
O71 Mn23 Mn24 136.32(18)
O72 Mn23 Mn24 39.19(16)
O77 Mn23 Mn24 40.93(17)
O95 Mn23 Mn24 133.36(19)
O110 Mn23 Mn24 87.63(16)
O82 Mn23 Mn24 89.7(2)
O73 Mn24 O72 97.7(2)
O73 Mn24 O77 173.2(3)
O72 Mn24 O77 79.7(2)
O73 Mn24 O96 89.5(2)
O72 Mn24 O96 169.2(2)
O77 Mn24 O96 92.2(2)
O73 Mn24 O105 97.3(2)
O72 Mn24 O105 96.3(2)
O77 Mn24 O105 89.2(2)
O96 Mn24 O105 90.8(2)
O73 Mn24 O83 87.6(3)
O72 Mn24 O83 85.8(2)
O77 Mn24 O83 86.0(3)
O96 Mn24 O83 86.5(2)
O105 Mn24 O83 174.4(3)
O73 Mn24 Mn23 137.03(18)
O72 Mn24 Mn23 39.38(16)
O77 Mn24 Mn23 40.56(16)
O96 Mn24 Mn23 132.74(18)
O105 Mn24 Mn23 90.60(16)
O83 Mn24 Mn23 87.65(17)
O73 Mn25 O74 83.0(2)
O73 Mn25 O100 174.7(3)
O74 Mn25 O100 93.1(3)
O73 Mn25 O97 91.7(2)
O74 Mn25 O97 169.7(3)
O100 Mn25 O97 91.6(3)
O73 Mn25 O104 95.7(2)
O74 Mn25 O104 98.4(2)
O100 Mn25 O104 88.4(3)
O97 Mn25 O104 91.0(2)
O73 Mn25 O99 85.7(2)
O74 Mn25 O99 87.5(2)
O100 Mn25 O99 90.6(3)
O97 Mn25 O99 83.2(2)
O104 Mn25 O99 174.0(2)
O73 Mn25 Mn20 42.08(17)
O74 Mn25 Mn20 41.96(18)
O100 Mn25 Mn20 133.4(2)
O97 Mn25 Mn20 130.69(19)
O104 Mn25 Mn20 106.71(17)
O99 Mn25 Mn20 78.19(19)
O74 Mn26 O66 97.1(3)
O74 Mn26 O75 176.0(3)
O66 Mn26 O75 79.5(3)
O74 Mn26 O101 90.1(3)
O66 Mn26 O101 172.6(3)
O75 Mn26 O101 93.3(3)
O74 Mn26 O109 95.5(2)
O66 Mn26 O109 93.3(3)
O75 Mn26 O109 86.8(3)
O101 Mn26 O109 84.3(3)
O74 Mn26 O78 90.5(3)
O66 Mn26 O78 95.6(3)
O75 Mn26 O78 87.8(3)
O101 Mn26 O78 85.9(3)
O109 Mn26 O78 168.5(3)
O74 Mn26 Mn27 136.24(19)
O66 Mn26 Mn27 39.22(17)
O75 Mn26 Mn27 40.5(2)
O101 Mn26 Mn27 133.5(2)
O109 Mn26 Mn27 87.25(17)
O78 Mn26 Mn27 95.2(2)
O67 Mn27 O66 97.7(3)
O67 Mn27 O75 176.6(3)
O66 Mn27 O75 79.8(3)
O67 Mn27 O84 89.9(3)
O66 Mn27 O84 171.2(3)
O75 Mn27 O84 92.4(3)
O67 Mn27 O102 95.2(3)
O66 Mn27 O102 96.5(3)
O75 Mn27 O102 87.3(3)
O84 Mn27 O102 87.2(3)
O67 Mn27 O79 90.1(3)
O66 Mn27 O79 89.2(3)
O75 Mn27 O79 87.6(3)
O84 Mn27 O79 86.3(3)
O102 Mn27 O79 171.6(3)
O67 Mn27 Mn26 137.01(19)
O66 Mn27 Mn26 39.40(18)
O75 Mn27 Mn26 40.61(18)
O84 Mn27 Mn26 133.0(2)
O102 Mn27 Mn26 89.69(19)
O79 Mn27 Mn26 90.9(2)
O67 Mn28 O68 82.7(3)
O67 Mn28 O85 92.5(3)
O68 Mn28 O85 171.5(3)
O67 Mn28 O88 172.9(3)
O68 Mn28 O88 92.1(3)
O85 Mn28 O88 92.1(3)
O67 Mn28 O103 96.3(3)
O68 Mn28 O103 100.3(3)
O85 Mn28 O103 87.2(3)
O88 Mn28 O103 89.4(3)
O67 Mn28 O87 86.1(3)
O68 Mn28 O87 87.7(3)
O85 Mn28 O87 85.0(3)
O88 Mn28 O87 88.9(3)
O103 Mn28 O87 171.9(3)
O67 Mn28 Mn21 41.8(2)
O68 Mn28 Mn21 41.97(19)
O85 Mn28 Mn21 131.6(2)
O88 Mn28 Mn21 131.9(2)
O103 Mn28 Mn21 108.64(17)
O87 Mn28 Mn21 78.3(2)
O68 Mn29 O69 98.3(3)
O68 Mn29 O76 177.8(3)
O69 Mn29 O76 79.7(3)
O68 Mn29 O89 89.8(3)
O69 Mn29 O89 172.0(3)
O76 Mn29 O89 92.3(3)
O68 Mn29 O108 95.8(3)
O69 Mn29 O108 93.0(2)
O76 Mn29 O108 85.4(3)
O89 Mn29 O108 86.3(3)
O68 Mn29 O80 92.7(3)
O69 Mn29 O80 93.2(3)
O76 Mn29 O80 86.5(3)
O89 Mn29 O80 86.2(3)
O108 Mn29 O80 168.7(3)
O68 Mn29 Mn30 137.64(18)
O69 Mn29 Mn30 39.41(18)
O76 Mn29 Mn30 40.39(18)
O89 Mn29 Mn30 132.6(2)
O108 Mn29 Mn30 86.79(17)
O80 Mn29 Mn30 92.1(2)
O70 Mn30 O69 97.5(3)
O70 Mn30 O76 174.6(3)
O69 Mn30 O76 79.8(3)
O70 Mn30 O90 91.2(3)
O69 Mn30 O90 171.2(3)
O76 Mn30 O90 91.3(3)
O70 Mn30 O106 97.7(2)
O69 Mn30 O106 94.1(3)
O76 Mn30 O106 87.3(2)
O90 Mn30 O106 86.1(3)
O70 Mn30 O81 89.2(6)
O69 Mn30 O81 94.6(6)
O76 Mn30 O81 86.2(6)
O90 Mn30 O81 84.1(6)
O106 Mn30 O81 168.1(6)
O70 Mn30 O81' 88.8(3)
O69 Mn30 O81' 93.3(4)
O76 Mn30 O81' 86.6(3)
O90 Mn30 O81' 85.4(4)
O106 Mn30 O81' 169.4(4)
O81 Mn30 O81' 1.4(8)
O70 Mn30 Mn29 136.76(19)
O69 Mn30 Mn29 39.23(17)
O76 Mn30 Mn29 40.72(19)
O90 Mn30 Mn29 132.0(2)
O106 Mn30 Mn29 88.75(17)
O81 Mn30 Mn29 92.8(5)
O81' Mn30 Mn29 92.2(3)
Mn16 O56 Mn18 97.9(3)
Mn16 O56 Mn17 97.8(3)
Mn18 O56 Mn17 97.8(3)
Mn21 O57 Mn17 95.4(3)
Mn21 O57 Mn18 94.9(3)
Mn17 O57 Mn18 98.7(3)
Mn19 O58 Mn18 95.6(2)
Mn19 O58 Mn16 95.3(2)
Mn18 O58 Mn16 98.7(3)
Mn20 O59 Mn16 95.6(2)
Mn20 O59 Mn17 94.5(2)
Mn16 O59 Mn17 98.5(3)
Mn17 O66 Mn27 128.5(3)
Mn17 O66 Mn26 129.4(3)
Mn27 O66 Mn26 101.4(3)
Mn21 O67 Mn28 96.3(3)
Mn21 O67 Mn27 131.7(3)
Mn28 O67 Mn27 125.6(4)
Mn21 O68 Mn29 130.2(3)
Mn21 O68 Mn28 95.4(3)
Mn29 O68 Mn28 129.4(4)
Mn18 O69 Mn29 128.3(3)
Mn18 O69 Mn30 129.6(3)
Mn29 O69 Mn30 101.4(3)
Mn19 O70 Mn30 131.1(3)
Mn19 O70 Mn22 95.9(3)
Mn30 O70 Mn22 124.7(3)
Mn22 O71 Mn23 129.0(3)
Mn22 O71 Mn19 95.9(3)
Mn23 O71 Mn19 131.1(3)
Mn24 O72 Mn23 101.4(2)
Mn24 O72 Mn16 128.5(3)
Mn23 O72 Mn16 128.7(3)
Mn25 O73 Mn20 96.1(2)
Mn25 O73 Mn24 124.6(3)
Mn20 O73 Mn24 131.9(3)
Mn20 O74 Mn25 95.7(3)
Mn20 O74 Mn26 130.4(3)
Mn25 O74 Mn26 130.1(3)
C10D O75 C10C 21(2)
C10D O75 Mn27 129(2)
C10C O75 Mn27 121.9(9)
C10D O75 Mn26 130(2)
C10C O75 Mn26 123.7(9)
Mn27 O75 Mn26 98.9(3)
C107 O76 Mn30 125.5(6)
C107 O76 Mn29 123.9(6)
Mn30 O76 Mn29 98.9(3)
C108 O77 Mn23 126.1(5)
C108 O77 Mn24 123.6(5)
Mn23 O77 Mn24 98.5(2)
C112 O82 Mn23 129.5(7)
C112 O82 H82C 102.8
Mn23 O82 H82C 104.2
C116 O84 Mn27 132.9(7)
C116 O85 Mn28 132.5(7)
C123 O86 Mn21 123.9(7)
C123 O87 Mn28 121.9(6)
C130 O88 Mn28 132.1(6)
C130 O89 Mn29 134.9(7)
C137 O90 Mn30 134.5(6)
C137 O91 Mn22 131.4(6)
C144 O92 Mn19 125.8(7)
C144 O93 Mn22 122.2(6)
C151 O94 Mn22 134.4(6)
C151 O95 Mn23 131.4(6)
C158 O96 Mn24 130.8(6)
C158 O97 Mn25 129.8(6)
C193 O98 Mn20 125.5(6)
C193 O99 Mn25 122.5(6)
C165 O100 Mn25 133.6(7)
C165 O101 Mn26 134.7(6)
C179 O102 Mn27 135.0(7)
C179 O103 Mn28 129.2(7)
C172 O104 Mn25 130.8(6)
C172 O105 Mn24 132.0(6)
C186 O106 Mn30 129.6(6)
C186 O107 Mn22 133.6(6)
Mn29 O108 H10G 120.3
Mn29 O108 H10H 119.7
H10G O108 H10H 120.0
Mn26 O109 H10D 119.7
Mn26 O109 H10E 120.3
H10D O109 H10E 120.0
Mn23 O110 H11D 119.7
Mn23 O110 H11E 120.3
H11D O110 H11E 120.0
C79 O47 Mn11 119.5(8)
C79 O48 Mn10 127.2(8)
C79 O48 H48A 35.2
Mn10 O48 H48A 110.1
C79 O48 H48B 118.5
Mn10 O48 H48B 109.6
H48A O48 H48B 108.7
Mn12 O53 H53A 109.6
Mn12 O53 H53B 109.4
H53A O53 H53B 109.5
O48 C79 O47 134.2(13)
O48 C79 C80 112.9(11)
O47 C79 C80 112.7(11)
O48 C79 H48A 39.1
O47 C79 H48A 118.3
C80 C79 H48A 116.3
C81 C80 C85 120.0
C81 C80 C79 120.5(9)
C85 C80 C79 119.3(9)
C80 C81 C82 120.0
C80 C81 H81A 120.0
C82 C81 H81A 120.0
C81 C82 C83 120.0
C81 C82 H82A 120.0
C83 C82 H82A 120.0
C84 C83 C82 120.0
C84 C83 H83A 120.0
C82 C83 H83A 120.0
C83 C84 C85 120.0
C83 C84 H84A 120.0
C85 C84 H84A 120.0
C84 C85 C80 120.0
C84 C85 H85A 120.0
C80 C85 H85A 120.0
Mn18 O61 Mn21 97.3(3)
Mn16 O63 Mn19 96.4(3)
Mn17 O65 Mn20 97.6(3)
C105 O60' Mn17 119.9(9)
C105 O60' Mn21 115.0(10)
Mn17 O60' Mn21 97.0(3)
O60' C105 H10T 109.5
O60' C105 H10U 109.5
H10T C105 H10U 109.5
O60' C105 H10V 109.5
H10T C105 H10V 109.5
H10U C105 H10V 109.5
C103 O64' Mn16 114.7(8)
C103 O64' Mn20 124.5(8)
Mn16 O64' Mn20 96.3(3)
O64' C103 H10Q 109.5
O64' C103 H10R 109.5
H10Q C103 H10R 109.5
O64' C103 H10S 109.5
H10Q C103 H10S 109.5
H10R C103 H10S 109.5
C101 O62' Mn18 125.6(12)
C101 O62' Mn19 122.4(11)
Mn18 O62' Mn19 97.6(3)
O62' C101 H12N 109.5
O62' C101 H12O 109.5
H12N C101 H12O 109.5
O62' C101 H12P 109.5
H12N C101 H12P 109.5
H12O C101 H12P 109.5
C80' C79' H53A 125.2
C80' C79' H53B 108.8
H53A C79' H53B 68.4
C81' C80' C85' 120.0
C81' C80' C79' 122.1(13)
C85' C80' C79' 117.9(13)
C80' C81' C82' 120.0
C80' C81' H81B 120.0
C82' C81' H81B 120.0
C83' C82' C81' 120.0
C83' C82' H82B 120.0
C81' C82' H82B 120.0
C84' C83' C82' 120.0
C84' C83' H83B 120.0
C82' C83' H83B 120.0
C83' C84' C85' 120.0
C83' C84' H84B 120.0
C85' C84' H84B 120.0
C84' C85' C80' 120.0
C84' C85' H85B 120.0
C80' C85' H85B 120.0
H10F C100 H10I 109.5
H10F C100 H10J 109.5
H10I C100 H10J 109.5
H10N C102 H10O 109.5
H10N C102 H10P 109.5
H10O C102 H10P 109.5
H10K C104 H10L 109.5
H10K C104 H10M 109.5
H10L C104 H10M 109.5
C200 O111 H12J 109.5
O111 C200 O112 121(3)
O111 C200 C201 114(2)
O112 C200 C201 125(3)
C202 C201 C206 120.0
C202 C201 C200 119.7(6)
C206 C201 C200 120.3(6)
C201 C202 C203 120.0
C201 C202 H20C 120.0
C203 C202 H20C 120.0
C202 C203 C204 120.0
C202 C203 H20D 120.0
C204 C203 H20D 120.0
C205 C204 C203 120.0
C205 C204 H20E 120.0
C203 C204 H20E 120.0
C204 C205 C206 120.0
C204 C205 H20F 120.0
C206 C205 H20F 120.0
C205 C206 C201 120.0
C205 C206 H20G 120.0
C201 C206 H20G 120.0
O76 C107 H10W 109.5
O76 C107 H10X 109.5
H10W C107 H10X 109.5
O76 C107 H10Y 109.5
H10W C107 H10Y 109.5
H10X C107 H10Y 109.5
O77 C108 H10Z 109.5
O77 C108 H11F 109.5
H10Z C108 H11F 109.5
O77 C108 H11G 109.5
H10Z C108 H11G 109.5
H11F C108 H11G 109.5
O75 C10C H11H 109.5
O75 C10C H11I 109.5
H11H C10C H11I 109.5
O75 C10C H11J 109.5
H11H C10C H11J 109.5
H11I C10C H11J 109.5
O75 C10D H12C 109.5
O75 C10D H12D 109.5
H12C C10D H12D 109.5
O75 C10D H12E 109.5
H12C C10D H12E 109.5
H12D C10D H12E 109.5
C110 O80 Mn29 120.4(13)
C110 O80 H80A 104.7
Mn29 O80 H80A 106.5
C110 O80 H80B 114.6
Mn29 O80 H80B 122.1
H80A O80 H80B 40.2
C110 O80 H80C 13.3
Mn29 O80 H80C 119.5
H80A O80 H80C 116.1
H80B O80 H80C 118.3
O80 C110 H11K 109.5
O80 C110 H11L 109.5
H11K C110 H11L 109.5
O80 C110 H11M 109.5
H11K C110 H11M 109.5
H11L C110 H11M 109.5
O80 C110 H80C 19.9
H11K C110 H80C 108.7
H11L C110 H80C 91.8
H11M C110 H80C 126.0
C111 O81 Mn30 121.7(14)
C111 O81 H81C 109.3
Mn30 O81 H81C 107.1
C111 O81 H81D 117.9
Mn30 O81 H81D 119.7
H81C O81 H81D 58.9
C111 O81 H81E 1.0
Mn30 O81 H81E 122.2
H81C O81 H81E 108.3
H81D O81 H81E 117.6
O81 C111 H11N 109.5
O81 C111 H11O 109.5
H11N C111 H11O 109.5
O81 C111 H11P 109.5
H11N C111 H11P 109.5
H11O C111 H11P 109.5
O81 C111 H81E 1.4
H11N C111 H81E 108.8
H11O C111 H81E 110.8
H11P C111 H81E 108.8
Mn30 O81' H81C 104.6
Mn30 O81' H81D 120.2
H81C O81' H81D 59.1
Mn30 O81' H81E 119.8
H81C O81' H81E 105.0
H81D O81' H81E 120.0
O82 C112 H11Q 109.5
O82 C112 H11R 109.5
H11Q C112 H11R 109.5
O82 C112 H11S 109.5
H11Q C112 H11S 109.5
H11R C112 H11S 109.5
C113 O83 Mn24 117.4(12)
C113 O83 H83C 82.5
Mn24 O83 H83C 106.8
C113 O83 H83D 82.4
Mn24 O83 H83D 107.1
H83C O83 H83D 0.3
O83 C113 H11T 109.5
O83 C113 H11U 109.5
H11T C113 H11U 109.5
O83 C113 H11V 109.5
H11T C113 H11V 109.5
H11U C113 H11V 109.5
H21P C219 H21Q 109.5
H21P C219 H21R 109.5
H21Q C219 H21R 109.5
C114 O78 Mn26 123.7(9)
C114 O78 H78C 107.1
Mn26 O78 H78C 105.8
C114 O78 H78B 114.4
Mn26 O78 H78B 121.8
H78C O78 H78B 49.9
C114 O78 H78D 5.2
Mn26 O78 H78D 120.3
H78C O78 H78D 112.3
H78B O78 H78D 117.9
O78 C114 H11W 109.5
O78 C114 H11X 109.5
H11W C114 H11X 109.5
O78 C114 H11Y 109.5
H11W C114 H11Y 109.5
H11X C114 H11Y 109.5
O78 C114 H78D 7.7
H11W C114 H78D 114.1
H11X C114 H78D 112.1
H11Y C114 H78D 101.9
C115 O79 Mn27 120.9(12)
C115 O79 H79D 116.8
Mn27 O79 H79D 122.3
C115 O79 H79A 116.5
Mn27 O79 H79A 122.5
H79D O79 H79A 0.3
C115 O79 H79B 3.4
Mn27 O79 H79B 120.4
H79D O79 H79B 117.3
H79A O79 H79B 117.1
O79 C115 H11Z 109.5
O79 C115 H12A 109.5
H11Z C115 H12A 109.5
O79 C115 H12B 109.5
H11Z C115 H12B 109.5
H12A C115 H12B 109.5
O79 C115 H79B 5.9
H11Z C115 H79B 110.1
H12A C115 H79B 104.0
H12B C115 H79B 114.1
O85 C116 O84 125.6(10)
O85 C116 C117 109.8(12)
O84 C116 C117 124.2(13)
O85 C116 C17B 123.9(10)
O84 C116 C17B 110.5(10)
C117 C116 C17B 16.5(10)
C118 C117 C122 120.0
C118 C117 C116 117.3(14)
C122 C117 C116 122.3(14)
C117 C118 C119 120.0
C117 C118 H12F 120.0
C119 C118 H12F 120.0
C120 C119 C118 120.0
C120 C119 H12G 120.0
C118 C119 H12G 120.0
C119 C120 C121 120.0
C119 C120 H12T 120.0
C121 C120 H12T 120.0
C120 C121 C122 120.0
C120 C121 H12U 120.0
C122 C121 H12U 120.0
C121 C122 C117 120.0
C121 C122 H12V 120.0
C117 C122 H12V 120.0
C11A C17B C12C 120.0
C11A C17B C116 125.1(10)
C12C C17B C116 114.9(10)
C11B C11A C17B 120.0
C11B C11A H12W 120.0
C17B C11A H12W 120.0
C11A C11B C12A 120.0
C11A C11B H12X 120.0
C12A C11B H12X 120.0
C12B C12A C11B 120.0
C12B C12A H12Y 120.0
C11B C12A H12Y 120.0
C12C C12B C12A 120.0
C12C C12B H12Z 120.0
C12A C12B H12Z 120.0
C12B C12C C17B 120.0
C12B C12C H13J 120.0
C17B C12C H13J 120.0
O87 C123 O86 127.9(8)
O87 C123 C124 116.5(14)
O86 C123 C124 115.5(14)
O87 C123 C24A 122.7(14)
O86 C123 C24A 109.2(14)
C124 C123 C24A 9.0(17)
C125 C124 C129 120.0
C125 C124 C123 122.9(17)
C129 C124 C123 116.6(17)
C124 C125 C126 120.0
C124 C125 H12H 120.0
C126 C125 H12H 120.0
C127 C126 C125 120.0
C127 C126 H12I 120.0
C125 C126 H12I 120.0
C128 C127 C126 120.0
C128 C127 H12K 120.0
C126 C127 H12K 120.0
C127 C128 C129 120.0
C127 C128 H12L 120.0
C129 C128 H12L 120.0
C128 C129 C124 120.0
C128 C129 H12M 120.0
C124 C129 H12M 120.0
C25A C24A C29A 120.0
C25A C24A C123 117.2(17)
C29A C24A C123 122.4(17)
C26A C25A C24A 120.0
C26A C25A H25G 120.0
C24A C25A H25G 120.0
C25A C26A C27A 120.0
C25A C26A H26I 120.0
C27A C26A H26I 120.0
C26A C27A C28A 120.0
C26A C27A H27K 120.0
C28A C27A H27K 120.0
C29A C28A C27A 120.0
C29A C28A H28C 120.0
C27A C28A H28C 120.0
C28A C29A C24A 120.0
C28A C29A H29B 120.0
C24A C29A H29B 120.0
O88 C130 O89 126.1(9)
O88 C130 C131 117.2(9)
O89 C130 C131 116.6(10)
C132 C131 C136 119.0(10)
C132 C131 C130 120.4(11)
C136 C131 C130 120.6(10)
C131 C132 C133 121.3(12)
C131 C132 H13D 119.4
C133 C132 H13D 119.4
C134 C133 C132 118.0(12)
C134 C133 H13E 121.0
C132 C133 H13E 121.0
C133 C134 C135 121.8(12)
C133 C134 H13F 119.1
C135 C134 H13F 119.1
C136 C135 C134 119.3(13)
C136 C135 H13G 120.3
C134 C135 H13G 120.3
C135 C136 C131 120.6(12)
C135 C136 H13H 119.7
C131 C136 H13H 119.7
O91 C137 O90 126.0(9)
O91 C137 C138 117.6(9)
O90 C137 C138 116.4(9)
C143 C138 C139 121.1(11)
C143 C138 C137 119.6(10)
C139 C138 C137 119.3(10)
C140 C139 C138 117.8(11)
C140 C139 H13I 121.1
C138 C139 H13I 121.1
C141 C140 C139 122.5(13)
C141 C140 H14D 118.8
C139 C140 H14D 118.8
C140 C141 C142 119.1(13)
C140 C141 H14E 120.4
C142 C141 H14E 120.4
C143 C142 C141 120.0(14)
C143 C142 H14F 120.0
C141 C142 H14F 120.0
C138 C143 C142 119.4(12)
C138 C143 H14G 120.3
C142 C143 H14G 120.3
O93 C144 O92 126.6(9)
O93 C144 C145 119.7(10)
O92 C144 C145 113.6(10)
C146 C145 C150 121.5(12)
C146 C145 C144 120.8(11)
C150 C145 C144 117.6(11)
C145 C146 C147 119.2(14)
C145 C146 H14H 120.4
C147 C146 H14H 120.4
C148 C147 C146 118.0(15)
C148 C147 H14I 121.0
C146 C147 H14I 121.0
C149 C148 C147 122.8(16)
C149 C148 H14J 118.6
C147 C148 H14J 118.6
C148 C149 C150 120.1(15)
C148 C149 H14K 120.0
C150 C149 H14K 120.0
C145 C150 C149 118.3(13)
C145 C150 H15D 120.9
C149 C150 H15D 120.9
O94 C151 O95 125.2(8)
O94 C151 C152 116.0(9)
O95 C151 C152 118.8(8)
C153 C152 C157 114.2(11)
C153 C152 C151 123.1(11)
C157 C152 C151 120.5(9)
C153 C152 C15A 38.5(10)
C157 C152 C15A 128.5(13)
C151 C152 C15A 107.0(13)
C152 C153 C154 123.6(15)
C152 C153 H15K 118.2
C154 C153 H15K 118.2
C153 C154 C155 118.7(16)
C153 C154 H15F 120.7
C155 C154 H15F 120.7
C156 C155 C154 121.8(16)
C156 C155 H15G 119.1
C154 C155 H15G 119.1
C155 C156 C157 114.4(15)
C155 C156 H15H 122.8
C157 C156 H15H 122.8
C15B C15A C152 113(2)
C15B C15A H15E 123.5
C152 C15A H15E 123.5
C15C C15B C15A 117(3)
C15C C15B H15N 121.3
C15A C15B H15N 121.3
C15B C15C C15D 126(3)
C15B C15C H15O 117.2
C15D C15C H15O 117.2
C15C C15D C157 124(3)
C15C C15D H15P 118.2
C157 C15D H15P 118.2
C152 C157 C15D 110.1(16)
C152 C157 C156 126.5(11)
C15D C157 C156 31.2(12)
C152 C157 H15I 116.7
C15D C157 H15I 124.7
C156 C157 H15I 116.7
O97 C158 O96 125.1(8)
O97 C158 C159 118.9(8)
O96 C158 C159 116.0(8)
C164 C159 C160 120.4(10)
C164 C159 C158 121.1(9)
C160 C159 C158 118.4(9)
C161 C160 C159 118.4(12)
C161 C160 H16A 120.8
C159 C160 H16A 120.8
C160 C161 C162 119.4(15)
C160 C161 C16A 118.8(17)
C162 C161 C16A 37.5(14)
C160 C161 H16B 120.3
C162 C161 H16B 120.3
C16A C161 H16B 108.0
C163 C162 C161 117.2(19)
C163 C162 H16C 121.4
C161 C162 H16C 121.4
C162 C163 C164 121.5(18)
C162 C163 H16D 119.3
C164 C163 H16D 119.3
C16B C16A C161 117(3)
C16B C16A H16J 121.5
C161 C16A H16J 121.5
C16A C16B C164 119(3)
C16A C16B H16K 120.6
C164 C16B H16K 120.6
C159 C164 C16B 118.4(15)
C159 C164 C163 118.2(13)
C16B C164 C163 32.5(12)
C159 C164 H16E 120.9
C16B C164 H16E 111.0
C163 C164 H16E 120.9
O101 C165 O100 125.2(9)
O101 C165 C166 119.7(9)
O100 C165 C166 115.0(9)
C171 C166 C167 119.5(10)
C171 C166 C165 120.4(9)
C167 C166 C165 120.1(9)
C168 C167 C166 119.4(11)
C168 C167 H16F 120.3
C166 C167 H16F 120.3
C167 C168 C169 121.9(12)
C167 C168 H16G 119.0
C169 C168 H16G 119.0
C168 C169 C170 119.9(13)
C168 C169 H16H 120.1
C170 C169 H16H 120.1
C169 C170 C171 119.1(13)
C169 C170 H17A 120.4
C171 C170 H17A 120.4
C166 C171 C170 120.1(11)
C166 C171 H17B 120.0
C170 C171 H17B 120.0
O104 C172 O105 124.1(8)
O104 C172 C173 118.4(8)
O105 C172 C173 117.4(8)
C174 C173 C178 119.4(9)
C174 C173 C172 120.3(9)
C178 C173 C172 120.3(8)
C175 C174 C173 121.1(10)
C175 C174 H17C 119.4
C173 C174 H17C 119.4
C176 C175 C174 119.3(10)
C176 C175 H17D 120.4
C174 C175 H17D 120.4
C175 C176 C177 120.6(10)
C175 C176 H17E 119.7
C177 C176 H17E 119.7
C178 C177 C176 120.8(10)
C178 C177 H17F 119.6
C176 C177 H17F 119.6
C177 C178 C173 118.8(9)
C177 C178 H17G 120.6
C173 C178 H17G 120.6
O102 C179 O103 122.0(10)
O102 C179 C180 118.2(9)
O103 C179 C180 119.8(9)
C185 C180 C181 119.4(10)
C185 C180 C179 120.4(9)
C181 C180 C179 120.1(9)
C182 C181 C180 121.1(10)
C182 C181 H18B 119.4
C180 C181 H18B 119.4
C181 C182 C183 119.9(10)
C181 C182 H18C 120.0
C183 C182 H18C 120.0
C184 C183 C182 118.2(11)
C184 C183 H18D 120.9
C182 C183 H18D 120.9
C185 C184 C183 121.5(11)
C185 C184 H18E 119.2
C183 C184 H18E 119.2
C180 C185 C184 119.8(10)
C180 C185 H18F 120.1
C184 C185 H18F 120.1
O106 C186 O107 124.7(9)
O106 C186 C187 119.8(8)
O107 C186 C187 115.5(8)
C192 C187 C188 117.8(9)
C192 C187 C186 121.3(8)
C188 C187 C186 120.8(8)
C189 C188 C187 119.6(9)
C189 C188 H18G 120.2
C187 C188 H18G 120.2
C190 C189 C188 121.4(9)
C190 C189 H18H 119.3
C188 C189 H18H 119.3
C191 C190 C189 119.5(10)
C191 C190 H19B 120.2
C189 C190 H19B 120.2
C190 C191 C192 120.3(9)
C190 C191 H19C 119.8
C192 C191 H19C 119.8
C191 C192 C187 121.4(9)
C191 C192 H19D 119.3
C187 C192 H19D 119.3
O99 C193 O98 125.9(8)
O99 C193 C194 126.3(10)
O98 C193 C194 105.6(10)
O99 C193 C14A 113.2(11)
O98 C193 C14A 118.5(11)
C194 C193 C14A 34.1(8)
C195 C194 C199 120.0
C195 C194 C193 114.7(10)
C199 C194 C193 125.2(10)
C194 C195 C196 120.0
C194 C195 H19E 120.0
C196 C195 H19E 120.0
C195 C196 C197 120.0
C195 C196 H19F 120.0
C197 C196 H19F 120.0
C198 C197 C196 120.0
C198 C197 H19G 120.0
C196 C197 H19G 120.0
C197 C198 C199 120.0
C197 C198 H19H 120.0
C199 C198 H19H 120.0
C198 C199 C194 120.0
C198 C199 H19I 120.0
C194 C199 H19I 120.0
C15J C14A C19A 120.0
C15J C14A C193 123.7(12)
C19A C14A C193 115.4(12)
C14A C15J C16C 120.0
C14A C15J H15J 120.0
C16C C15J H15J 120.0
C15J C16C C17A 120.0
C15J C16C H16I 120.0
C17A C16C H16I 120.0
C18A C17A C16C 120.0
C18A C17A H17H 120.0
C16C C17A H17H 120.0
C19A C18A C17A 120.0
C19A C18A H18I 120.0
C17A C18A H18I 120.0
C18A C19A C14A 120.0
C18A C19A H19J 120.0
C14A C19A H19J 120.0
H25C O25A H25D 120.0
H25C O25A H25F 90.9
H25D O25A H25F 29.1
H25D O25B H25E 128.5
H25D O25B H25F 28.4
H25E O25B H25F 120.0
H26E O26A H26F 120.0
H26E O26A H26G 29.4
H26F O26A H26G 90.7
H26E O26B H26G 56.3
H26E O26B H26H 136.4
H26G O26B H26H 120.0
H1WA O1W H1WB 108.3
C20A O20A H20M 127.9
O20B C20A O20A 122(3)
O20B C20A C20B 112(2)
O20A C20A C20B 124(2)
C20C C20B C20G 120.0
C20C C20B C20A 120.3(6)
C20G C20B C20A 119.6(6)
C20B C20C C20D 120.0
C20B C20C H20H 120.0
C20D C20C H20H 120.0
C20E C20D C20C 120.0
C20E C20D H20I 120.0
C20C C20D H20I 120.0
C20F C20E C20D 120.0
C20F C20E H20J 120.0
C20D C20E H20J 120.0
C20E C20F C20G 120.0
C20E C20F H20K 120.0
C20G C20F H20K 120.0
C20F C20G C20B 120.0
C20F C20G H20L 120.0
C20B C20G H20L 120.0
H20M O2W H2WA 97.0
H20M O2W H2WB 119.0
H2WA O2W H2WB 109.5
H3WA O3W H3WB 109.5
H4WA O4W H4WB 109.5
H27F O27C H27G 103.5
H27F O27C H27C 98.2
H27G O27C H27C 118.7
C31A O31A H31F 109.5
C31A O31A H21L 66.2
H31F O31A H21L 164.6
O31A C31A O31B 124(3)
O31A C31A C31B 106(2)
O31B C31A C31B 130(2)
O31A C31A H21L 62.0
O31B C31A H21L 166.0
C31B C31A H21L 46.2
C31C C31B C31G 120.0
C31C C31B C31A 120.2(6)
C31G C31B C31A 119.8(6)
C31C C31B H21L 58.3
C31G C31B H21L 163.4
C31A C31B H21L 64.6
C31D C31C C31B 120.0
C31D C31C H31A 120.0
C31B C31C H31A 120.0
C31D C31C H21L 162.0
C31B C31C H21L 51.5
H31A C31C H21L 70.8
C31C C31D C31E 120.0
C31C C31D H31B 120.0
C31E C31D H31B 120.0
C31F C31E C31D 120.0
C31F C31E H31C 120.0
C31D C31E H31C 120.0
C31E C31F C31G 120.0
C31E C31F H31D 120.0
C31G C31F H31D 120.0
C31F C31G C31B 120.0
C31F C31G H31E 120.0
C31B C31G H31E 120.0
H27E O27A H27C 109.7
H27I O27B H27D 109.8
C218 O218 H21L 118.4
O218 C218 H21M 109.5
O218 C218 H21N 109.5
H21M C218 H21N 109.5
O218 C218 H21O 109.5
H21M C218 H21O 109.5
H21N C218 H21O 109.5

loop_
_geom_bond_atom_site_label_1
_geom_bond_atom_site_label_2
_geom_bond_distance
Mn1 O5 1.860(6)
Mn1 O12 1.883(6)
Mn1 O6' 1.888(6)
Mn1 O2 1.901(6)
Mn1 O3 1.932(6)
Mn1 O1 1.935(6)
Mn1 Mn4 2.797(2)
Mn1 Mn5 2.833(2)
Mn1 Mn2 2.9094(18)
Mn1 Mn3 2.9148(19)
Mn2 O7 1.871(6)
Mn2 O8' 1.885(5)
Mn2 O3 1.900(5)
Mn2 O18 1.900(6)
Mn2 O1 1.920(6)
Mn2 O4 1.922(6)
Mn2 Mn5 2.7937(19)
Mn2 Mn6 2.8267(19)
Mn2 Mn3 2.897(2)
Mn3 O9 1.871(6)
Mn3 O15 1.894(6)
Mn3 O4 1.896(6)
Mn3 O10' 1.900(6)
Mn3 O2 1.916(5)
Mn3 O1 1.917(6)
Mn3 Mn6 2.7990(19)
Mn3 Mn4 2.8326(19)
Mn4 O13 1.866(6)
Mn4 O5 1.876(6)
Mn4 O14 1.879(6)
Mn4 O2 1.885(6)
Mn4 O10' 1.917(6)
Mn4 O37 1.922(7)
Mn4 Mn14 2.789(2)
Mn5 O19 1.872(6)
Mn5 O7 1.875(6)
Mn5 O11 1.877(5)
Mn5 O3 1.886(5)
Mn5 O6' 1.888(6)
Mn5 O32 1.925(7)
Mn5 Mn11 2.790(2)
Mn6 O16 1.869(6)
Mn6 O9 1.873(6)
Mn6 O17 1.882(6)
Mn6 O4 1.893(5)
Mn6 O8' 1.896(6)
Mn6 O43 1.909(6)
Mn6 Mn8 2.789(2)
Mn7 O16 1.871(6)
Mn7 O15 1.905(6)
Mn7 O21 1.938(6)
Mn7 O41 1.972(6)
Mn7 O50 2.205(8)
Mn7 O26 2.272(8)
Mn7 Mn15 2.9423(19)
Mn8 O17 1.884(6)
Mn8 O16 1.888(6)
Mn8 O45 1.939(7)
Mn8 O42 1.949(6)
Mn8 O49 2.192(7)
Mn8 O44 2.219(6)
Mn9 O17 1.870(6)
Mn9 O18 1.902(6)
Mn9 O22 1.922(6)
Mn9 O46 1.957(7)
Mn9 O54 2.191(6)
Mn9 O27 2.294(9)
Mn9 Mn10 2.934(2)
Mn10 O19 1.865(6)
Mn10 O18 1.900(6)
Mn10 O22 1.935(6)
Mn10 O29 1.954(7)
Mn10 O48 2.177(7)
Mn10 O28 2.320(7)
Mn11 O11 1.867(6)
Mn11 O19 1.884(6)
Mn11 O33 1.932(6)
Mn11 O30 1.932(7)
Mn11 O47 2.162(7)
Mn11 O31 2.262(7)
Mn12 O11 1.893(6)
Mn12 O12 1.918(6)
Mn12 O20 1.929(6)
Mn12 O34 1.974(7)
Mn12 O53 2.216(6)
Mn12 O23 2.274(7)
Mn12 Mn13 2.957(2)
Mn13 O13 1.870(6)
Mn13 O12 1.893(6)
Mn13 O20 1.926(6)
Mn13 O35 1.959(6)
Mn13 O24 2.213(8)
Mn13 O52 2.248(6)
Mn14 O14 1.878(6)
Mn14 O13 1.890(6)
Mn14 O36 1.962(7)
Mn14 O39 1.982(7)
Mn14 O51 2.145(8)
Mn14 O38 2.191(8)
Mn15 O14 1.869(6)
Mn15 O15 1.909(6)
Mn15 O21 1.926(6)
Mn15 O40 1.955(6)
Mn15 O55 2.186(7)
Mn15 O25 2.284(7)
O20 C11 1.422(12)
O21 C14 1.454(13)
O22 C8 1.35(5)
O22 C8' 1.396(15)
O23 C10 1.353(14)
O23 H23A 0.8502
O24 H24A 0.8498
O24 H24B 0.8500
O25 C13 1.423(13)
O25 H25A 0.8501
O28 C9 1.406(14)
O28 H28A 0.8499
O29 C16 1.278(11)
O30 C16 1.247(12)
O31 C23 1.242(12)
O32 C23 1.294(12)
O33 C30 1.277(12)
O34 C30 1.238(12)
O35 C37 1.245(11)
O36 C37 1.243(12)
O37 C44 1.287(12)
O38 C44 1.236(12)
O39 C51 1.249(11)
O40 C51 1.273(11)
O41 C58 1.237(11)
O42 C58 1.274(11)
O43 C65 1.305(11)
O44 C65 1.222(11)
O45 C72 1.255(11)
O46 C72 1.263(11)
O6' C1 1.493(9)
C1 H1A 0.9800
C1 H1B 0.9800
C1 H1C 0.9800
O8' C5 1.467(18)
C5 H5A 0.9800
C5 H5B 0.9800
C5 H5C 0.9800
O10' C3 1.53(2)
C3 H3A 0.9800
C3 H3B 0.9800
C3 H3C 0.9800
O8W H8WA 0.8500
O8W H8WB 0.8501
O7W H7WB 0.8501
O7W H7WC 0.8493
C2 H2A 0.9800
C2 H2B 0.9800
C2 H2C 0.9800
C4 H4A 0.9800
C4 H4B 0.9800
C4 H4C 0.9800
C6 H6A 0.9800
C6 H6B 0.9800
C6 H6C 0.9800
O27 C7 1.41(2)
O27 H27A 0.8502
O27 H27H 0.8816
O27 H27J 0.8569
C7 H7A 0.9800
C7 H7B 0.9800
C7 H7C 0.9800
C7 H27H 0.6763
O217 C217 1.47(3)
O217 H7WA 0.8504
C217 H21F 0.9800
C217 H21G 0.9800
C217 H21H 0.9800
C8 H8A 0.9800
C8 H8B 0.9800
C8 H8C 0.9800
C8' H8'A 0.9800
C8' H8'B 0.9800
C8' H8'C 0.9800
C9 H9A 0.9800
C9 H9B 0.9800
C9 H9C 0.9800
C10 H10A 0.9800
C10 H10B 0.9800
C10 H10C 0.9800
C11 H11A 0.9800
C11 H11B 0.9800
C11 H11C 0.9800
C13 H13A 0.9800
C13 H13B 0.9800
C13 H13C 0.9800
C14 H14A 0.9800
C14 H14B 0.9800
C14 H14C 0.9800
O26 C15 1.458(9)
O26 H26A 0.8497
O26 H26C 0.8614
O26 H26D 0.8212
C15 H15A 0.9800
C15 H15B 0.9800
C15 H15C 0.9800
C15 H26C 1.4642
C16 C17 1.502(14)
C17 C18' 1.31(2)
C17 C22 1.356(15)
C17 C18 1.47(4)
C18 C19 1.35(5)
C18 H18A 0.9500
C19 C20 1.38(5)
C19 H19A 0.9500
C20 C21 1.62(5)
C20 H20A 0.9500
C18' C19' 1.40(3)
C18' H18J 0.9500
C19' C20' 1.37(3)
C19' H19K 0.9500
C20' C21 1.23(3)
C20' H20N 0.9500
C21 C22 1.343(18)
C21 H21A 0.9500
C22 H22A 0.9500
C23 C24 1.499(13)
C24 C29 1.355(15)
C24 C25 1.374(14)
C25 C26 1.373(14)
C25 H25B 0.9500
C26 C27 1.354(17)
C26 H26B 0.9500
C27 C28 1.395(17)
C27 H27B 0.9500
C28 C29 1.417(15)
C28 H28B 0.9500
C29 H29A 0.9500
C30 C31 1.525(14)
C31 C36 1.365(14)
C31 C32 1.366(15)
C32 C33 1.383(15)
C32 H32A 0.9500
C33 C34 1.338(16)
C33 H33A 0.9500
C34 C35 1.392(16)
C34 H34A 0.9500
C35 C36 1.369(14)
C35 H35A 0.9500
C36 H36A 0.9500
C37 C38 1.516(13)
C38 C43 1.384(16)
C38 C39 1.396(15)
C39 C40 1.416(15)
C39 H39A 0.9500
C40 C41 1.359(17)
C40 H40A 0.9500
C41 C42 1.368(19)
C41 H41A 0.9500
C42 C43 1.405(19)
C42 H42A 0.9500
C43 H43A 0.9500
C44 C45' 1.416(15)
C44 C45 1.584(15)
C45 C46 1.3900
C45 C50 1.3900
C46 C47 1.3900
C46 H46A 0.9500
C47 C48 1.3900
C47 H47A 0.9500
C48 C49 1.3900
C48 H48C 0.9500
C49 C50 1.3900
C49 H49A 0.9500
C50 H50C 0.9500
C45' C46' 1.3900
C45' C50' 1.3900
C46' C47' 1.3900
C46' H46B 0.9500
C47' C48' 1.3900
C47' H47B 0.9500
C48' C49' 1.3900
C48' H48D 0.9500
C49' C50' 1.3900
C49' H49B 0.9500
C50' H50D 0.9500
C51 C52' 1.497(12)
C51 C52 1.508(16)
C52 C53 1.3900
C52 C57 1.3900
C53 C54 1.3900
C53 H53C 0.9500
C54 C55 1.3900
C54 H54C 0.9500
C55 C56 1.3900
C55 H55C 0.9500
C56 C57 1.3900
C56 H56A 0.9500
C57 H57A 0.9500
C52' C53' 1.3900
C52' C57' 1.3900
C53' C54' 1.3900
C53' H53D 0.9500
C54' C55' 1.3900
C54' H54D 0.9500
C55' C56' 1.3900
C55' H55D 0.9500
C56' C57' 1.3900
C56' H56B 0.9500
C57' H57B 0.9500
C58 C59 1.490(13)
C59 C60 1.363(13)
C59 C64 1.386(13)
C60 C61 1.417(13)
C60 H60A 0.9500
C61 C62 1.398(14)
C61 H61A 0.9500
C62 C63 1.346(15)
C62 H62A 0.9500
C63 C64 1.415(14)
C63 H63A 0.9500
C64 H64A 0.9500
C65 C66 1.506(12)
C66 C67 1.375(13)
C66 C71 1.391(12)
C67 C68 1.404(13)
C67 H67A 0.9500
C68 C69 1.394(13)
C68 H68A 0.9500
C69 C70 1.377(13)
C69 H69A 0.9500
C70 C71 1.381(13)
C70 H70A 0.9500
C71 H71A 0.9500
C72 C73 1.472(13)
C73 C78 1.359(15)
C73 C74 1.384(16)
C74 C75 1.38(2)
C74 H74A 0.9500
C75 C76 1.35(2)
C75 H75A 0.9500
C76 C77 1.38(2)
C76 H76A 0.9500
C77 C78 1.424(17)
C77 H77A 0.9500
C78 H78A 0.9500
O51 C86 1.305(15)
O52 C86 1.302(15)
O52 H52A 0.9900
O52 H52B 0.9900
O55 H55A 0.8500
O55 H55B 0.8502
C86 C87 1.462(16)
C87 C88 1.3900
C87 C92 1.3900
C88 C89 1.3900
C88 H88A 0.9500
C89 C90 1.3900
C89 H89A 0.9500
C90 C91 1.3900
C90 H90A 0.9500
C91 C92 1.3900
C91 H91A 0.9500
C92 H92A 0.9500
O114 C207 1.13(3)
O113 C207 1.33(3)
O113 H12Q 0.8400
C207 C208 1.517(10)
C208 C209 1.3900
C208 C213 1.3900
C209 C210 1.3900
C209 H20B 0.9500
C210 C211 1.3900
C210 H21B 0.9500
C211 C212 1.3900
C211 H21C 0.9500
C212 C213 1.3900
C212 H21D 0.9500
C213 H21E 0.9500
C86' C87' 1.49(3)
C86' H55A 0.8678
C86' H55B 1.3465
C87' C88' 1.3900
C87' C92' 1.3900
C88' C89' 1.3900
C88' H88B 0.9500
C89' C90' 1.3900
C89' H89B 0.9500
C90' C91' 1.3900
C90' H90B 0.9500
C91' C92' 1.3900
C91' H91B 0.9500
C92' H92B 0.9500
O49 C93 1.36(3)
O50 C93 1.26(3)
O50 H50A 0.8405
O50 H50B 0.7858
O54 H54B 0.8501
O54 H54A 0.8499
C93 C94 1.518(10)
C93 H50A 0.8022
C94 C95 1.3900
C94 C99 1.3900
C95 C96 1.3900
C95 H95A 0.9500
C96 C97 1.3900
C96 H96A 0.9500
C97 C98 1.3900
C97 H97A 0.9500
C98 C99 1.3900
C98 H98A 0.9500
C99 H99A 0.9500
C93' C94' 1.554(10)
C93' H54A 0.5706
C94' C95' 1.3900
C94' C99' 1.3900
C95' C96' 1.3900
C95' H95B 0.9500
C96' C97' 1.3900
C96' H96B 0.9500
C97' C98' 1.3900
C97' H97B 0.9500
C98' C99' 1.3900
C98' H98B 0.9500
C99' H99B 0.9500
Mn16 O64' 1.869(6)
Mn16 O63 1.872(6)
Mn16 O72 1.906(5)
Mn16 O59 1.908(5)
Mn16 O58 1.916(6)
Mn16 O56 1.921(6)
Mn16 Mn19 2.806(2)
Mn16 Mn20 2.807(2)
Mn16 Mn17 2.9035(18)
Mn16 Mn18 2.9040(19)
Mn17 O65 1.851(6)
Mn17 O60' 1.862(6)
Mn17 O66 1.891(6)
Mn17 O57 1.915(6)
Mn17 O59 1.925(5)
Mn17 O56 1.933(6)
Mn17 Mn20 2.7958(18)
Mn17 Mn21 2.8089(19)
Mn17 Mn18 2.912(2)
Mn18 O62' 1.862(6)
Mn18 O61 1.865(6)
Mn18 O69 1.875(6)
Mn18 O58 1.911(5)
Mn18 O57 1.922(6)
Mn18 O56 1.931(6)
Mn18 Mn21 2.8009(19)
Mn18 Mn19 2.8097(18)
Mn19 O70 1.872(6)
Mn19 O62' 1.873(6)
Mn19 O58 1.881(5)
Mn19 O71 1.883(6)
Mn19 O63 1.890(7)
Mn19 O92 1.923(6)
Mn19 Mn22 2.790(2)
Mn20 O65 1.863(6)
Mn20 O74 1.869(6)
Mn20 O73 1.875(5)
Mn20 O59 1.881(5)
Mn20 O64' 1.900(6)
Mn20 O98 1.912(6)
Mn20 Mn25 2.781(2)
Mn21 O61 1.867(6)
Mn21 O67 1.874(6)
Mn21 O68 1.876(6)
Mn21 O57 1.881(5)
Mn21 O60' 1.888(6)
Mn21 O86 1.929(7)
Mn21 Mn28 2.792(2)
Mn22 O71 1.873(6)
Mn22 O70 1.884(6)
Mn22 O91 1.951(7)
Mn22 O94 1.954(6)
Mn22 O107 2.145(6)
Mn22 O93 2.252(7)
Mn23 O71 1.881(6)
Mn23 O72 1.898(5)
Mn23 O77 1.928(6)
Mn23 O95 1.951(6)
Mn23 O110 2.193(6)
Mn23 O82 2.286(7)
Mn23 Mn24 2.9322(19)
Mn24 O73 1.882(6)
Mn24 O72 1.890(5)
Mn24 O77 1.942(6)
Mn24 O96 1.953(6)
Mn24 O105 2.173(6)
Mn24 O83 2.359(6)
Mn25 O73 1.865(6)
Mn25 O74 1.881(6)
Mn25 O100 1.937(6)
Mn25 O97 1.967(6)
Mn25 O104 2.166(6)
Mn25 O99 2.256(6)
Mn26 O74 1.884(6)
Mn26 O66 1.904(6)
Mn26 O75 1.938(6)
Mn26 O101 1.960(7)
Mn26 O109 2.204(7)
Mn26 O78 2.225(8)
Mn26 Mn27 2.941(2)
Mn27 O67 1.877(6)
Mn27 O66 1.897(6)
Mn27 O75 1.933(7)
Mn27 O84 1.950(7)
Mn27 O102 2.184(8)
Mn27 O79 2.265(9)
Mn28 O67 1.875(6)
Mn28 O68 1.900(6)
Mn28 O85 1.952(7)
Mn28 O88 1.973(7)
Mn28 O103 2.164(7)
Mn28 O87 2.236(8)
Mn29 O68 1.877(6)
Mn29 O69 1.904(5)
Mn29 O76 1.949(6)
Mn29 O89 1.952(6)
Mn29 O108 2.210(7)
Mn29 O80 2.214(8)
Mn29 Mn30 2.9518(19)
Mn30 O70 1.880(6)
Mn30 O69 1.911(6)
Mn30 O76 1.936(6)
Mn30 O90 1.956(7)
Mn30 O106 2.219(6)
Mn30 O81 2.25(2)
Mn30 O81' 2.265(11)
O75 C10D 1.30(5)
O75 C10C 1.52(2)
O76 C107 1.418(12)
O77 C108 1.445(10)
O82 C112 1.382(13)
O82 H82C 0.8501
O84 C116 1.266(12)
O85 C116 1.240(12)
O86 C123 1.314(13)
O87 C123 1.203(13)
O88 C130 1.255(11)
O89 C130 1.265(12)
O90 C137 1.274(11)
O91 C137 1.263(11)
O92 C144 1.279(12)
O93 C144 1.234(12)
O94 C151 1.260(10)
O95 C151 1.263(10)
O96 C158 1.274(10)
O97 C158 1.252(10)
O98 C193 1.326(12)
O99 C193 1.209(11)
O100 C165 1.275(11)
O101 C165 1.258(11)
O102 C179 1.267(11)
O103 C179 1.271(12)
O104 C172 1.259(10)
O105 C172 1.279(10)
O106 C186 1.247(10)
O107 C186 1.291(10)
O108 H10G 0.8500
O108 H10H 0.8502
O109 H10D 0.8502
O109 H10E 0.8500
O110 H11D 0.8500
O110 H11E 0.8500
O47 C79 1.319(15)
O48 C79 1.276(15)
O48 H48A 0.8358
O48 H48B 0.8720
O53 H53A 0.8497
O53 H53B 0.8499
C79 C80 1.478(16)
C79 H48A 0.7643
C80 C81 1.3900
C80 C85 1.3900
C81 C82 1.3900
C81 H81A 0.9500
C82 C83 1.3900
C82 H82A 0.9500
C83 C84 1.3900
C83 H83A 0.9500
C84 C85 1.3900
C84 H84A 0.9500
C85 H85A 0.9500
O60' C105 1.51(2)
C105 H10T 0.9800
C105 H10U 0.9800
C105 H10V 0.9800
O64' C103 1.501(19)
C103 H10Q 0.9800
C103 H10R 0.9800
C103 H10S 0.9800
O62' C101 1.36(3)
C101 H12N 0.9800
C101 H12O 0.9800
C101 H12P 0.9800
C79' C80' 1.47(3)
C79' H53A 0.7924
C79' H53B 1.4671
C80' C81' 1.3900
C80' C85' 1.3900
C81' C82' 1.3900
C81' H81B 0.9500
C82' C83' 1.3900
C82' H82B 0.9500
C83' C84' 1.3900
C83' H83B 0.9500
C84' C85' 1.3900
C84' H84B 0.9500
C85' H85B 0.9500
C100 H10F 0.9800
C100 H10I 0.9800
C100 H10J 0.9800
C102 H10N 0.9800
C102 H10O 0.9800
C102 H10P 0.9800
C104 H10K 0.9800
C104 H10L 0.9800
C104 H10M 0.9800
O111 C200 1.237(10)
O111 H12J 0.8400
O112 C200 1.246(10)
C200 C201 1.499(6)
C201 C202 1.3900
C201 C206 1.3900
C202 C203 1.3900
C202 H20C 0.9500
C203 C204 1.3900
C203 H20D 0.9500
C204 C205 1.3900
C204 H20E 0.9500
C205 C206 1.3900
C205 H20F 0.9500
C206 H20G 0.9500
C107 H10W 0.9800
C107 H10X 0.9800
C107 H10Y 0.9800
C108 H10Z 0.9800
C108 H11F 0.9800
C108 H11G 0.9800
C10C H11H 0.9800
C10C H11I 0.9800
C10C H11J 0.9800
C10D H12C 0.9800
C10D H12D 0.9800
C10D H12E 0.9800
O80 C110 1.44(3)
O80 H80A 0.8499
O80 H80B 0.8217
O80 H80C 0.8932
C110 H11K 0.9800
C110 H11L 0.9800
C110 H11M 0.9800
C110 H80C 0.6023
O81 C111 1.48(3)
O81 H81C 0.8500
O81 H81D 0.8817
O81 H81E 0.8395
C111 H11N 0.9800
C111 H11O 0.9800
C111 H11P 0.9800
C111 H81E 0.6374
O81' H81C 0.8764
O81' H81D 0.8499
O81' H81E 0.8499
C112 H11Q 0.9800
C112 H11R 0.9800
C112 H11S 0.9800
O83 C113 1.512(9)
O83 H83C 0.8498
O83 H83D 0.8550
C113 H11T 0.9800
C113 H11U 0.9800
C113 H11V 0.9800
C219 H21P 0.9800
C219 H21Q 0.9800
C219 H21R 0.9800
O78 C114 1.472(19)
O78 H78C 0.8497
O78 H78B 0.8403
O78 H78D 0.8787
C114 H11W 0.9800
C114 H11X 0.9800
C114 H11Y 0.9800
C114 H78D 0.6021
O79 C115 1.42(2)
O79 H79D 0.8217
O79 H79A 0.8303
O79 H79B 0.8951
C115 H11Z 0.9800
C115 H12A 0.9800
C115 H12B 0.9800
C115 H79B 0.5245
C116 C117 1.433(18)
C116 C17B 1.549(14)
C117 C118 1.3900
C117 C122 1.3900
C118 C119 1.3900
C118 H12F 0.9500
C119 C120 1.3900
C119 H12G 0.9500
C120 C121 1.3900
C120 H12T 0.9500
C121 C122 1.3900
C121 H12U 0.9500
C122 H12V 0.9500
C17B C11A 1.3900
C17B C12C 1.3900
C11A C11B 1.3900
C11A H12W 0.9500
C11B C12A 1.3900
C11B H12X 0.9500
C12A C12B 1.3900
C12A H12Y 0.9500
C12B C12C 1.3900
C12B H12Z 0.9500
C12C H13J 0.9500
C123 C124 1.494(9)
C123 C24A 1.510(9)
C124 C125 1.3900
C124 C129 1.3900
C125 C126 1.3900
C125 H12H 0.9500
C126 C127 1.3900
C126 H12I 0.9500
C127 C128 1.3900
C127 H12K 0.9500
C128 C129 1.3900
C128 H12L 0.9500
C129 H12M 0.9500
C24A C25A 1.3900
C24A C29A 1.3900
C25A C26A 1.3900
C25A H25G 0.9500
C26A C27A 1.3900
C26A H26I 0.9500
C27A C28A 1.3900
C27A H27K 0.9500
C28A C29A 1.3900
C28A H28C 0.9500
C29A H29B 0.9500
C130 C131 1.470(13)
C131 C132 1.380(15)
C131 C136 1.409(15)
C132 C133 1.383(15)
C132 H13D 0.9500
C133 C134 1.378(17)
C133 H13E 0.9500
C134 C135 1.396(17)
C134 H13F 0.9500
C135 C136 1.348(15)
C135 H13G 0.9500
C136 H13H 0.9500
C137 C138 1.500(14)
C138 C143 1.376(15)
C138 C139 1.404(14)
C139 C140 1.375(15)
C139 H13I 0.9500
C140 C141 1.356(18)
C140 H14D 0.9500
C141 C142 1.405(19)
C141 H14E 0.9500
C142 C143 1.382(17)
C142 H14F 0.9500
C143 H14G 0.9500
C144 C145 1.524(14)
C145 C146 1.364(17)
C145 C150 1.385(16)
C146 C147 1.436(18)
C146 H14H 0.9500
C147 C148 1.383(19)
C147 H14I 0.9500
C148 C149 1.324(19)
C148 H14J 0.9500
C149 C150 1.429(16)
C149 H14K 0.9500
C150 H15D 0.9500
C151 C152 1.485(13)
C152 C153 1.361(17)
C152 C157 1.387(14)
C152 C15A 1.58(3)
C153 C154 1.40(2)
C153 H15K 0.9500
C154 C155 1.41(2)
C154 H15F 0.9500
C155 C156 1.37(2)
C155 H15G 0.9500
C156 C157 1.440(19)
C156 H15H 0.9500
C15A C15B 1.43(4)
C15A H15E 0.9500
C15B C15C 1.37(4)
C15B H15N 0.9500
C15C C15D 1.42(4)
C15C H15O 0.9500
C15D C157 1.43(3)
C15D H15P 0.9500
C157 H15I 0.9500
C158 C159 1.482(12)
C159 C164 1.379(14)
C159 C160 1.388(14)
C160 C161 1.373(16)
C160 H16A 0.9500
C161 C162 1.45(2)
C161 C16A 1.46(4)
C161 H16B 0.9500
C162 C163 1.33(3)
C162 H16C 0.9500
C163 C164 1.43(2)
C163 H16D 0.9500
C16A C16B 1.38(4)
C16A H16J 0.9500
C16B C164 1.43(3)
C16B H16K 0.9500
C164 H16E 0.9500
C165 C166 1.484(14)
C166 C171 1.353(14)
C166 C167 1.414(14)
C167 C168 1.348(15)
C167 H16F 0.9500
C168 C169 1.352(17)
C168 H16G 0.9500
C169 C170 1.384(17)
C169 H16H 0.9500
C170 C171 1.407(16)
C170 H17A 0.9500
C171 H17B 0.9500
C172 C173 1.494(13)
C173 C174 1.388(13)
C173 C178 1.407(13)
C174 C175 1.381(14)
C174 H17C 0.9500
C175 C176 1.373(15)
C175 H17D 0.9500
C176 C177 1.386(14)
C176 H17E 0.9500
C177 C178 1.383(13)
C177 H17F 0.9500
C178 H17G 0.9500
C179 C180 1.482(14)
C180 C185 1.368(13)
C180 C181 1.389(13)
C181 C182 1.369(15)
C181 H18B 0.9500
C182 C183 1.397(15)
C182 H18C 0.9500
C183 C184 1.386(15)
C183 H18D 0.9500
C184 C185 1.379(14)
C184 H18E 0.9500
C185 H18F 0.9500
C186 C187 1.500(13)
C187 C192 1.392(12)
C187 C188 1.399(12)
C188 C189 1.377(13)
C188 H18G 0.9500
C189 C190 1.372(14)
C189 H18H 0.9500
C190 C191 1.361(13)
C190 H19B 0.9500
C191 C192 1.370(13)
C191 H19C 0.9500
C192 H19D 0.9500
C193 C194 1.499(9)
C193 C14A 1.517(16)
C194 C195 1.3900
C194 C199 1.3900
C195 C196 1.3900
C195 H19E 0.9500
C196 C197 1.3900
C196 H19F 0.9500
C197 C198 1.3900
C197 H19G 0.9500
C198 C199 1.3900
C198 H19H 0.9500
C199 H19I 0.9500
C14A C15J 1.3900
C14A C19A 1.3900
C15J C16C 1.3900
C15J H15J 0.9500
C16C C17A 1.3900
C16C H16I 0.9500
C17A C18A 1.3900
C17A H17H 0.9500
C18A C19A 1.3900
C18A H18I 0.9500
C19A H19J 0.9500
O25A H25C 0.8498
O25A H25D 0.8500
O25A H25F 0.8393
O25B H25D 0.8768
O25B H25E 0.8498
O25B H25F 0.8498
O26A H26E 0.8496
O26A H26F 0.8501
O26A H26G 1.3141
O26B H26E 0.4227
O26B H26G 0.8502
O26B H26H 0.8500
O1W H1WA 0.8498
O1W H1WB 0.8499
O20A C20A 1.27(4)
O20A H20M 0.8402
O20B C20A 1.15(4)
C20A C20B 1.489(7)
C20B C20C 1.3900
C20B C20G 1.3900
C20C C20D 1.3900
C20C H20H 0.9500
C20D C20E 1.3900
C20D H20I 0.9500
C20E C20F 1.3900
C20E H20J 0.9500
C20F C20G 1.3900
C20F H20K 0.9500
C20G H20L 0.9500
O2W H20M 1.3647
O2W H2WA 0.8498
O2W H2WB 0.8500
O3W H3WA 0.8501
O3W H3WB 0.8499
O4W H4WA 0.8495
O4W H4WB 0.8502
O27C H27F 0.8499
O27C H27G 0.8503
O27C H27C 0.6106
O31A C31A 1.245(10)
O31A H31F 0.8400
O31A H21L 1.3983
O31B C31A 1.255(10)
C31A C31B 1.499(6)
C31A H21L 1.4494
C31B C31C 1.3900
C31B C31G 1.3900
C31B H21L 1.1569
C31C C31D 1.3900
C31C H31A 0.9500
C31C H21L 1.2571
C31D C31E 1.3900
C31D H31B 0.9500
C31E C31F 1.3900
C31E H31C 0.9500
C31F C31G 1.3900
C31F H31D 0.9500
C31G H31E 0.9500
O27A H27E 0.8499
O27A H27C 0.8502
O27B H27I 0.8499
O27B H27D 0.8501
O218 C218 1.58(4)
O218 H21L 0.8503
C218 H21M 0.9800
C218 H21N 0.9800
C218 H21O 0.9800
